data_7205538
loop_
_publ_author_name
'Cao, Rui'
'O'Halloran, Kevin P.'
'Hillesheim, Daniel A.'
'Lense, Sheri'
'Hardcastle, Kenneth I.'
'Hill, Craig L.'

_publ_section_title
;
 Controlled synthesis of a functionalized polytungstate ligand and a
 {MaMbMc(PW9)2} sandwich complex
;
_journal_issue 3
_journal_name_full CrystEngComm
_journal_page_first 738
_journal_paper_doi 10.1039/c0ce00828a
_journal_volume 13
_journal_year 2011
_chemical_formula_moiety 'C8 H5 Cu K4 N O84 P2 Rb4 Sn W19'
_chemical_formula_sum 'C8 H5 Cu K4 N O84 P2 Rb4 Sn W19'
_chemical_formula_weight 5694.73
_chemical_name_systematic
;
?
;
_space_group_IT_number 2
_symmetry_cell_setting triclinic
_symmetry_space_group_name_Hall '-P 1'
_symmetry_space_group_name_H-M 'P -1'
_atom_sites_solution_hydrogens geom
_atom_sites_solution_primary direct
_atom_sites_solution_secondary difmap
_audit_creation_method SHELXL-97
_cell_angle_alpha 69.222(7)
_cell_angle_beta 80.827(8)
_cell_angle_gamma 70.812(8)
_cell_formula_units_Z 2
_cell_length_a 12.071(7)
_cell_length_b 17.845(10)
_cell_length_c 24.577(13)
_cell_measurement_reflns_used 9635
_cell_measurement_temperature 173(2)
_cell_measurement_theta_max 30.14
_cell_measurement_theta_min 2.20
_cell_volume 4669(5)
_computing_cell_refinement 'Bruker SMART'
_computing_data_collection 'Bruker SMART'
_computing_data_reduction 'Bruker SAINT'
_computing_molecular_graphics 'Bruker SHELXTL'
_computing_publication_material 'Bruker SHELXTL'
_computing_structure_refinement 'SHELXL-97 (Sheldrick, 1997)'
_computing_structure_solution 'SHELXS-97 (Sheldrick, 1990)'
_diffrn_ambient_temperature 173(2)
_diffrn_measured_fraction_theta_full 0.937
_diffrn_measured_fraction_theta_max 0.937
_diffrn_measurement_device_type 'CCD area detector'
_diffrn_measurement_method 'phi and omega scans'
_diffrn_radiation_monochromator graphite
_diffrn_radiation_source 'fine-focus sealed tube'
_diffrn_radiation_type MoK\a
_diffrn_radiation_wavelength 0.71073
_diffrn_reflns_av_R_equivalents 0.0594
_diffrn_reflns_av_sigmaI/netI 0.0600
_diffrn_reflns_limit_h_max 17
_diffrn_reflns_limit_h_min -17
_diffrn_reflns_limit_k_max 25
_diffrn_reflns_limit_k_min -25
_diffrn_reflns_limit_l_max 34
_diffrn_reflns_limit_l_min -34
_diffrn_reflns_number 87288
_diffrn_reflns_theta_full 30.39
_diffrn_reflns_theta_max 30.39
_diffrn_reflns_theta_min 0.89
_exptl_absorpt_coefficient_mu 26.170
_exptl_absorpt_correction_T_max 0.2286
_exptl_absorpt_correction_T_min 0.0588
_exptl_absorpt_correction_type multi-scan
_exptl_absorpt_process_details SADABS
_exptl_crystal_colour blue
_exptl_crystal_density_diffrn 4.051
_exptl_crystal_density_method 'not measured'
_exptl_crystal_description block
_exptl_crystal_F_000 4942
_exptl_crystal_size_max 0.25
_exptl_crystal_size_mid 0.12
_exptl_crystal_size_min 0.08
_refine_diff_density_max 4.364
_refine_diff_density_min -4.082
_refine_diff_density_rms 0.437
_refine_ls_extinction_method none
_refine_ls_goodness_of_fit_ref 1.034
_refine_ls_hydrogen_treatment constr
_refine_ls_matrix_type full
_refine_ls_number_parameters 1028
_refine_ls_number_reflns 26442
_refine_ls_number_restraints 0
_refine_ls_restrained_S_all 1.034
_refine_ls_R_factor_all 0.0596
_refine_ls_R_factor_gt 0.0432
_refine_ls_shift/su_max 0.002
_refine_ls_shift/su_mean 0.000
_refine_ls_structure_factor_coef Fsqd
_refine_ls_weighting_details 'calc w=1/[\s^2^(Fo^2^)+(0.0463P)^2^+100.1575P] where P=(Fo^2^+2Fc^2^)/3'
_refine_ls_weighting_scheme calc
_refine_ls_wR_factor_gt 0.1081
_refine_ls_wR_factor_ref 0.1155
_reflns_number_gt 21191
_reflns_number_total 26442
_reflns_threshold_expression >2sigma(I)
_cod_data_source_file C0CE00828A.TXT
_cod_data_source_block 4
_cod_depositor_comments
;
The following automatic conversions were performed:
'_symmetry_cell_setting' value 'Triclinic' changed to 'triclinic'
according to '/home/saulius/struct/CIF-dictionaries/cif_core.dic'
dictionary named 'cif_core.dic' version 2.4.1 from 2010-06-29.

Automatic conversion script
Id: cif_fix_enum 1555 2011-01-17 13:19:09Z saulius 
;
_cod_original_cell_volume 4669(4)
_cod_original_sg_symbol_H-M P-1
_cod_database_code 7205538

loop_
_symmetry_equiv_pos_as_xyz
'x, y, z'
'-x, -y, -z'

loop_
_atom_site_label
_atom_site_type_symbol
_atom_site_fract_x
_atom_site_fract_y
_atom_site_fract_z
_atom_site_U_iso_or_equiv
_atom_site_adp_type
_atom_site_occupancy
_atom_site_symmetry_multiplicity
_atom_site_calc_flag
_atom_site_refinement_flags
_atom_site_disorder_assembly
_atom_site_disorder_group
C1 C 0.7082(11) 0.0340(8) 0.9584(6) 0.024(2) Uiso 1 1 d . . .
C2 C 0.6521(19) -0.0227(14) 0.9984(10) 0.066(6) Uiso 1 1 d . . .
H2 H 0.6378 -0.0639 0.9868 0.079 Uiso 1 1 calc R . .
C3 C 0.617(2) -0.0200(16) 1.0552(11) 0.075(6) Uiso 1 1 d . . .
H3 H 0.5818 -0.0605 1.0817 0.090 Uiso 1 1 calc R . .
C4 C 0.6318(17) 0.0399(13) 1.0724(9) 0.058(5) Uiso 1 1 d . . .
H4 H 0.6069 0.0416 1.1107 0.070 Uiso 1 1 calc R . .
C5 C 0.6851(15) 0.1003(11) 1.0332(8) 0.046(4) Uiso 1 1 d . . .
H5 H 0.6935 0.1439 1.0444 0.055 Uiso 1 1 calc R . .
C6 C 0.7237(14) 0.0944(10) 0.9793(7) 0.040(3) Uiso 1 1 d . . .
H6 H 0.7634 0.1330 0.9542 0.048 Uiso 1 1 calc R . .
C1S C 0.6668(19) 0.7433(14) 0.6172(10) 0.065(5) Uiso 1 1 d . . .
C2S C 0.574(2) 0.8152(15) 0.5185(11) 0.072(6) Uiso 1 1 d . . .
Cu1 Cu 0.7451(3) -0.0202(2) 0.64201(15) 0.0153(6) Uani 0.85 1 d P . 1
W19A W 0.7688(6) -0.0140(4) 0.6535(3) 0.0175(11) Uani 0.15 1 d P . 2
K1 K 0.9406(3) 0.56377(18) 0.72223(14) 0.0307(6) Uani 1 1 d . . .
K2 K 0.0278(4) 0.3614(2) 0.96942(19) 0.0597(12) Uani 1 1 d . . .
K3 K 0.2171(6) 0.3892(3) 0.7735(3) 0.0837(17) Uani 1 1 d . . .
K4 K 0.5262(6) 0.7559(4) 0.5437(3) 0.0400(15) Uani 0.50 1 d P . .
K5 K 0.5113(6) 0.4513(4) 0.7974(3) 0.0377(14) Uiso 0.50 1 d P . .
N1S N 0.6018(13) 0.7344(9) 0.5730(7) 0.047(3) Uiso 1 1 d . . .
O1 O 1.2839(8) -0.4550(5) 0.7338(4) 0.0234(18) Uani 1 1 d . . .
O2 O 1.0916(7) -0.4346(5) 0.8121(3) 0.0169(16) Uani 1 1 d . . .
O3 O 0.9200(8) -0.4688(5) 0.9030(4) 0.028(2) Uani 1 1 d . . .
O4 O 1.1102(8) -0.4134(5) 0.9120(4) 0.0227(18) Uani 1 1 d . . .
O5 O 1.3232(7) -0.4128(5) 0.9418(4) 0.0224(18) Uani 1 1 d . . .
O6 O 1.2836(7) -0.4031(5) 0.8297(3) 0.0180(16) Uani 1 1 d . . .
O7 O 1.0841(7) -0.3162(5) 0.7060(4) 0.0175(16) Uani 1 1 d . . .
O8 O 0.8728(7) -0.3264(5) 0.8048(4) 0.0174(16) Uani 1 1 d . . .
O9 O 0.8924(7) -0.3070(5) 0.9026(3) 0.0197(17) Uani 1 1 d . . .
O10 O 1.1193(7) -0.2729(5) 0.9232(4) 0.0191(16) Uani 1 1 d . . .
O11 O 1.2914(7) -0.2646(5) 0.8459(3) 0.0156(15) Uani 1 1 d . . .
O12 O 1.2694(7) -0.2886(4) 0.7249(3) 0.0146(15) Uani 1 1 d . . .
O13 O 1.0806(6) -0.2889(4) 0.8163(3) 0.0137(15) Uani 1 1 d . . .
O14 O 1.0099(8) -0.2369(5) 0.5927(4) 0.0219(18) Uani 1 1 d . . .
O15 O 0.8546(7) -0.2495(5) 0.6919(3) 0.0164(16) Uani 1 1 d . . .
O16 O 0.6493(8) -0.2533(6) 0.7605(4) 0.0251(19) Uani 1 1 d . . .
O17 O 0.7416(7) -0.1903(5) 0.8274(3) 0.0165(15) Uani 1 1 d . . .
O18 O 0.6816(8) -0.2251(6) 0.9476(4) 0.0255(19) Uani 1 1 d . . .
O19 O 0.8974(7) -0.1959(5) 0.9491(3) 0.0187(16) Uani 1 1 d . . .
O20 O 1.0764(8) -0.1634(5) 0.9853(4) 0.0246(18) Uani 1 1 d . . .
O21 O 1.1592(7) -0.1283(5) 0.8676(3) 0.0152(15) Uani 1 1 d . . .
O22 O 1.3978(7) -0.1407(5) 0.8334(4) 0.0173(16) Uani 1 1 d . . .
O23 O 1.3461(7) -0.1729(5) 0.7393(4) 0.0169(16) Uani 1 1 d . . .
O24 O 1.3581(7) -0.1841(5) 0.6281(4) 0.0190(16) Uani 1 1 d . . .
O25 O 1.1191(6) -0.1702(5) 0.6506(3) 0.0136(15) Uani 1 1 d . . .
O26 O 0.9394(7) -0.1788(5) 0.7429(3) 0.0140(15) Uani 1 1 d . . .
O27 O 0.9558(6) -0.1574(4) 0.8374(3) 0.0113(14) Uani 1 1 d . . .
O28 O 1.1236(6) -0.1541(4) 0.7617(3) 0.0128(14) Uani 1 1 d . . .
O29 O 0.8872(7) -0.0998(5) 0.6271(3) 0.0159(15) Uani 1 1 d . . .
O30 O 0.7108(7) -0.1080(5) 0.7110(4) 0.0187(16) Uani 1 1 d . . .
O31 O 0.7286(7) -0.0786(5) 0.8808(3) 0.0160(15) Uani 1 1 d . . .
O32 O 0.9389(7) -0.0481(5) 0.8963(4) 0.0196(17) Uani 1 1 d . . .
O33 O 1.2174(7) -0.0336(5) 0.7616(3) 0.0156(15) Uani 1 1 d . . .
O34 O 1.2024(7) -0.0545(5) 0.6611(3) 0.0154(15) Uani 1 1 d . . .
O35 O 0.7970(7) 0.0686(5) 0.5809(3) 0.0157(15) Uani 1 1 d . . .
O36 O 0.6108(7) 0.0642(5) 0.6631(4) 0.0171(16) Uani 1 1 d . . .
O37 O 0.6233(7) 0.1001(5) 0.8302(4) 0.0180(16) Uani 1 1 d . . .
O38 O 0.8368(7) 0.1257(5) 0.8476(4) 0.0174(16) Uani 1 1 d . . .
O39 O 1.1235(7) 0.1323(5) 0.7160(3) 0.0153(15) Uani 1 1 d . . .
O40 O 1.1081(6) 0.1142(5) 0.6142(3) 0.0147(15) Uani 1 1 d . . .
O41 O 0.7651(7) 0.1898(5) 0.4739(4) 0.0192(17) Uani 1 1 d . . .
O42 O 0.5969(6) 0.1979(5) 0.5657(3) 0.0149(15) Uani 1 1 d . . .
O43 O 0.3969(7) 0.1847(5) 0.6374(4) 0.0185(16) Uani 1 1 d . . .
O44 O 0.5339(7) 0.1737(5) 0.7241(3) 0.0154(15) Uani 1 1 d . . .
O45 O 0.4142(7) 0.2246(5) 0.8184(4) 0.0238(18) Uani 1 1 d . . .
O46 O 0.6321(7) 0.2510(5) 0.8242(4) 0.0197(17) Uani 1 1 d . . .
O47 O 0.8206(8) 0.2738(5) 0.8638(4) 0.0223(18) Uani 1 1 d . . .
O48 O 0.9490(6) 0.2269(4) 0.7689(3) 0.0143(15) Uani 1 1 d . . .
O49 O 1.1496(7) 0.2802(5) 0.7175(4) 0.0211(18) Uani 1 1 d . . .
O50 O 1.0937(6) 0.2625(4) 0.6189(3) 0.0126(14) Uani 1 1 d . . .
O51 O 1.1144(7) 0.2417(5) 0.5093(4) 0.0213(17) Uani 1 1 d . . .
O52 O 0.9169(6) 0.1841(5) 0.5517(3) 0.0134(15) Uani 1 1 d . . .
O53 O 0.7340(6) 0.1792(4) 0.6439(3) 0.0091(13) Uani 1 1 d . . .
O54 O 0.7480(6) 0.1975(4) 0.7389(3) 0.0118(14) Uani 1 1 d . . .
O55 O 0.9139(6) 0.2075(4) 0.6623(3) 0.0108(14) Uani 1 1 d . . .
O56 O 0.7211(6) 0.3058(4) 0.5330(3) 0.0124(14) Uani 1 1 d . . .
O57 O 0.5075(6) 0.3011(4) 0.6278(3) 0.0122(14) Uani 1 1 d . . .
O58 O 0.5235(7) 0.3212(5) 0.7267(3) 0.0156(15) Uani 1 1 d . . .
O59 O 0.7534(7) 0.3494(5) 0.7498(3) 0.0157(15) Uani 1 1 d . . .
O60 O 0.9255(7) 0.3556(4) 0.6729(3) 0.0138(15) Uani 1 1 d . . .
O61 O 0.9079(7) 0.3334(4) 0.5522(3) 0.0139(15) Uani 1 1 d . . .
O62 O 0.7240(6) 0.3206(4) 0.6466(3) 0.0104(14) Uani 1 1 d . . .
O63 O 0.7423(7) 0.4659(5) 0.4761(4) 0.0206(17) Uani 1 1 d . . .
O64 O 0.5826(6) 0.4360(4) 0.5694(3) 0.0132(14) Uani 1 1 d . . .
O65 O 0.3755(7) 0.4533(5) 0.6435(4) 0.0204(17) Uani 1 1 d . . .
O66 O 0.5965(7) 0.4556(5) 0.6687(4) 0.0165(16) Uani 1 1 d . . .
O67 O 0.7754(8) 0.5096(5) 0.6859(4) 0.0210(17) Uani 1 1 d . . .
O68 O 0.7760(7) 0.4570(4) 0.5908(4) 0.0157(15) Uani 1 1 d . . .
O69 O 1.0003(8) 0.0276(6) 0.7120(4) 0.030(2) Uani 1 1 d . . .
O70 O 1.3224(8) 0.0532(6) 0.6598(6) 0.044(3) Uani 1 1 d . . .
O71 O 0.8232(10) 0.0145(7) 0.7882(4) 0.040(3) Uani 1 1 d . . .
O72 O 0.6425(9) -0.0343(7) 0.5787(5) 0.044(3) Uani 1 1 d . . .
O1W O 0.4826(9) 0.6278(6) 0.6525(5) 0.036(2) Uiso 1 1 d . . .
O2W O 0.0276(8) 0.4716(6) 0.5578(4) 0.030(2) Uiso 1 1 d . . .
O3W O 0.7708(9) 0.6257(7) 0.5318(5) 0.040(2) Uiso 1 1 d . . .
O4W O 0.5197(9) 0.6213(7) 0.5188(5) 0.039(2) Uiso 1 1 d . . .
O5W O 0.5115(9) 0.6418(7) 0.7641(5) 0.038(2) Uiso 1 1 d . . .
O6W O 0.3150(9) 0.1028(7) 0.7898(5) 0.037(2) Uiso 1 1 d . . .
O7W O 0.0655(11) 0.9977(8) 0.5424(6) 0.050(3) Uiso 1 1 d . . .
O8W O 0.7939(13) 0.3470(10) 0.9517(7) 0.072(4) Uiso 1 1 d . . .
O9W O 0.4923(12) 0.9168(9) 0.6785(6) 0.061(4) Uiso 1 1 d . . .
O10W O 0.0051(14) 0.6041(10) 0.5968(8) 0.081(5) Uiso 1 1 d . . .
O11W O 0.6412(18) 0.0078(12) 0.4521(9) 0.034(4) Uiso 0.50 1 d P . .
O12W O 0.2249(17) 0.4184(12) 0.9705(9) 0.034(4) Uiso 0.50 1 d P . .
O13W O 0.4055(19) 0.3938(14) 0.0413(10) 0.043(5) Uiso 0.50 1 d P . .
O14W O 0.4713(16) 0.4233(11) 0.8022(8) 0.025(4) Uiso 0.50 1 d P . .
P1 P 1.0234(2) -0.19215(16) 0.78879(12) 0.0091(5) Uiso 1 1 d . . .
P2 P 0.7819(2) 0.22350(15) 0.67337(11) 0.0081(4) Uiso 1 1 d . . .
Rb1 Rb 0.26225(11) 0.36205(8) 0.58640(7) 0.0327(3) Uani 1 1 d . . .
Rb2 Rb 0.26856(12) 0.63579(8) 0.60229(5) 0.0300(3) Uani 1 1 d . . .
Rb3 Rb 0.55501(11) 0.98221(7) 0.78776(5) 0.0252(2) Uani 1 1 d . . .
Rb4 Rb 0.09742(13) 0.05724(9) 0.84665(7) 0.0392(3) Uani 1 1 d . . .
Sn1 Sn 0.77075(7) 0.02580(5) 0.87515(3) 0.01599(15) Uani 1 1 d . . .
W1 W 1.19547(4) -0.37772(3) 0.76206(2) 0.01435(9) Uani 1 1 d . . .
W2 W 0.97337(4) -0.38586(3) 0.86612(2) 0.01600(9) Uani 1 1 d . . .
W3 W 1.22285(4) -0.35166(3) 0.88924(2) 0.01509(9) Uani 1 1 d . . .
W4 W 0.98270(4) -0.20605(3) 0.653560(19) 0.01253(8) Uani 1 1 d . . .
W5 W 0.76738(4) -0.21785(3) 0.75623(2) 0.01406(9) Uani 1 1 d . . .
W6 W 0.78777(4) -0.19285(3) 0.89860(2) 0.01566(9) Uani 1 1 d . . .
W7 W 1.03269(4) -0.15674(3) 0.92051(2) 0.01546(9) Uani 1 1 d . . .
W8 W 1.27703(4) -0.14645(3) 0.808084(19) 0.01216(8) Uani 1 1 d . . .
W9 W 1.25210(4) -0.17402(3) 0.682183(19) 0.01198(8) Uani 1 1 d . . .
W10 W 0.76312(4) 0.17995(3) 0.546489(18) 0.01184(8) Uani 1 1 d . . .
W11 W 0.54084(4) 0.17584(3) 0.645013(19) 0.01213(8) Uani 1 1 d . . .
W12 W 0.55284(4) 0.20803(3) 0.78558(2) 0.01490(9) Uani 1 1 d . . .
W13 W 0.79869(4) 0.23897(3) 0.810717(19) 0.01388(9) Uani 1 1 d . . .
W14 W 1.04361(4) 0.24931(3) 0.698424(19) 0.01241(8) Uani 1 1 d . . .
W15 W 1.02367(4) 0.22736(3) 0.570515(19) 0.01342(8) Uani 1 1 d . . .
W16 W 0.74349(4) 0.39668(2) 0.545362(19) 0.01321(8) Uani 1 1 d . . .
W17 W 0.51853(4) 0.38855(3) 0.64849(2) 0.01319(8) Uani 1 1 d . . .
W18 W 0.76400(4) 0.42334(2) 0.67438(2) 0.01337(9) Uani 1 1 d . . .
W19 W 1.13636(7) 0.03810(4) 0.68930(3) 0.01018(12) Uani 0.85 1 d P . .
Cu1A Cu 1.1698(10) 0.0383(8) 0.6892(6) 0.008(3) Uiso 0.15 1 d P . .

loop_
_atom_site_aniso_label
_atom_site_aniso_U_11
_atom_site_aniso_U_22
_atom_site_aniso_U_33
_atom_site_aniso_U_23
_atom_site_aniso_U_13
_atom_site_aniso_U_12
Cu1 0.0197(14) 0.0094(10) 0.0130(14) -0.0013(8) 0.0004(9) -0.0025(8)
W19A 0.025(3) 0.0099(17) 0.014(3) -0.0026(16) 0.0059(19) -0.0055(17)
K1 0.0406(17) 0.0252(13) 0.0351(17) -0.0080(12) -0.0104(13) -0.0189(12)
K2 0.076(3) 0.0350(19) 0.052(2) 0.0185(17) -0.031(2) -0.0182(19)
K3 0.114(4) 0.043(2) 0.111(5) -0.031(3) -0.020(4) -0.032(3)
K4 0.041(4) 0.033(3) 0.046(4) -0.020(3) 0.002(3) -0.007(3)
O1 0.028(5) 0.015(4) 0.025(5) -0.005(3) -0.008(4) -0.003(3)
O2 0.022(4) 0.012(3) 0.017(4) 0.001(3) -0.006(3) -0.008(3)
O3 0.033(5) 0.021(4) 0.028(5) 0.002(4) -0.009(4) -0.013(4)
O4 0.032(5) 0.017(4) 0.020(4) 0.004(3) -0.008(4) -0.015(3)
O5 0.026(4) 0.015(4) 0.023(5) -0.001(3) -0.010(4) -0.003(3)
O6 0.020(4) 0.017(4) 0.015(4) -0.002(3) -0.004(3) -0.005(3)
O7 0.025(4) 0.011(3) 0.018(4) -0.003(3) -0.007(3) -0.006(3)
O8 0.019(4) 0.014(4) 0.021(4) -0.002(3) -0.007(3) -0.008(3)
O9 0.024(4) 0.019(4) 0.012(4) 0.006(3) -0.003(3) -0.013(3)
O10 0.024(4) 0.017(4) 0.017(4) -0.003(3) -0.005(3) -0.008(3)
O11 0.020(4) 0.014(4) 0.011(4) -0.002(3) 0.000(3) -0.005(3)
O12 0.020(4) 0.011(3) 0.012(4) -0.003(3) -0.002(3) -0.004(3)
O13 0.013(4) 0.009(3) 0.020(4) -0.005(3) -0.005(3) -0.002(3)
O14 0.031(5) 0.021(4) 0.020(4) -0.012(4) -0.002(4) -0.009(3)
O15 0.020(4) 0.012(3) 0.017(4) 0.001(3) -0.001(3) -0.009(3)
O16 0.021(4) 0.030(5) 0.027(5) -0.008(4) -0.005(4) -0.012(4)
O17 0.018(4) 0.018(4) 0.012(4) -0.001(3) -0.004(3) -0.007(3)
O18 0.024(5) 0.036(5) 0.018(4) -0.007(4) 0.002(4) -0.013(4)
O19 0.025(4) 0.018(4) 0.014(4) 0.001(3) -0.002(3) -0.014(3)
O20 0.032(5) 0.024(4) 0.012(4) -0.001(3) -0.002(4) -0.007(4)
O21 0.016(4) 0.017(4) 0.014(4) -0.004(3) -0.003(3) -0.008(3)
O22 0.015(4) 0.015(4) 0.025(4) -0.006(3) -0.002(3) -0.009(3)
O23 0.017(4) 0.015(4) 0.021(4) -0.007(3) -0.006(3) -0.002(3)
O24 0.025(4) 0.018(4) 0.019(4) -0.010(3) 0.002(3) -0.008(3)
O25 0.015(4) 0.017(4) 0.014(4) -0.006(3) -0.002(3) -0.008(3)
O26 0.020(4) 0.014(3) 0.009(4) 0.000(3) -0.005(3) -0.008(3)
O27 0.012(3) 0.014(3) 0.009(3) -0.003(3) 0.003(3) -0.007(3)
O28 0.014(4) 0.011(3) 0.013(4) -0.005(3) -0.003(3) -0.002(3)
O29 0.014(4) 0.017(4) 0.015(4) -0.006(3) 0.001(3) -0.003(3)
O30 0.019(4) 0.016(4) 0.017(4) 0.001(3) -0.002(3) -0.006(3)
O31 0.018(4) 0.016(4) 0.016(4) -0.006(3) 0.001(3) -0.007(3)
O32 0.016(4) 0.024(4) 0.019(4) -0.010(3) 0.001(3) -0.004(3)
O33 0.015(4) 0.014(4) 0.018(4) -0.004(3) -0.004(3) -0.004(3)
O34 0.020(4) 0.012(3) 0.013(4) -0.002(3) -0.002(3) -0.005(3)
O35 0.019(4) 0.013(3) 0.014(4) -0.005(3) -0.002(3) -0.002(3)
O36 0.015(4) 0.020(4) 0.017(4) -0.010(3) 0.005(3) -0.006(3)
O37 0.022(4) 0.014(4) 0.016(4) 0.003(3) -0.003(3) -0.009(3)
O38 0.017(4) 0.018(4) 0.018(4) -0.006(3) 0.001(3) -0.007(3)
O39 0.018(4) 0.011(3) 0.016(4) -0.004(3) -0.003(3) -0.001(3)
O40 0.013(4) 0.017(4) 0.013(4) -0.005(3) 0.002(3) -0.005(3)
O41 0.026(4) 0.019(4) 0.013(4) -0.002(3) -0.002(3) -0.011(3)
O42 0.013(4) 0.018(4) 0.017(4) -0.004(3) -0.004(3) -0.007(3)
O43 0.016(4) 0.012(4) 0.026(5) -0.002(3) -0.006(3) -0.006(3)
O44 0.020(4) 0.018(4) 0.007(4) -0.003(3) 0.000(3) -0.005(3)
O45 0.023(4) 0.024(4) 0.025(5) -0.010(4) 0.002(4) -0.007(3)
O46 0.021(4) 0.021(4) 0.016(4) -0.007(3) 0.003(3) -0.005(3)
O47 0.033(5) 0.024(4) 0.012(4) -0.009(3) -0.005(3) -0.006(4)
O48 0.015(4) 0.012(3) 0.014(4) -0.006(3) -0.003(3) 0.003(3)
O49 0.015(4) 0.019(4) 0.032(5) -0.010(4) -0.007(4) -0.004(3)
O50 0.011(3) 0.011(3) 0.014(4) 0.001(3) -0.004(3) -0.005(3)
O51 0.022(4) 0.030(5) 0.015(4) -0.007(4) 0.002(3) -0.013(3)
O52 0.014(4) 0.014(3) 0.012(4) -0.003(3) -0.001(3) -0.004(3)
O53 0.011(3) 0.010(3) 0.010(3) -0.003(3) -0.003(3) -0.007(3)
O54 0.012(3) 0.011(3) 0.012(4) -0.003(3) -0.002(3) -0.004(3)
O55 0.010(3) 0.015(3) 0.006(3) -0.001(3) 0.004(3) -0.007(3)
O56 0.013(4) 0.010(3) 0.014(4) 0.001(3) -0.003(3) -0.006(3)
O57 0.011(3) 0.009(3) 0.015(4) -0.002(3) -0.002(3) -0.004(3)
O58 0.016(4) 0.019(4) 0.011(4) 0.000(3) -0.004(3) -0.008(3)
O59 0.021(4) 0.011(3) 0.015(4) -0.004(3) -0.007(3) -0.002(3)
O60 0.017(4) 0.009(3) 0.013(4) -0.002(3) -0.003(3) -0.003(3)
O61 0.016(4) 0.012(3) 0.014(4) -0.001(3) -0.004(3) -0.007(3)
O62 0.013(3) 0.004(3) 0.009(3) 0.002(3) -0.003(3) 0.000(2)
O63 0.026(4) 0.013(4) 0.020(4) 0.001(3) -0.006(3) -0.005(3)
O64 0.013(4) 0.011(3) 0.016(4) -0.002(3) -0.005(3) -0.004(3)
O65 0.026(4) 0.017(4) 0.016(4) -0.005(3) -0.002(3) -0.002(3)
O66 0.015(4) 0.018(4) 0.018(4) -0.009(3) -0.002(3) -0.002(3)
O67 0.030(5) 0.012(4) 0.023(4) -0.004(3) -0.011(4) -0.007(3)
O68 0.022(4) 0.008(3) 0.019(4) -0.003(3) -0.002(3) -0.009(3)
O69 0.035(5) 0.028(5) 0.024(5) -0.008(4) 0.002(4) -0.011(4)
O70 0.021(5) 0.023(5) 0.084(9) -0.017(5) 0.011(5) -0.008(4)
O71 0.051(7) 0.051(7) 0.024(5) -0.015(5) 0.011(5) -0.024(5)
O72 0.036(6) 0.050(7) 0.051(7) -0.018(6) 0.006(5) -0.020(5)
Rb1 0.0239(6) 0.0197(6) 0.0471(8) 0.0053(5) -0.0137(6) -0.0088(5)
Rb2 0.0394(7) 0.0204(5) 0.0175(6) -0.0025(5) -0.0030(5) 0.0044(5)
Rb3 0.0300(6) 0.0219(5) 0.0199(6) -0.0038(5) 0.0006(5) -0.0068(5)
Rb4 0.0365(8) 0.0324(7) 0.0462(9) -0.0104(6) 0.0006(7) -0.0105(6)
Sn1 0.0182(4) 0.0167(3) 0.0117(3) -0.0036(3) 0.0006(3) -0.0051(3)
W1 0.0177(2) 0.00808(17) 0.0167(2) -0.00269(16) -0.00557(17) -0.00221(15)
W2 0.0202(2) 0.01045(18) 0.0155(2) 0.00275(16) -0.00556(17) -0.00745(16)
W3 0.0186(2) 0.01095(18) 0.0140(2) 0.00041(16) -0.00706(17) -0.00405(15)
W4 0.0148(2) 0.01177(18) 0.0125(2) -0.00410(15) -0.00315(16) -0.00437(15)
W5 0.0144(2) 0.01314(19) 0.0142(2) -0.00032(16) -0.00371(16) -0.00657(15)
W6 0.0173(2) 0.0172(2) 0.0111(2) -0.00051(16) 0.00035(16) -0.00826(16)
W7 0.0180(2) 0.0176(2) 0.0113(2) -0.00368(16) -0.00203(16) -0.00637(16)
W8 0.01367(19) 0.01182(18) 0.0119(2) -0.00278(15) -0.00378(15) -0.00455(14)
W9 0.01238(19) 0.01182(18) 0.0124(2) -0.00443(15) -0.00063(15) -0.00392(14)
W10 0.0157(2) 0.01144(18) 0.00918(19) -0.00246(15) -0.00171(15) -0.00546(15)
W11 0.01114(19) 0.01179(18) 0.0135(2) -0.00263(15) -0.00213(15) -0.00431(14)
W12 0.0143(2) 0.0170(2) 0.0123(2) -0.00407(16) 0.00056(16) -0.00459(15)
W13 0.0167(2) 0.01442(19) 0.0114(2) -0.00551(16) -0.00182(16) -0.00370(15)
W14 0.01327(19) 0.01073(18) 0.0147(2) -0.00396(15) -0.00311(16) -0.00454(14)
W15 0.0147(2) 0.01516(19) 0.0116(2) -0.00319(16) 0.00162(16) -0.00832(15)
W16 0.0186(2) 0.00827(17) 0.0120(2) -0.00016(15) -0.00345(16) -0.00511(15)
W17 0.0131(2) 0.00960(17) 0.0157(2) -0.00363(15) -0.00425(16) -0.00076(14)
W18 0.0159(2) 0.00876(17) 0.0164(2) -0.00477(16) -0.00394(16) -0.00265(14)
W19 0.0089(3) 0.0085(2) 0.0124(3) -0.00205(18) -0.0004(2) -0.0030(2)

loop_
_atom_type_symbol
_atom_type_description
_atom_type_scat_dispersion_real
_atom_type_scat_dispersion_imag
_atom_type_scat_source
C C 0.0033 0.0016 'International Tables Vol C Tables 4.2.6.8 and 6.1.1.4'
H H 0.0000 0.0000 'International Tables Vol C Tables 4.2.6.8 and 6.1.1.4'
N N 0.0061 0.0033 'International Tables Vol C Tables 4.2.6.8 and 6.1.1.4'
O O 0.0106 0.0060 'International Tables Vol C Tables 4.2.6.8 and 6.1.1.4'
P P 0.1023 0.0942 'International Tables Vol C Tables 4.2.6.8 and 6.1.1.4'
K K 0.2009 0.2494 'International Tables Vol C Tables 4.2.6.8 and 6.1.1.4'
Cu Cu 0.3201 1.2651 'International Tables Vol C Tables 4.2.6.8 and 6.1.1.4'
Rb Rb -0.9393 2.9676 'International Tables Vol C Tables 4.2.6.8 and 6.1.1.4'
Sn Sn -0.6537 1.4246 'International Tables Vol C Tables 4.2.6.8 and 6.1.1.4'
W W -0.8490 6.8722 'International Tables Vol C Tables 4.2.6.8 and 6.1.1.4'

loop_
_geom_angle_atom_site_label_1
_geom_angle_atom_site_label_2
_geom_angle_atom_site_label_3
_geom_angle
_geom_angle_site_symmetry_1
_geom_angle_site_symmetry_3
_geom_angle_publ_flag
C2 C1 C6 115.2(15) . . ?
C2 C1 Sn1 122.0(12) . . ?
C6 C1 Sn1 122.8(10) . . ?
C3 C2 C1 122(2) . . ?
C3 C2 H2 119.1 . . ?
C1 C2 H2 119.1 . . ?
C4 C3 C2 121(2) . . ?
C4 C3 H3 119.7 . . ?
C2 C3 H3 119.7 . . ?
C3 C4 C5 120(2) . . ?
C3 C4 Rb4 106.4(14) . 2_657 ?
C5 C4 Rb4 88.2(11) . 2_657 ?
C3 C4 H4 120.0 . . ?
C5 C4 H4 120.0 . . ?
Rb4 C4 H4 75.4 2_657 . ?
C6 C5 C4 118.7(17) . . ?
C6 C5 H5 120.7 . . ?
C4 C5 H5 120.7 . . ?
C5 C6 C1 123.7(16) . . ?
C5 C6 H6 118.1 . . ?
C1 C6 H6 118.1 . . ?
N1S C1S K4 11.6(7) . . ?
K4 C2S N1S 45.5(10) . . ?
O29 Cu1 O35 88.8(4) . . ?
O29 Cu1 O30 89.4(4) . . ?
O35 Cu1 O30 170.7(4) . . ?
O29 Cu1 O36 173.0(4) . . ?
O35 Cu1 O36 90.2(4) . . ?
O30 Cu1 O36 90.5(4) . . ?
O29 Cu1 O72 93.9(4) . . ?
O35 Cu1 O72 91.7(4) . . ?
O30 Cu1 O72 97.5(4) . . ?
O36 Cu1 O72 93.1(4) . . ?
O29 Cu1 Rb3 130.7(3) . 1_545 ?
O35 Cu1 Rb3 130.8(3) . 1_545 ?
O30 Cu1 Rb3 46.4(2) . 1_545 ?
O36 Cu1 Rb3 46.8(3) . 1_545 ?
O72 Cu1 Rb3 110.0(3) . 1_545 ?
O35 W19A O29 88.6(4) . . ?
O35 W19A O36 89.8(4) . . ?
O29 W19A O36 158.1(4) . . ?
O35 W19A O30 160.6(4) . . ?
O29 W19A O30 86.7(4) . . ?
O36 W19A O30 87.7(4) . . ?
O35 W19A Rb3 137.0(4) . 1_545 ?
O29 W19A Rb3 134.2(4) . 1_545 ?
O36 W19A Rb3 49.4(3) . 1_545 ?
O30 W19A Rb3 49.2(3) . 1_545 ?
O67 K1 O10W 79.8(4) . 1_655 ?
O67 K1 O15 108.8(2) . 1_565 ?
O10W K1 O15 83.0(4) 1_655 1_565 ?
O67 K1 O7 153.0(3) . 1_565 ?
O10W K1 O7 78.9(4) 1_655 1_565 ?
O15 K1 O7 52.1(2) 1_565 1_565 ?
O67 K1 O2 154.4(3) . 1_565 ?
O10W K1 O2 123.5(4) 1_655 1_565 ?
O15 K1 O2 86.5(2) 1_565 1_565 ?
O7 K1 O2 52.1(2) 1_565 1_565 ?
O67 K1 O8 123.5(3) . 1_565 ?
O10W K1 O8 131.7(4) 1_655 1_565 ?
O15 K1 O8 50.7(2) 1_565 1_565 ?
O7 K1 O8 62.8(2) 1_565 1_565 ?
O2 K1 O8 51.3(2) 1_565 1_565 ?
O67 K1 K3 112.50(19) . 1_655 ?
O10W K1 K3 96.7(3) 1_655 1_655 ?
O15 K1 K3 137.95(19) 1_565 1_655 ?
O7 K1 K3 86.42(18) 1_565 1_655 ?
O2 K1 K3 58.62(17) 1_565 1_655 ?
O8 K1 K3 108.47(19) 1_565 1_655 ?
O67 K1 W1 173.2(2) . 1_565 ?
O10W K1 W1 95.8(3) 1_655 1_565 ?
O15 K1 W1 75.53(16) 1_565 1_565 ?
O7 K1 W1 27.62(15) 1_565 1_565 ?
O2 K1 W1 28.35(15) 1_565 1_565 ?
O8 K1 W1 63.34(15) 1_565 1_565 ?
K3 K1 W1 62.62(9) 1_655 1_565 ?
O67 K1 W4 125.01(19) . 1_565 ?
O10W K1 W4 68.5(3) 1_655 1_565 ?
O15 K1 W4 27.03(15) 1_565 1_565 ?
O7 K1 W4 29.68(15) 1_565 1_565 ?
O2 K1 W4 77.60(15) 1_565 1_565 ?
O8 K1 W4 63.66(16) 1_565 1_565 ?
K3 K1 W4 114.77(11) 1_655 1_565 ?
W1 K1 W4 56.94(4) 1_565 1_565 ?
O67 K1 W2 135.2(2) . 1_565 ?
O10W K1 W2 142.5(3) 1_655 1_565 ?
O15 K1 W2 73.76(17) 1_565 1_565 ?
O7 K1 W2 63.64(16) 1_565 1_565 ?
O2 K1 W2 28.52(15) 1_565 1_565 ?
O8 K1 W2 26.37(14) 1_565 1_565 ?
K3 K1 W2 82.40(11) 1_655 1_565 ?
W1 K1 W2 50.50(4) 1_565 1_565 ?
W4 K1 W2 77.94(5) 1_565 1_565 ?
O67 K1 W5 108.63(19) . 1_565 ?
O10W K1 W5 108.5(3) 1_655 1_565 ?
O15 K1 W5 25.88(16) 1_565 1_565 ?
O7 K1 W5 63.43(16) 1_565 1_565 ?
O2 K1 W5 76.12(15) 1_565 1_565 ?
O8 K1 W5 28.63(15) 1_565 1_565 ?
K3 K1 W5 134.73(11) 1_655 1_565 ?
W1 K1 W5 77.62(6) 1_565 1_565 ?
W4 K1 W5 48.47(4) 1_565 1_565 ?
W2 K1 W5 54.71(4) 1_565 1_565 ?
O67 K1 Rb2 123.9(2) . 1_655 ?
O10W K1 Rb2 45.4(3) 1_655 1_655 ?
O15 K1 Rb2 80.12(16) 1_565 1_655 ?
O7 K1 Rb2 42.43(16) 1_565 1_655 ?
O2 K1 Rb2 78.07(17) 1_565 1_655 ?
O8 K1 Rb2 105.25(16) 1_565 1_655 ?
K3 K1 Rb2 70.86(11) 1_655 1_655 ?
W1 K1 Rb2 50.91(5) 1_565 1_655 ?
W4 K1 Rb2 53.49(4) 1_565 1_655 ?
W2 K1 Rb2 100.84(6) 1_565 1_655 ?
W5 K1 Rb2 101.00(6) 1_565 1_655 ?
O3 K2 O19 169.9(3) 1_465 2_657 ?
O3 K2 O12W 85.2(5) 1_465 . ?
O19 K2 O12W 99.4(5) 2_657 . ?
O3 K2 O8W 80.6(4) 1_465 1_455 ?
O19 K2 O8W 94.6(4) 2_657 1_455 ?
O12W K2 O8W 165.8(5) . 1_455 ?
O3 K2 O9 123.2(3) 1_465 2_657 ?
O19 K2 O9 51.7(2) 2_657 2_657 ?
O12W K2 O9 68.9(4) . 2_657 ?
O8W K2 O9 119.0(4) 1_455 2_657 ?
O3 K2 O10 117.9(3) 1_465 2_657 ?
O19 K2 O10 52.3(2) 2_657 2_657 ?
O12W K2 O10 128.3(5) . 2_657 ?
O8W K2 O10 59.8(3) 1_455 2_657 ?
O9 K2 O10 59.7(2) 2_657 2_657 ?
O3 K2 O4 86.5(3) 1_465 2_657 ?
O19 K2 O4 84.2(2) 2_657 2_657 ?
O12W K2 O4 93.6(4) . 2_657 ?
O8W K2 O4 85.1(3) 1_455 2_657 ?
O9 K2 O4 48.2(2) 2_657 2_657 ?
O10 K2 O4 47.7(2) 2_657 2_657 ?
O3 K2 W7 144.3(3) 1_465 2_657 ?
O19 K2 W7 27.78(17) 2_657 2_657 ?
O12W K2 W7 125.2(4) . 2_657 ?
O8W K2 W7 68.1(3) 1_455 2_657 ?
O9 K2 W7 63.68(16) 2_657 2_657 ?
O10 K2 W7 30.09(15) 2_657 2_657 ?
O4 K2 W7 74.50(16) 2_657 2_657 ?
O3 K2 W6 151.2(2) 1_465 2_657 ?
O19 K2 W6 27.59(16) 2_657 2_657 ?
O12W K2 W6 74.2(4) . 2_657 ?
O8W K2 W6 118.9(3) 1_455 2_657 ?
O9 K2 W6 30.09(16) 2_657 2_657 ?
O10 K2 W6 64.59(16) 2_657 2_657 ?
O4 K2 W6 75.20(17) 2_657 2_657 ?
W7 K2 W6 51.08(5) 2_657 2_657 ?
O3 K2 K3 76.0(2) 1_465 . ?
O19 K2 K3 113.8(2) 2_657 . ?
O12W K2 K3 76.1(4) . . ?
O8W K2 K3 100.7(3) 1_455 . ?
O9 K2 K3 137.2(2) 2_657 . ?
O10 K2 K3 150.5(2) 2_657 . ?
O4 K2 K3 160.20(18) 2_657 . ?
W7 K2 K3 125.26(13) 2_657 . ?
W6 K2 K3 116.82(14) 2_657 . ?
O1 K3 O45 116.7(3) 1_465 . ?
O1 K3 O49 137.4(3) 1_465 1_455 ?
O45 K3 O49 80.8(2) . 1_455 ?
O1 K3 O2 51.4(2) 1_465 1_465 ?
O45 K3 O2 136.1(3) . 1_465 ?
O49 K3 O2 139.5(3) 1_455 1_465 ?
O1 K3 K1 74.2(2) 1_465 1_455 ?
O45 K3 K1 169.1(2) . 1_455 ?
O49 K3 K1 90.3(2) 1_455 1_455 ?
O2 K3 K1 50.81(16) 1_465 1_455 ?
O1 K3 W1 23.17(18) 1_465 1_465 ?
O45 K3 W1 130.0(2) . 1_465 ?
O49 K3 W1 145.2(2) 1_455 1_465 ?
O2 K3 W1 28.23(14) 1_465 1_465 ?
K1 K3 W1 60.53(9) 1_455 1_465 ?
O1 K3 K5 46.0(2) 1_465 . ?
O45 K3 K5 72.3(2) . . ?
O49 K3 K5 141.1(3) 1_455 . ?
O2 K3 K5 77.18(18) 1_465 . ?
K1 K3 K5 118.49(15) 1_455 . ?
W1 K3 K5 58.39(11) 1_465 . ?
O1 K3 Rb1 94.5(2) 1_465 . ?
O45 K3 Rb1 91.2(2) . . ?
O49 K3 Rb1 44.28(19) 1_455 . ?
O2 K3 Rb1 128.5(2) 1_465 . ?
K1 K3 Rb1 86.67(13) 1_455 . ?
W1 K3 Rb1 110.65(13) 1_465 . ?
K5 K3 Rb1 107.87(17) . . ?
O1 K3 K2 107.1(2) 1_465 . ?
O45 K3 K2 92.4(2) . . ?
O49 K3 K2 110.7(2) 1_455 . ?
O2 K3 K2 61.30(17) 1_465 . ?
K1 K3 K2 84.86(14) 1_455 . ?
W1 K3 K2 86.64(11) 1_465 . ?
K5 K3 K2 98.15(16) . . ?
Rb1 K3 K2 153.58(14) . . ?
O1 K3 Rb2 33.85(19) 1_465 . ?
O45 K3 Rb2 123.9(2) . . ?
O49 K3 Rb2 103.7(2) 1_455 . ?
O2 K3 Rb2 72.15(16) 1_465 . ?
K1 K3 Rb2 64.16(10) 1_455 . ?
W1 K3 Rb2 48.51(7) 1_465 . ?
K5 K3 Rb2 71.03(13) . . ?
Rb1 K3 Rb2 62.47(9) . . ?
K2 K3 Rb2 133.44(11) . . ?
N1S K4 C2S 79.9(14) . . ?
N1S K4 C1S 15.6(9) . . ?
C2S K4 C1S 74.2(12) . . ?
N1S K4 O4W 107.7(9) . . ?
C2S K4 O4W 134.4(12) . . ?
C1S K4 O4W 122.2(6) . . ?
N1S K4 O24 92.4(9) . 1_465 ?
C2S K4 O24 103.9(11) . 1_465 ?
C1S K4 O24 79.9(6) . 1_465 ?
O4W K4 O24 120.1(4) . 1_465 ?
N1S K4 O1W 71.1(9) . . ?
C2S K4 O1W 147.2(12) . . ?
C1S K4 O1W 73.9(6) . . ?
O4W K4 O1W 70.9(4) . . ?
O24 K4 O1W 63.5(3) 1_465 . ?
N1S K4 O42 158.3(9) . 2_666 ?
C2S K4 O42 89.7(12) . 2_666 ?
C1S K4 O42 163.3(6) . 2_666 ?
O4W K4 O42 66.6(3) . 2_666 ?
O24 K4 O42 108.7(3) 1_465 2_666 ?
O1W K4 O42 122.6(4) . 2_666 ?
N1S K4 O3W 54.9(8) . . ?
C2S K4 O3W 88.5(11) . . ?
C1S K4 O3W 69.8(5) . . ?
O4W K4 O3W 64.1(3) . . ?
O24 K4 O3W 142.8(4) 1_465 . ?
O1W K4 O3W 87.1(3) . . ?
O42 K4 O3W 106.3(3) 2_666 . ?
N1S K4 O41 150.1(9) . 2_666 ?
C2S K4 O41 115.2(11) . 2_666 ?
C1S K4 O41 139.7(6) . 2_666 ?
O4W K4 O41 80.7(3) . 2_666 ?
O24 K4 O41 59.8(3) 1_465 2_666 ?
O1W K4 O41 85.6(3) . 2_666 ?
O42 K4 O41 51.5(2) 2_666 2_666 ?
O3W K4 O41 144.5(3) . 2_666 ?
N1S K4 W10 174.0(9) . 2_666 ?
C2S K4 W10 105.4(12) . 2_666 ?
C1S K4 W10 162.9(5) . 2_666 ?
O4W K4 W10 70.8(3) . 2_666 ?
O24 K4 W10 83.7(2) 1_465 2_666 ?
O1W K4 W10 103.1(3) . 2_666 ?
O42 K4 W10 26.83(16) 2_666 2_666 ?
O3W K4 W10 127.2(3) . 2_666 ?
O41 K4 W10 24.75(15) 2_666 2_666 ?
N1S K4 Rb2 117.0(9) . . ?
C2S K4 Rb2 159.7(11) . . ?
C1S K4 Rb2 119.0(6) . . ?
O4W K4 Rb2 54.2(3) . . ?
O24 K4 Rb2 66.3(2) 1_465 . ?
O1W K4 Rb2 46.0(2) . . ?
O42 K4 Rb2 77.7(2) 2_666 . ?
O3W K4 Rb2 110.1(3) . . ?
O41 K4 Rb2 44.64(16) 2_666 . ?
W10 K4 Rb2 57.26(10) 2_666 . ?
N1S K4 Rb1 94.4(8) . 2_666 ?
C2S K4 Rb1 85.7(11) . 2_666 ?
C1S K4 Rb1 108.1(5) . 2_666 ?
O4W K4 Rb1 49.5(3) . 2_666 ?
O24 K4 Rb1 169.1(3) 1_465 2_666 ?
O1W K4 Rb1 110.9(3) . 2_666 ?
O42 K4 Rb1 65.58(19) 2_666 2_666 ?
O3W K4 Rb1 40.8(2) . 2_666 ?
O41 K4 Rb1 111.6(2) 2_666 2_666 ?
W10 K4 Rb1 88.82(14) 2_666 2_666 ?
Rb2 K4 Rb1 103.04(14) . 2_666 ?
O14W K5 O1 67.3(15) . 1_465 ?
O14W K5 O66 96.3(15) . . ?
O1 K5 O66 78.2(3) 1_465 . ?
O14W K5 O59 103.1(15) . . ?
O1 K5 O59 127.4(3) 1_465 . ?
O66 K5 O59 50.6(2) . . ?
O14W K5 O5W 143.5(15) . . ?
O1 K5 O5W 78.9(3) 1_465 . ?
O66 K5 O5W 89.9(3) . . ?
O59 K5 O5W 108.4(3) . . ?
O14W K5 O46 61.4(14) . . ?
O1 K5 O46 122.2(3) 1_465 . ?
O66 K5 O46 82.3(3) . . ?
O59 K5 O46 49.0(2) . . ?
O5W K5 O46 154.9(3) . . ?
O14W K5 O58 52.0(15) . . ?
O1 K5 O58 80.9(3) 1_465 . ?
O66 K5 O58 48.7(2) . . ?
O59 K5 O58 57.9(2) . . ?
O5W K5 O58 136.9(3) . . ?
O46 K5 O58 46.9(2) . . ?
O14W K5 O6 89.6(15) . 1_465 ?
O1 K5 O6 52.4(2) 1_465 1_465 ?
O66 K5 O6 123.1(3) . 1_465 ?
O59 K5 O6 166.1(3) . 1_465 ?
O5W K5 O6 57.8(3) . 1_465 ?
O46 K5 O6 144.8(3) . 1_465 ?
O58 K5 O6 130.0(3) . 1_465 ?
O14W K5 W18 113.0(15) . . ?
O1 K5 W18 105.8(3) 1_465 . ?
O66 K5 W18 28.41(15) . . ?
O59 K5 W18 27.52(15) . . ?
O5W K5 W18 88.7(3) . . ?
O46 K5 W18 73.12(19) . . ?
O58 K5 W18 61.01(18) . . ?
O6 K5 W18 140.9(3) 1_465 . ?
O14W K5 W1 78.2(15) . 1_465 ?
O1 K5 W1 23.68(17) 1_465 1_465 ?
O66 K5 W1 97.6(2) . 1_465 ?
O59 K5 W1 148.2(3) . 1_465 ?
O5W K5 W1 65.3(2) . 1_465 ?
O46 K5 W1 139.3(3) . 1_465 ?
O58 K5 W1 103.9(2) . 1_465 ?
O6 K5 W1 28.94(15) 1_465 1_465 ?
W18 K5 W1 122.35(18) . 1_465 ?
O14W K5 K3 23.5(15) . . ?
O1 K5 K3 44.0(2) 1_465 . ?
O66 K5 K3 87.5(2) . . ?
O59 K5 K3 113.6(2) . . ?
O5W K5 K3 122.0(3) . . ?
O46 K5 K3 81.6(2) . . ?
O58 K5 K3 55.90(19) . . ?
O6 K5 K3 76.2(2) 1_465 . ?
W18 K5 K3 112.04(19) . . ?
W1 K5 K3 57.81(12) 1_465 . ?
K4 N1S C1S 152.8(15) . . ?
K4 N1S C2S 54.6(11) . . ?
C1S N1S C2S 111.7(15) . . ?
W1 O1 K3 115.0(4) . 1_645 ?
W1 O1 K5 111.4(4) . 1_645 ?
K3 O1 K5 90.0(3) 1_645 1_645 ?
W1 O1 Rb2 102.2(3) . 1_645 ?
K3 O1 Rb2 113.9(3) 1_645 1_645 ?
K5 O1 Rb2 125.0(3) 1_645 1_645 ?
W1 O2 W2 122.3(4) . . ?
W1 O2 K1 100.7(3) . 1_545 ?
W2 O2 K1 103.6(3) . 1_545 ?
W1 O2 K3 93.3(3) . 1_645 ?
W2 O2 K3 144.1(3) . 1_645 ?
K1 O2 K3 70.6(2) 1_545 1_645 ?
W2 O3 K2 133.1(5) . 1_645 ?
W3 O4 W2 123.4(4) . . ?
W3 O4 K2 101.8(3) . 2_657 ?
W2 O4 K2 100.2(3) . 2_657 ?
W3 O6 W1 122.7(4) . . ?
W3 O6 K5 141.4(4) . 1_645 ?
W1 O6 K5 95.8(3) . 1_645 ?
W1 O7 W4 152.3(4) . . ?
W1 O7 K1 102.7(3) . 1_545 ?
W4 O7 K1 102.3(3) . 1_545 ?
W1 O7 Rb2 92.3(3) . 1_645 ?
W4 O7 Rb2 95.9(3) . 1_645 ?
K1 O7 Rb2 98.4(2) 1_545 1_645 ?
W2 O8 W5 150.0(4) . . ?
W2 O8 K1 105.2(3) . 1_545 ?
W5 O8 K1 102.7(3) . 1_545 ?
W2 O9 W6 150.2(5) . . ?
W2 O9 K2 111.8(3) . 2_657 ?
W6 O9 K2 97.3(3) . 2_657 ?
W3 O10 W7 151.6(5) . . ?
W3 O10 K2 110.7(3) . 2_657 ?
W7 O10 K2 96.5(3) . 2_657 ?
W3 O11 W8 150.2(4) . . ?
W9 O12 W1 148.2(4) . . ?
P1 O13 W2 124.3(4) . . ?
P1 O13 W1 124.0(4) . . ?
W2 O13 W1 91.2(2) . . ?
P1 O13 W3 124.6(4) . . ?
W2 O13 W3 92.1(3) . . ?
W1 O13 W3 90.9(2) . . ?
W4 O14 Rb2 106.3(4) . 1_645 ?
W5 O15 W4 120.7(4) . . ?
W5 O15 K1 110.9(3) . 1_545 ?
W4 O15 K1 107.9(3) . 1_545 ?
W6 O17 W5 154.2(5) . . ?
W6 O17 Rb3 102.7(3) . 1_545 ?
W5 O17 Rb3 99.6(3) . 1_545 ?
W7 O19 W6 123.1(4) . . ?
W7 O19 K2 108.3(4) . 2_657 ?
W6 O19 K2 109.1(3) . 2_657 ?
W8 O21 W7 151.5(4) . . ?
W8 O21 Rb4 103.6(3) . 1_655 ?
W7 O21 Rb4 101.6(3) . 1_655 ?
W8 O22 Rb3 134.1(4) . 1_645 ?
W8 O23 W9 122.1(4) . . ?
W9 O24 K4 164.6(4) . 1_645 ?
W9 O25 W4 152.7(5) . . ?
P1 O26 W5 128.9(4) . . ?
P1 O26 W4 129.4(4) . . ?
W5 O26 W4 90.1(2) . . ?
P1 O27 W7 127.9(4) . . ?
P1 O27 W6 127.7(4) . . ?
W7 O27 W6 89.1(2) . . ?
P1 O28 W9 128.2(4) . . ?
P1 O28 W8 129.3(4) . . ?
W9 O28 W8 90.8(3) . . ?
W4 O29 Cu1 145.5(5) . . ?
W4 O29 W19A 141.9(5) . . ?
Cu1 O29 W19A 14.62(16) . . ?
W5 O30 Cu1 144.1(5) . . ?
W5 O30 W19A 140.1(5) . . ?
Cu1 O30 W19A 14.09(15) . . ?
W5 O30 Rb3 106.9(3) . 1_545 ?
Cu1 O30 Rb3 105.0(3) . 1_545 ?
W19A O30 Rb3 99.7(3) . 1_545 ?
W6 O31 Sn1 143.0(4) . . ?
W6 O31 Rb3 107.2(3) . 1_545 ?
Sn1 O31 Rb3 104.4(3) . 1_545 ?
W7 O32 Sn1 143.8(5) . . ?
W7 O32 Rb4 106.4(3) . 1_655 ?
Sn1 O32 Rb4 108.1(3) . 1_655 ?
Cu1A O33 W8 145.8(6) . . ?
Cu1A O33 W19 11.5(4) . . ?
W8 O33 W19 142.8(4) . . ?
Cu1A O33 Rb4 106.7(5) . 1_655 ?
W8 O33 Rb4 104.8(3) . 1_655 ?
W19 O33 Rb4 103.1(3) . 1_655 ?
W19 O34 W9 145.0(4) . . ?
W19 O34 Cu1A 12.2(3) . . ?
W9 O34 Cu1A 144.8(6) . . ?
W10 O35 W19A 141.0(5) . . ?
W10 O35 Cu1 144.1(4) . . ?
W19A O35 Cu1 14.52(15) . . ?
W11 O36 Cu1 143.1(5) . . ?
W11 O36 W19A 138.5(5) . . ?
Cu1 O36 W19A 14.23(14) . . ?
W11 O36 Rb3 108.7(3) . 1_545 ?
Cu1 O36 Rb3 104.4(3) . 1_545 ?
W19A O36 Rb3 99.9(4) . 1_545 ?
W12 O37 Sn1 142.4(4) . . ?
W12 O37 Rb3 108.4(3) . 1_545 ?
Sn1 O37 Rb3 103.8(3) . 1_545 ?
W13 O38 Sn1 143.1(4) . . ?
W13 O38 Rb4 108.2(3) . 1_655 ?
Sn1 O38 Rb4 107.3(3) . 1_655 ?
Cu1A O39 W14 146.1(6) . . ?
Cu1A O39 W19 11.9(3) . . ?
W14 O39 W19 140.1(4) . . ?
Cu1A O39 Rb4 104.1(5) . 1_655 ?
W14 O39 Rb4 105.7(3) . 1_655 ?
W19 O39 Rb4 102.5(3) . 1_655 ?
W19 O40 W15 143.8(4) . . ?
W19 O40 Cu1A 11.9(3) . . ?
W15 O40 Cu1A 146.1(5) . . ?
W10 O41 Rb2 112.0(3) . 2_666 ?
W10 O41 K4 100.1(4) . 2_666 ?
Rb2 O41 K4 81.4(2) 2_666 2_666 ?
W11 O42 W10 119.7(4) . . ?
W11 O42 K4 131.4(4) . 2_666 ?
W10 O42 K4 108.7(3) . 2_666 ?
W11 O43 Rb1 110.5(3) . . ?
W12 O44 W11 156.6(5) . . ?
W12 O44 Rb3 102.1(3) . 1_545 ?
W11 O44 Rb3 98.8(3) . 1_545 ?
W12 O45 K3 122.4(4) . . ?
W12 O46 W13 122.0(4) . . ?
W12 O46 K5 110.4(4) . . ?
W13 O46 K5 104.0(3) . . ?
W14 O48 W13 151.4(4) . . ?
W14 O48 Rb4 103.7(3) . 1_655 ?
W13 O48 Rb4 101.9(3) . 1_655 ?
W14 O49 K3 150.1(4) . 1_655 ?
W14 O49 Rb1 99.5(4) . 1_655 ?
K3 O49 Rb1 94.8(3) 1_655 1_655 ?
W14 O50 W15 122.2(4) . . ?
W14 O50 Rb1 107.6(3) . 1_655 ?
W15 O50 Rb1 129.7(3) . 1_655 ?
W15 O52 W10 153.3(4) . . ?
P2 O53 W11 129.3(4) . . ?
P2 O53 W10 129.2(4) . . ?
W11 O53 W10 89.6(2) . . ?
P2 O54 W13 127.9(4) . . ?
P2 O54 W12 127.9(4) . . ?
W13 O54 W12 89.5(2) . . ?
P2 O55 W14 129.8(4) . . ?
P2 O55 W15 128.0(4) . . ?
W14 O55 W15 90.2(2) . . ?
W16 O56 W10 151.6(4) . . ?
W16 O56 Rb2 100.6(3) . 2_666 ?
W10 O56 Rb2 97.1(3) . 2_666 ?
W17 O57 W11 149.3(4) . . ?
W17 O57 Rb1 103.6(3) . . ?
W11 O57 Rb1 99.7(3) . . ?
W17 O58 W12 149.3(4) . . ?
W17 O58 K5 103.6(3) . . ?
W12 O58 K5 106.3(3) . . ?
W18 O59 W13 153.1(4) . . ?
W18 O59 K5 100.6(3) . . ?
W13 O59 K5 105.4(3) . . ?
W14 O60 W18 150.1(4) . . ?
W15 O61 W16 148.3(4) . . ?
P2 O62 W18 124.5(4) . . ?
P2 O62 W17 124.5(4) . . ?
W18 O62 W17 91.9(2) . . ?
P2 O62 W16 123.1(4) . . ?
W18 O62 W16 92.0(2) . . ?
W17 O62 W16 91.3(2) . . ?
W16 O63 Rb1 141.3(4) . 2_666 ?
W16 O63 Rb2 104.0(3) . 2_666 ?
Rb1 O63 Rb2 114.7(3) 2_666 2_666 ?
W16 O64 W17 123.1(4) . . ?
W17 O65 Rb2 134.0(4) . . ?
W17 O65 Rb1 100.1(3) . . ?
Rb2 O65 Rb1 111.4(3) . . ?
W18 O66 W17 122.6(4) . . ?
W18 O66 K5 100.5(3) . . ?
W17 O66 K5 107.0(3) . . ?
W18 O67 K1 140.3(4) . . ?
W18 O68 W16 124.1(4) . . ?
W19 O69 Cu1A 3.3(4) . . ?
Cu1A O70 W19 3.4(4) . . ?
Sn1 O71 Rb3 87.9(3) . 1_545 ?
K4 O1W Rb2 88.6(3) . . ?
Rb1 O3W K4 94.4(3) 2_666 . ?
K4 O4W Rb2 85.1(3) . . ?
K4 O4W Rb1 93.1(3) . 2_666 ?
Rb2 O4W Rb1 168.4(4) . 2_666 ?
Rb4 O6W Rb3 125.8(4) . 1_545 ?
K1 O10W Rb2 97.0(5) 1_455 . ?
O28 P1 O27 111.0(4) . . ?
O28 P1 O26 112.0(4) . . ?
O27 P1 O26 110.7(4) . . ?
O28 P1 O13 106.8(4) . . ?
O27 P1 O13 108.5(4) . . ?
O26 P1 O13 107.7(4) . . ?
O55 P2 O53 112.0(4) . . ?
O55 P2 O54 111.4(4) . . ?
O53 P2 O54 110.1(4) . . ?
O55 P2 O62 106.9(4) . . ?
O53 P2 O62 108.4(4) . . ?
O54 P2 O62 107.8(4) . . ?
O2W Rb1 O63 67.4(3) . 2_666 ?
O2W Rb1 O3W 73.3(3) . 2_666 ?
O63 Rb1 O3W 79.2(3) 2_666 2_666 ?
O2W Rb1 O43 142.6(2) . . ?
O63 Rb1 O43 149.7(2) 2_666 . ?
O3W Rb1 O43 102.9(3) 2_666 . ?
O2W Rb1 O50 69.9(2) . 1_455 ?
O63 Rb1 O50 136.9(2) 2_666 1_455 ?
O3W Rb1 O50 83.5(3) 2_666 1_455 ?
O43 Rb1 O50 72.7(2) . 1_455 ?
O2W Rb1 O57 159.2(2) . . ?
O63 Rb1 O57 97.2(2) 2_666 . ?
O3W Rb1 O57 119.0(3) 2_666 . ?
O43 Rb1 O57 54.9(2) . . ?
O50 Rb1 O57 125.6(2) 1_455 . ?
O2W Rb1 O65 105.9(2) . . ?
O63 Rb1 O65 61.4(2) 2_666 . ?
O3W Rb1 O65 135.8(3) 2_666 . ?
O43 Rb1 O65 101.9(2) . . ?
O50 Rb1 O65 139.1(2) 1_455 . ?
O57 Rb1 O65 53.3(2) . . ?
O2W Rb1 O49 86.9(2) . 1_455 ?
O63 Rb1 O49 129.6(2) 2_666 1_455 ?
O3W Rb1 O49 135.4(3) 2_666 1_455 ?
O43 Rb1 O49 69.7(2) . 1_455 ?
O50 Rb1 O49 52.0(2) 1_455 1_455 ?
O57 Rb1 O49 93.2(2) . 1_455 ?
O65 Rb1 O49 87.7(2) . 1_455 ?
O2W Rb1 O4W 118.2(3) . 2_666 ?
O63 Rb1 O4W 67.3(2) 2_666 2_666 ?
O3W Rb1 O4W 58.9(3) 2_666 2_666 ?
O43 Rb1 O4W 87.7(2) . 2_666 ?
O50 Rb1 O4W 132.5(2) 1_455 2_666 ?
O57 Rb1 O4W 63.8(2) . 2_666 ?
O65 Rb1 O4W 86.4(2) . 2_666 ?
O49 Rb1 O4W 154.8(2) 1_455 2_666 ?
O2W Rb1 W17 131.58(19) . . ?
O63 Rb1 W17 76.17(17) 2_666 . ?
O3W Rb1 W17 130.1(2) 2_666 . ?
O43 Rb1 W17 79.99(15) . . ?
O50 Rb1 W17 141.14(15) 1_455 . ?
O57 Rb1 W17 27.61(13) . . ?
O65 Rb1 W17 25.97(14) . . ?
O49 Rb1 W17 92.98(15) 1_455 . ?
O4W Rb1 W17 71.69(19) 2_666 . ?
O2W Rb1 W11 166.7(2) . . ?
O63 Rb1 W11 125.82(17) 2_666 . ?
O3W Rb1 W11 108.9(2) 2_666 . ?
O43 Rb1 W11 24.48(15) . . ?
O50 Rb1 W11 97.05(15) 1_455 . ?
O57 Rb1 W11 30.87(13) . . ?
O65 Rb1 W11 81.88(15) . . ?
O49 Rb1 W11 82.59(14) 1_455 . ?
O4W Rb1 W11 72.36(19) 2_666 . ?
W17 Rb1 W11 57.51(4) . . ?
O2W Rb1 W14 73.6(2) . 1_455 ?
O63 Rb1 W14 135.24(17) 2_666 1_455 ?
O3W Rb1 W14 110.0(2) 2_666 1_455 ?
O43 Rb1 W14 73.14(16) . 1_455 ?
O50 Rb1 W14 27.17(15) 1_455 1_455 ?
O57 Rb1 W14 113.40(15) . 1_455 ?
O65 Rb1 W14 111.91(16) . 1_455 ?
O49 Rb1 W14 25.42(14) 1_455 1_455 ?
O4W Rb1 W14 155.52(18) 2_666 1_455 ?
W17 Rb1 W14 118.09(5) . 1_455 ?
W11 Rb1 W14 93.58(5) . 1_455 ?
O65 Rb2 O41 157.6(2) . 2_666 ?
O65 Rb2 O1W 80.7(3) . . ?
O41 Rb2 O1W 93.5(3) 2_666 . ?
O65 Rb2 O1 61.6(2) . 1_465 ?
O41 Rb2 O1 135.2(2) 2_666 1_465 ?
O1W Rb2 O1 65.3(3) . 1_465 ?
O65 Rb2 O56 107.5(2) . 2_666 ?
O41 Rb2 O56 55.1(2) 2_666 2_666 ?
O1W Rb2 O56 114.0(2) . 2_666 ?
O1 Rb2 O56 169.0(2) 1_465 2_666 ?
O65 Rb2 O63 61.9(2) . 2_666 ?
O41 Rb2 O63 106.7(2) 2_666 2_666 ?
O1W Rb2 O63 126.3(3) . 2_666 ?
O1 Rb2 O63 117.7(2) 1_465 2_666 ?
O56 Rb2 O63 53.0(2) 2_666 2_666 ?
O65 Rb2 O14 136.9(2) . 1_465 ?
O41 Rb2 O14 61.6(2) 2_666 1_465 ?
O1W Rb2 O14 131.7(2) . 1_465 ?
O1 Rb2 O14 102.4(2) 1_465 1_465 ?
O56 Rb2 O14 86.1(2) 2_666 1_465 ?
O63 Rb2 O14 101.2(2) 2_666 1_465 ?
O65 Rb2 O7 107.0(2) . 1_465 ?
O41 Rb2 O7 95.1(2) 2_666 1_465 ?
O1W Rb2 O7 96.1(2) . 1_465 ?
O1 Rb2 O7 52.3(2) 1_465 1_465 ?
O56 Rb2 O7 137.0(2) 2_666 1_465 ?
O63 Rb2 O7 129.4(2) 2_666 1_465 ?
O14 Rb2 O7 51.0(2) 1_465 1_465 ?
O65 Rb2 O4W 80.3(2) . . ?
O41 Rb2 O4W 77.9(2) 2_666 . ?
O1W Rb2 O4W 61.9(3) . . ?
O1 Rb2 O4W 118.3(3) 1_465 . ?
O56 Rb2 O4W 56.0(2) 2_666 . ?
O63 Rb2 O4W 74.4(2) 2_666 . ?
O14 Rb2 O4W 136.3(2) 1_465 . ?
O7 Rb2 O4W 156.0(2) 1_465 . ?
O65 Rb2 O10W 89.0(3) . . ?
O41 Rb2 O10W 102.6(3) 2_666 . ?
O1W Rb2 O10W 158.9(4) . . ?
O1 Rb2 O10W 93.6(3) 1_465 . ?
O56 Rb2 O10W 86.5(3) 2_666 . ?
O63 Rb2 O10W 61.7(3) 2_666 . ?
O14 Rb2 O10W 50.3(3) 1_465 . ?
O7 Rb2 O10W 69.3(3) 1_465 . ?
O4W Rb2 O10W 134.5(3) . . ?
O65 Rb2 W1 87.41(16) . 1_465 ?
O41 Rb2 W1 111.47(16) 2_666 1_465 ?
O1W Rb2 W1 71.7(2) . 1_465 ?
O1 Rb2 W1 26.28(15) 1_465 1_465 ?
O56 Rb2 W1 164.52(14) 2_666 1_465 ?
O63 Rb2 W1 136.44(16) 2_666 1_465 ?
O14 Rb2 W1 79.91(15) 1_465 1_465 ?
O7 Rb2 W1 29.07(14) 1_465 1_465 ?
O4W Rb2 W1 133.31(19) . 1_465 ?
O10W Rb2 W1 89.7(3) . 1_465 ?
O65 Rb2 W16 84.25(16) . 2_666 ?
O41 Rb2 W16 81.79(16) 2_666 2_666 ?
O1W Rb2 W16 126.1(2) . 2_666 ?
O1 Rb2 W16 142.87(16) 1_465 2_666 ?
O56 Rb2 W16 27.93(13) 2_666 2_666 ?
O63 Rb2 W16 25.19(15) 2_666 2_666 ?
O14 Rb2 W16 92.70(15) 1_465 2_666 ?
O7 Rb2 W16 137.72(15) 1_465 2_666 ?
O4W Rb2 W16 64.61(19) . 2_666 ?
O10W Rb2 W16 70.4(3) . 2_666 ?
W1 Rb2 W16 158.40(5) 1_465 2_666 ?
O30 Rb3 O36 56.1(2) 1_565 1_565 ?
O30 Rb3 O6W 139.6(3) 1_565 1_565 ?
O36 Rb3 O6W 95.0(3) 1_565 1_565 ?
O30 Rb3 O31 96.0(2) 1_565 1_565 ?
O36 Rb3 O31 122.7(2) 1_565 1_565 ?
O6W Rb3 O31 124.4(3) 1_565 1_565 ?
O30 Rb3 O37 123.1(2) 1_565 1_565 ?
O36 Rb3 O37 94.7(2) 1_565 1_565 ?
O6W Rb3 O37 82.9(3) 1_565 1_565 ?
O31 Rb3 O37 57.2(2) 1_565 1_565 ?
O30 Rb3 O17 53.8(2) 1_565 1_565 ?
O36 Rb3 O17 107.3(2) 1_565 1_565 ?
O6W Rb3 O17 154.3(3) 1_565 1_565 ?
O31 Rb3 O17 52.6(2) 1_565 1_565 ?
O37 Rb3 O17 107.4(2) 1_565 1_565 ?
O30 Rb3 O44 106.0(2) 1_565 1_565 ?
O36 Rb3 O44 52.5(2) 1_565 1_565 ?
O6W Rb3 O44 63.8(3) 1_565 1_565 ?
O31 Rb3 O44 106.0(2) 1_565 1_565 ?
O37 Rb3 O44 51.5(2) 1_565 1_565 ?
O17 Rb3 O44 140.8(2) 1_565 1_565 ?
O30 Rb3 O22 94.7(2) 1_565 1_465 ?
O36 Rb3 O22 124.5(2) 1_565 1_465 ?
O6W Rb3 O22 78.6(3) 1_565 1_465 ?
O31 Rb3 O22 104.5(2) 1_565 1_465 ?
O37 Rb3 O22 137.5(2) 1_565 1_465 ?
O17 Rb3 O22 78.2(2) 1_565 1_465 ?
O44 Rb3 O22 140.7(2) 1_565 1_465 ?
O30 Rb3 O71 76.3(2) 1_565 1_565 ?
O36 Rb3 O71 76.1(2) 1_565 1_565 ?
O6W Rb3 O71 127.7(3) 1_565 1_565 ?
O31 Rb3 O71 47.5(2) 1_565 1_565 ?
O37 Rb3 O71 47.9(2) 1_565 1_565 ?
O17 Rb3 O71 71.6(2) 1_565 1_565 ?
O44 Rb3 O71 70.8(2) 1_565 1_565 ?
O22 Rb3 O71 147.9(2) 1_465 1_565 ?
O30 Rb3 O9W 48.5(3) 1_565 . ?
O36 Rb3 O9W 59.5(3) 1_565 . ?
O6W Rb3 O9W 93.8(3) 1_565 . ?
O31 Rb3 O9W 139.1(3) 1_565 . ?
O37 Rb3 O9W 153.7(3) 1_565 . ?
O17 Rb3 O9W 86.7(3) 1_565 . ?
O44 Rb3 O9W 103.7(3) 1_565 . ?
O22 Rb3 O9W 66.0(3) 1_465 . ?
O71 Rb3 O9W 121.7(3) 1_565 . ?
O30 Rb3 W19A 31.16(18) 1_565 1_565 ?
O36 Rb3 W19A 30.74(18) 1_565 1_565 ?
O6W Rb3 W19A 125.6(2) 1_565 1_565 ?
O31 Rb3 W19A 99.57(18) 1_565 1_565 ?
O37 Rb3 W19A 98.96(18) 1_565 1_565 ?
O17 Rb3 W19A 76.99(19) 1_565 1_565 ?
O44 Rb3 W19A 75.28(17) 1_565 1_565 ?
O22 Rb3 W19A 122.87(17) 1_465 1_565 ?
O71 Rb3 W19A 60.64(18) 1_565 1_565 ?
O9W Rb3 W19A 62.0(2) . 1_565 ?
O30 Rb3 W5 26.70(15) 1_565 1_565 ?
O36 Rb3 W5 82.75(15) 1_565 1_565 ?
O6W Rb3 W5 150.9(2) 1_565 1_565 ?
O31 Rb3 W5 79.32(14) 1_565 1_565 ?
O37 Rb3 W5 126.19(16) 1_565 1_565 ?
O17 Rb3 W5 29.22(15) 1_565 1_565 ?
O44 Rb3 W5 130.69(14) 1_565 1_565 ?
O22 Rb3 W5 79.02(15) 1_465 1_565 ?
O71 Rb3 W5 79.99(18) 1_565 1_565 ?
O9W Rb3 W5 60.0(2) . 1_565 ?
W19A Rb3 W5 55.72(11) 1_565 1_565 ?
O32 Rb4 O38 56.6(2) 1_455 1_455 ?
O32 Rb4 O6W 158.1(3) 1_455 . ?
O38 Rb4 O6W 141.6(3) 1_455 . ?
O32 Rb4 O33 93.5(2) 1_455 1_455 ?
O38 Rb4 O33 118.0(2) 1_455 1_455 ?
O6W Rb4 O33 67.7(2) . 1_455 ?
O32 Rb4 O21 53.7(2) 1_455 1_455 ?
O38 Rb4 O21 107.6(2) 1_455 1_455 ?
O6W Rb4 O21 104.6(2) . 1_455 ?
O33 Rb4 O21 53.1(2) 1_455 1_455 ?
O32 Rb4 O39 119.0(2) 1_455 1_455 ?
O38 Rb4 O39 92.9(2) 1_455 1_455 ?
O6W Rb4 O39 59.1(3) . 1_455 ?
O33 Rb4 O39 52.8(2) 1_455 1_455 ?
O21 Rb4 O39 104.1(2) 1_455 1_455 ?
O32 Rb4 O48 106.5(2) 1_455 1_455 ?
O38 Rb4 O48 52.4(2) 1_455 1_455 ?
O6W Rb4 O48 89.3(3) . 1_455 ?
O33 Rb4 O48 103.2(2) 1_455 1_455 ?
O21 Rb4 O48 141.3(2) 1_455 1_455 ?
O39 Rb4 O48 52.7(2) 1_455 1_455 ?
O32 Rb4 C4 109.1(4) 1_455 2_657 ?
O38 Rb4 C4 149.0(4) 1_455 2_657 ?
O6W Rb4 C4 61.1(4) . 2_657 ?
O33 Rb4 C4 88.3(4) 1_455 2_657 ?
O21 Rb4 C4 73.9(3) 1_455 2_657 ?
O39 Rb4 C4 117.2(4) 1_455 2_657 ?
O48 Rb4 C4 141.7(4) 1_455 2_657 ?
O32 Rb4 W7 26.87(15) 1_455 1_455 ?
O38 Rb4 W7 83.48(16) 1_455 1_455 ?
O6W Rb4 W7 132.5(2) . 1_455 ?
O33 Rb4 W7 78.45(15) 1_455 1_455 ?
O21 Rb4 W7 28.98(15) 1_455 1_455 ?
O39 Rb4 W7 122.09(15) 1_455 1_455 ?
O48 Rb4 W7 131.45(16) 1_455 1_455 ?
C4 Rb4 W7 86.4(3) 2_657 1_455 ?
O32 Rb4 W8 78.82(16) 1_455 1_455 ?
O38 Rb4 W8 124.45(15) 1_455 1_455 ?
O6W Rb4 W8 79.4(2) . 1_455 ?
O33 Rb4 W8 27.66(15) 1_455 1_455 ?
O21 Rb4 W8 28.17(15) 1_455 1_455 ?
O39 Rb4 W8 80.43(14) 1_455 1_455 ?
O48 Rb4 W8 129.78(15) 1_455 1_455 ?
C4 Rb4 W8 71.6(3) 2_657 1_455 ?
W7 Rb4 W8 56.73(4) 1_455 1_455 ?
O32 Rb4 Cu1A 101.4(2) 1_455 1_455 ?
O38 Rb4 Cu1A 101.3(2) 1_455 1_455 ?
O6W Rb4 Cu1A 67.0(3) . 1_455 ?
O33 Rb4 Cu1A 26.5(2) 1_455 1_455 ?
O21 Rb4 Cu1A 76.1(2) 1_455 1_455 ?
O39 Rb4 Cu1A 27.9(2) 1_455 1_455 ?
O48 Rb4 Cu1A 76.7(2) 1_455 1_455 ?
C4 Rb4 Cu1A 109.0(4) 2_657 1_455 ?
W7 Rb4 Cu1A 96.26(18) 1_455 1_455 ?
W8 Rb4 Cu1A 53.76(18) 1_455 1_455 ?
O32 Rb4 W19 96.67(16) 1_455 1_455 ?
O38 Rb4 W19 95.78(16) 1_455 1_455 ?
O6W Rb4 W19 72.6(2) . 1_455 ?
O33 Rb4 W19 29.09(15) 1_455 1_455 ?
O21 Rb4 W19 75.61(15) 1_455 1_455 ?
O39 Rb4 W19 29.10(14) 1_455 1_455 ?
O48 Rb4 W19 74.58(14) 1_455 1_455 ?
C4 Rb4 W19 114.1(3) 2_657 1_455 ?
W7 Rb4 W19 93.56(4) 1_455 1_455 ?
W8 Rb4 W19 55.30(3) 1_455 1_455 ?
Cu1A Rb4 W19 5.88(16) 1_455 1_455 ?
O31 Sn1 O38 163.5(3) . . ?
O31 Sn1 O37 90.1(3) . . ?
O38 Sn1 O37 89.6(3) . . ?
O31 Sn1 O32 89.0(3) . . ?
O38 Sn1 O32 86.6(3) . . ?
O37 Sn1 O32 163.2(3) . . ?
O31 Sn1 C1 99.3(4) . . ?
O38 Sn1 C1 97.1(4) . . ?
O37 Sn1 C1 99.1(4) . . ?
O32 Sn1 C1 97.6(4) . . ?
O31 Sn1 O71 77.2(4) . . ?
O38 Sn1 O71 86.6(4) . . ?
O37 Sn1 O71 78.0(4) . . ?
O32 Sn1 O71 85.5(4) . . ?
C1 Sn1 O71 175.4(5) . . ?
O31 Sn1 Rb3 46.3(2) . 1_545 ?
O38 Sn1 Rb3 126.4(2) . 1_545 ?
O37 Sn1 Rb3 46.7(2) . 1_545 ?
O32 Sn1 Rb3 125.5(2) . 1_545 ?
C1 Sn1 Rb3 116.2(3) . 1_545 ?
O71 Sn1 Rb3 59.2(3) . 1_545 ?
O31 Sn1 Rb4 127.1(2) . 1_655 ?
O38 Sn1 Rb4 44.2(2) . 1_655 ?
O37 Sn1 Rb4 128.2(2) . 1_655 ?
O32 Sn1 Rb4 43.3(2) . 1_655 ?
C1 Sn1 Rb4 107.2(3) . 1_655 ?
O71 Sn1 Rb4 77.4(3) . 1_655 ?
Rb3 Sn1 Rb4 136.67(4) 1_545 1_655 ?
O1 W1 O7 102.1(4) . . ?
O1 W1 O2 100.3(4) . . ?
O7 W1 O2 92.3(3) . . ?
O1 W1 O12 101.1(4) . . ?
O7 W1 O12 85.4(3) . . ?
O2 W1 O12 158.5(3) . . ?
O1 W1 O6 99.8(4) . . ?
O7 W1 O6 157.5(3) . . ?
O2 W1 O6 88.7(3) . . ?
O12 W1 O6 85.5(3) . . ?
O1 W1 O13 170.5(3) . . ?
O7 W1 O13 85.7(3) . . ?
O2 W1 O13 73.9(3) . . ?
O12 W1 O13 84.6(3) . . ?
O6 W1 O13 72.9(3) . . ?
O1 W1 Rb2 51.5(3) . 1_645 ?
O7 W1 Rb2 58.6(3) . 1_645 ?
O2 W1 Rb2 124.5(2) . 1_645 ?
O12 W1 Rb2 72.0(2) . 1_645 ?
O6 W1 Rb2 136.4(2) . 1_645 ?
O13 W1 Rb2 137.95(19) . 1_645 ?
O1 W1 K1 83.4(3) . 1_545 ?
O7 W1 K1 49.7(2) . 1_545 ?
O2 W1 K1 50.9(2) . 1_545 ?
O12 W1 K1 134.3(2) . 1_545 ?
O6 W1 K1 139.1(2) . 1_545 ?
O13 W1 K1 98.05(18) . 1_545 ?
Rb2 W1 K1 76.51(6) 1_645 1_545 ?
O1 W1 K3 41.9(3) . 1_645 ?
O7 W1 K3 100.5(2) . 1_645 ?
O2 W1 K3 58.4(3) . 1_645 ?
O12 W1 K3 143.0(2) . 1_645 ?
O6 W1 K3 99.2(2) . 1_645 ?
O13 W1 K3 132.0(2) . 1_645 ?
Rb2 W1 K3 80.07(10) 1_645 1_645 ?
K1 W1 K3 56.85(10) 1_545 1_645 ?
O1 W1 K5 44.9(3) . 1_645 ?
O7 W1 K5 145.3(3) . 1_645 ?
O2 W1 K5 102.9(3) . 1_645 ?
O12 W1 K5 90.7(2) . 1_645 ?
O6 W1 K5 55.3(2) . 1_645 ?
O13 W1 K5 128.2(2) . 1_645 ?
Rb2 W1 K5 87.40(11) 1_645 1_645 ?
K1 W1 K5 120.19(12) 1_545 1_645 ?
K3 W1 K5 63.79(14) 1_645 1_645 ?
O3 W2 O9 103.0(4) . . ?
O3 W2 O8 102.3(4) . . ?
O9 W2 O8 88.8(4) . . ?
O3 W2 O4 100.9(4) . . ?
O9 W2 O4 88.6(4) . . ?
O8 W2 O4 156.6(3) . . ?
O3 W2 O2 99.9(4) . . ?
O9 W2 O2 156.9(3) . . ?
O8 W2 O2 88.9(3) . . ?
O4 W2 O2 84.5(4) . . ?
O3 W2 O13 169.8(4) . . ?
O9 W2 O13 84.4(3) . . ?
O8 W2 O13 84.7(3) . . ?
O4 W2 O13 72.0(3) . . ?
O2 W2 O13 72.5(3) . . ?
O3 W2 K1 84.7(3) . 1_545 ?
O9 W2 K1 136.9(3) . 1_545 ?
O8 W2 K1 48.5(2) . 1_545 ?
O4 W2 K1 132.1(3) . 1_545 ?
O2 W2 K1 47.9(2) . 1_545 ?
O13 W2 K1 94.66(19) . 1_545 ?
O5 W3 O10 103.1(4) . . ?
O5 W3 O11 101.6(4) . . ?
O10 W3 O11 86.0(3) . . ?
O5 W3 O4 99.9(4) . . ?
O10 W3 O4 88.4(4) . . ?
O11 W3 O4 158.5(3) . . ?
O5 W3 O6 100.7(4) . . ?
O10 W3 O6 156.2(3) . . ?
O11 W3 O6 88.6(3) . . ?
O4 W3 O6 88.2(4) . . ?
O5 W3 O13 170.2(3) . . ?
O10 W3 O13 83.1(3) . . ?
O11 W3 O13 86.2(3) . . ?
O4 W3 O13 72.5(3) . . ?
O6 W3 O13 73.3(3) . . ?
O14 W4 O29 102.5(4) . . ?
O14 W4 O15 101.4(4) . . ?
O29 W4 O15 92.8(3) . . ?
O14 W4 O25 101.3(4) . . ?
O29 W4 O25 93.4(3) . . ?
O15 W4 O25 154.6(3) . . ?
O14 W4 O7 95.1(4) . . ?
O29 W4 O7 162.4(3) . . ?
O15 W4 O7 84.3(3) . . ?
O25 W4 O7 82.4(3) . . ?
O14 W4 O26 173.1(3) . . ?
O29 W4 O26 81.9(3) . . ?
O15 W4 O26 72.9(3) . . ?
O25 W4 O26 83.6(3) . . ?
O7 W4 O26 80.7(3) . . ?
O14 W4 K1 79.3(3) . 1_545 ?
O29 W4 K1 136.0(3) . 1_545 ?
O15 W4 K1 45.1(2) . 1_545 ?
O25 W4 K1 129.8(2) . 1_545 ?
O7 W4 K1 48.0(2) . 1_545 ?
O26 W4 K1 93.81(18) . 1_545 ?
O14 W4 Rb2 49.5(3) . 1_645 ?
O29 W4 Rb2 140.4(2) . 1_645 ?
O15 W4 Rb2 117.4(2) . 1_645 ?
O25 W4 Rb2 70.6(2) . 1_645 ?
O7 W4 Rb2 53.9(2) . 1_645 ?
O26 W4 Rb2 129.32(18) . 1_645 ?
K1 W4 Rb2 73.10(6) 1_545 1_645 ?
O16 W5 O30 100.9(4) . . ?
O16 W5 O15 99.8(4) . . ?
O30 W5 O15 92.5(3) . . ?
O16 W5 O17 100.8(4) . . ?
O30 W5 O17 93.1(3) . . ?
O15 W5 O17 157.1(3) . . ?
O16 W5 O8 96.9(4) . . ?
O30 W5 O8 162.2(3) . . ?
O15 W5 O8 84.5(3) . . ?
O17 W5 O8 83.4(3) . . ?
O16 W5 O26 173.2(4) . . ?
O30 W5 O26 81.2(3) . . ?
O15 W5 O26 73.5(3) . . ?
O17 W5 O26 85.5(3) . . ?
O8 W5 O26 81.2(3) . . ?
O16 W5 Rb3 89.3(3) . 1_545 ?
O30 W5 Rb3 46.4(3) . 1_545 ?
O15 W5 Rb3 138.9(2) . 1_545 ?
O17 W5 Rb3 51.2(2) . 1_545 ?
O8 W5 Rb3 134.5(2) . 1_545 ?
O26 W5 Rb3 96.74(19) . 1_545 ?
O16 W5 K1 81.4(3) . 1_545 ?
O30 W5 K1 134.5(3) . 1_545 ?
O15 W5 K1 43.2(2) . 1_545 ?
O17 W5 K1 131.5(2) . 1_545 ?
O8 W5 K1 48.7(2) . 1_545 ?
O26 W5 K1 92.53(19) . 1_545 ?
Rb3 W5 K1 170.61(5) 1_545 1_545 ?
O18 W6 O31 100.9(4) . . ?
O18 W6 O17 102.5(4) . . ?
O31 W6 O17 92.7(3) . . ?
O18 W6 O19 101.8(4) . . ?
O31 W6 O19 90.4(3) . . ?
O17 W6 O19 154.4(3) . . ?
O18 W6 O9 96.4(4) . . ?
O31 W6 O9 162.6(3) . . ?
O17 W6 O9 85.0(3) . . ?
O19 W6 O9 84.5(3) . . ?
O18 W6 O27 173.3(4) . . ?
O31 W6 O27 82.9(3) . . ?
O17 W6 O27 82.6(3) . . ?
O19 W6 O27 72.6(3) . . ?
O9 W6 O27 79.7(3) . . ?
O18 W6 K2 77.6(3) . 2_657 ?
O31 W6 K2 130.1(3) . 2_657 ?
O17 W6 K2 136.8(2) . 2_657 ?
O19 W6 K2 43.3(2) . 2_657 ?
O9 W6 K2 52.6(2) . 2_657 ?
O27 W6 K2 95.73(19) . 2_657 ?
O18 W6 Rb3 93.0(3) . 1_545 ?
O31 W6 Rb3 46.6(2) . 1_545 ?
O17 W6 Rb3 49.4(2) . 1_545 ?
O19 W6 Rb3 136.7(2) . 1_545 ?
O9 W6 Rb3 134.4(2) . 1_545 ?
O27 W6 Rb3 93.63(18) . 1_545 ?
K2 W6 Rb3 169.47(8) 2_657 1_545 ?
O20 W7 O32 101.3(4) . . ?
O20 W7 O19 98.7(4) . . ?
O32 W7 O19 90.7(4) . . ?
O20 W7 O21 101.9(4) . . ?
O32 W7 O21 91.6(3) . . ?
O19 W7 O21 158.4(3) . . ?
O20 W7 O10 96.8(4) . . ?
O32 W7 O10 161.9(3) . . ?
O19 W7 O10 86.5(3) . . ?
O21 W7 O10 84.6(3) . . ?
O20 W7 O27 172.8(3) . . ?
O32 W7 O27 80.6(3) . . ?
O19 W7 O27 74.3(3) . . ?
O21 W7 O27 84.9(3) . . ?
O10 W7 O27 81.4(3) . . ?
O20 W7 Rb4 90.2(3) . 1_655 ?
O32 W7 Rb4 46.7(3) . 1_655 ?
O19 W7 Rb4 137.4(2) . 1_655 ?
O21 W7 Rb4 49.5(2) . 1_655 ?
O10 W7 Rb4 133.9(2) . 1_655 ?
O27 W7 Rb4 96.05(17) . 1_655 ?
O20 W7 K2 76.0(3) . 2_657 ?
O32 W7 K2 131.6(3) . 2_657 ?
O19 W7 K2 43.9(2) . 2_657 ?
O21 W7 K2 136.6(2) . 2_657 ?
O10 W7 K2 53.5(3) . 2_657 ?
O27 W7 K2 97.51(19) . 2_657 ?
Rb4 W7 K2 165.66(8) 1_655 2_657 ?
O22 W8 O33 99.7(3) . . ?
O22 W8 O23 99.8(4) . . ?
O33 W8 O23 88.9(3) . . ?
O22 W8 O21 102.3(4) . . ?
O33 W8 O21 90.1(3) . . ?
O23 W8 O21 157.7(3) . . ?
O22 W8 O11 100.2(3) . . ?
O33 W8 O11 160.1(3) . . ?
O23 W8 O11 87.6(3) . . ?
O21 W8 O11 85.7(3) . . ?
O22 W8 O28 172.8(3) . . ?
O33 W8 O28 78.8(3) . . ?
O23 W8 O28 73.1(3) . . ?
O21 W8 O28 84.8(3) . . ?
O11 W8 O28 81.5(3) . . ?
O22 W8 Rb4 87.3(3) . 1_655 ?
O33 W8 Rb4 47.6(2) . 1_655 ?
O23 W8 Rb4 136.4(2) . 1_655 ?
O21 W8 Rb4 48.2(2) . 1_655 ?
O11 W8 Rb4 133.7(2) . 1_655 ?
O28 W8 Rb4 96.62(17) . 1_655 ?
O24 W9 O25 102.9(4) . . ?
O24 W9 O12 100.0(4) . . ?
O25 W9 O12 88.6(3) . . ?
O24 W9 O34 98.5(4) . . ?
O25 W9 O34 90.3(3) . . ?
O12 W9 O34 161.2(3) . . ?
O24 W9 O23 99.2(4) . . ?
O25 W9 O23 157.9(3) . . ?
O12 W9 O23 87.9(3) . . ?
O34 W9 O23 86.1(3) . . ?
O24 W9 O28 172.2(3) . . ?
O25 W9 O28 84.5(3) . . ?
O12 W9 O28 82.4(3) . . ?
O34 W9 O28 78.8(3) . . ?
O23 W9 O28 73.4(3) . . ?
O41 W10 O35 102.0(4) . . ?
O41 W10 O52 101.0(4) . . ?
O35 W10 O52 94.9(3) . . ?
O41 W10 O42 99.5(4) . . ?
O35 W10 O42 93.0(3) . . ?
O52 W10 O42 156.0(3) . . ?
O41 W10 O56 95.5(3) . . ?
O35 W10 O56 162.5(3) . . ?
O52 W10 O56 82.3(3) . . ?
O42 W10 O56 83.4(3) . . ?
O41 W10 O53 172.1(3) . . ?
O35 W10 O53 82.5(3) . . ?
O52 W10 O53 84.9(3) . . ?
O42 W10 O53 73.7(3) . . ?
O56 W10 O53 80.1(3) . . ?
O41 W10 Rb2 44.0(3) . 2_666 ?
O35 W10 Rb2 145.7(2) . 2_666 ?
O52 W10 Rb2 89.8(2) . 2_666 ?
O42 W10 Rb2 96.3(2) . 2_666 ?
O56 W10 Rb2 51.7(2) . 2_666 ?
O53 W10 Rb2 131.78(17) . 2_666 ?
O41 W10 K4 55.2(3) . 2_666 ?
O35 W10 K4 104.8(3) . 2_666 ?
O52 W10 K4 151.5(3) . 2_666 ?
O42 W10 K4 44.5(3) . 2_666 ?
O56 W10 K4 84.7(2) . 2_666 ?
O53 W10 K4 117.60(19) . 2_666 ?
Rb2 W10 K4 62.37(11) 2_666 2_666 ?
O43 W11 O36 102.5(4) . . ?
O43 W11 O42 99.7(4) . . ?
O36 W11 O42 93.2(3) . . ?
O43 W11 O44 100.9(4) . . ?
O36 W11 O44 93.4(3) . . ?
O42 W11 O44 156.4(3) . . ?
O43 W11 O57 93.4(3) . . ?
O36 W11 O57 164.1(3) . . ?
O42 W11 O57 84.8(3) . . ?
O44 W11 O57 82.7(3) . . ?
O43 W11 O53 172.3(3) . . ?
O36 W11 O53 83.0(3) . . ?
O42 W11 O53 74.4(3) . . ?
O44 W11 O53 83.9(3) . . ?
O57 W11 O53 81.2(3) . . ?
O43 W11 Rb1 45.0(3) . . ?
O36 W11 Rb1 146.3(3) . . ?
O42 W11 Rb1 85.9(2) . . ?
O44 W11 Rb1 100.8(2) . . ?
O57 W11 Rb1 49.4(2) . . ?
O53 W11 Rb1 128.52(17) . . ?
O43 W11 Rb3 90.6(3) . 1_545 ?
O36 W11 Rb3 45.6(2) . 1_545 ?
O42 W11 Rb3 138.7(2) . 1_545 ?
O44 W11 Rb3 52.4(2) . 1_545 ?
O57 W11 Rb3 134.8(2) . 1_545 ?
O53 W11 Rb3 97.09(17) . 1_545 ?
Rb1 W11 Rb3 126.46(4) . 1_545 ?
O45 W12 O37 100.7(4) . . ?
O45 W12 O44 101.8(4) . . ?
O37 W12 O44 92.4(3) . . ?
O45 W12 O46 103.1(4) . . ?
O37 W12 O46 91.1(4) . . ?
O44 W12 O46 153.7(3) . . ?
O45 W12 O58 96.0(4) . . ?
O37 W12 O58 163.2(3) . . ?
O44 W12 O58 85.0(3) . . ?
O46 W12 O58 84.1(3) . . ?
O45 W12 O54 174.7(3) . . ?
O37 W12 O54 83.2(3) . . ?
O44 W12 O54 81.6(3) . . ?
O46 W12 O54 73.0(3) . . ?
O58 W12 O54 80.1(3) . . ?
O45 W12 Rb3 91.1(3) . 1_545 ?
O37 W12 Rb3 45.8(3) . 1_545 ?
O44 W12 Rb3 50.4(2) . 1_545 ?
O46 W12 Rb3 136.8(2) . 1_545 ?
O58 W12 Rb3 135.4(2) . 1_545 ?
O54 W12 Rb3 94.23(16) . 1_545 ?
O47 W13 O38 101.7(4) . . ?
O47 W13 O48 101.1(4) . . ?
O38 W13 O48 90.7(3) . . ?
O47 W13 O46 100.2(4) . . ?
O38 W13 O46 92.0(3) . . ?
O48 W13 O46 157.5(3) . . ?
O47 W13 O59 96.9(4) . . ?
O38 W13 O59 161.4(3) . . ?
O48 W13 O59 84.1(3) . . ?
O46 W13 O59 86.2(3) . . ?
O47 W13 O54 174.2(3) . . ?
O38 W13 O54 80.4(3) . . ?
O48 W13 O54 84.2(3) . . ?
O46 W13 O54 74.3(3) . . ?
O59 W13 O54 81.2(3) . . ?
O47 W13 Rb4 89.8(3) . 1_655 ?
O38 W13 Rb4 45.7(2) . 1_655 ?
O48 W13 Rb4 49.6(2) . 1_655 ?
O46 W13 Rb4 137.8(2) . 1_655 ?
O59 W13 Rb4 133.6(2) . 1_655 ?
O54 W13 Rb4 95.48(17) . 1_655 ?
O49 W14 O50 98.8(4) . . ?
O49 W14 O48 102.3(4) . . ?
O50 W14 O48 158.9(3) . . ?
O49 W14 O39 99.1(3) . . ?
O50 W14 O39 87.9(3) . . ?
O48 W14 O39 90.3(3) . . ?
O49 W14 O60 100.0(3) . . ?
O50 W14 O60 88.5(3) . . ?
O48 W14 O60 86.3(3) . . ?
O39 W14 O60 160.9(3) . . ?
O49 W14 O55 173.2(3) . . ?
O50 W14 O55 74.5(3) . . ?
O48 W14 O55 84.5(3) . . ?
O39 W14 O55 79.7(3) . . ?
O60 W14 O55 81.3(3) . . ?
O49 W14 Rb1 55.1(3) . 1_655 ?
O50 W14 Rb1 45.2(2) . 1_655 ?
O48 W14 Rb1 154.1(2) . 1_655 ?
O39 W14 Rb1 104.6(2) . 1_655 ?
O60 W14 Rb1 85.9(2) . 1_655 ?
O55 W14 Rb1 118.64(18) . 1_655 ?
O49 W14 Rb4 87.8(3) . 1_655 ?
O50 W14 Rb4 134.7(2) . 1_655 ?
O48 W14 Rb4 48.5(2) . 1_655 ?
O39 W14 Rb4 46.8(2) . 1_655 ?
O60 W14 Rb4 134.7(2) . 1_655 ?
O55 W14 Rb4 96.00(18) . 1_655 ?
Rb1 W14 Rb4 131.76(4) 1_655 1_655 ?
O51 W15 O52 102.5(4) . . ?
O51 W15 O61 100.7(4) . . ?
O52 W15 O61 88.2(3) . . ?
O51 W15 O50 101.0(4) . . ?
O52 W15 O50 156.5(3) . . ?
O61 W15 O50 88.7(3) . . ?
O51 W15 O40 99.4(4) . . ?
O52 W15 O40 88.6(3) . . ?
O61 W15 O40 159.9(3) . . ?
O50 W15 O40 86.2(3) . . ?
O51 W15 O55 173.4(3) . . ?
O52 W15 O55 83.7(3) . . ?
O61 W15 O55 81.6(3) . . ?
O50 W15 O55 72.8(3) . . ?
O40 W15 O55 78.3(3) . . ?
O63 W16 O56 102.0(4) . . ?
O63 W16 O64 99.6(4) . . ?
O56 W16 O64 92.7(3) . . ?
O63 W16 O61 101.9(4) . . ?
O56 W16 O61 86.7(3) . . ?
O64 W16 O61 158.2(3) . . ?
O63 W16 O68 101.9(4) . . ?
O56 W16 O68 155.8(3) . . ?
O64 W16 O68 86.1(3) . . ?
O61 W16 O68 85.6(3) . . ?
O63 W16 O62 170.1(3) . . ?
O56 W16 O62 85.2(3) . . ?
O64 W16 O62 73.1(3) . . ?
O61 W16 O62 85.2(3) . . ?
O68 W16 O62 71.4(3) . . ?
O63 W16 Rb2 50.9(3) . 2_666 ?
O56 W16 Rb2 51.5(2) . 2_666 ?
O64 W16 Rb2 104.4(2) . 2_666 ?
O61 W16 Rb2 92.3(2) . 2_666 ?
O68 W16 Rb2 151.7(2) . 2_666 ?
O62 W16 Rb2 136.65(17) . 2_666 ?
O65 W17 O57 102.1(3) . . ?
O65 W17 O58 102.8(4) . . ?
O57 W17 O58 89.6(3) . . ?
O65 W17 O66 100.7(3) . . ?
O57 W17 O66 157.0(3) . . ?
O58 W17 O66 88.1(3) . . ?
O65 W17 O64 100.5(3) . . ?
O57 W17 O64 89.5(3) . . ?
O58 W17 O64 156.4(3) . . ?
O66 W17 O64 83.5(3) . . ?
O65 W17 O62 170.3(3) . . ?
O57 W17 O62 84.7(3) . . ?
O58 W17 O62 84.0(3) . . ?
O66 W17 O62 72.3(3) . . ?
O64 W17 O62 72.4(3) . . ?
O65 W17 Rb1 54.0(3) . . ?
O57 W17 Rb1 48.8(2) . . ?
O58 W17 Rb1 105.7(2) . . ?
O66 W17 Rb1 152.8(2) . . ?
O64 W17 Rb1 91.3(2) . . ?
O62 W17 Rb1 131.34(17) . . ?
O65 W17 Rb2 29.2(3) . . ?
O57 W17 Rb2 123.8(2) . . ?
O58 W17 Rb2 118.4(2) . . ?
O66 W17 Rb2 76.8(2) . . ?
O64 W17 Rb2 81.2(2) . . ?
O62 W17 Rb2 141.13(17) . . ?
Rb1 W17 Rb2 76.00(4) . . ?
O67 W18 O59 103.3(4) . . ?
O67 W18 O68 101.1(4) . . ?
O59 W18 O68 155.5(3) . . ?
O67 W18 O66 99.5(4) . . ?
O59 W18 O66 90.9(3) . . ?
O68 W18 O66 87.3(3) . . ?
O67 W18 O60 102.7(4) . . ?
O59 W18 O60 85.5(3) . . ?
O68 W18 O60 87.0(3) . . ?
O66 W18 O60 157.8(3) . . ?
O67 W18 O62 170.1(3) . . ?
O59 W18 O62 83.7(3) . . ?
O68 W18 O62 72.4(3) . . ?
O66 W18 O62 73.1(3) . . ?
O60 W18 O62 84.7(3) . . ?
O67 W18 K5 78.9(3) . . ?
O59 W18 K5 51.9(3) . . ?
O68 W18 K5 136.9(3) . . ?
O66 W18 K5 51.1(3) . . ?
O60 W18 K5 135.5(2) . . ?
O62 W18 K5 100.6(2) . . ?
O69 W19 O40 100.8(4) . . ?
O69 W19 O34 100.2(4) . . ?
O40 W19 O34 92.3(3) . . ?
O69 W19 O39 98.5(4) . . ?
O40 W19 O39 88.5(3) . . ?
O34 W19 O39 160.8(3) . . ?
O69 W19 O33 98.5(4) . . ?
O40 W19 O33 160.5(3) . . ?
O34 W19 O33 87.2(3) . . ?
O39 W19 O33 85.7(3) . . ?
O69 W19 O70 178.9(4) . . ?
O40 W19 O70 79.8(4) . . ?
O34 W19 O70 80.6(3) . . ?
O39 W19 O70 80.7(3) . . ?
O33 W19 O70 80.9(4) . . ?
O69 W19 Rb4 77.4(3) . 1_655 ?
O40 W19 Rb4 134.9(2) . 1_655 ?
O34 W19 Rb4 132.7(2) . 1_655 ?
O39 W19 Rb4 48.4(2) . 1_655 ?
O33 W19 Rb4 47.8(2) . 1_655 ?
O70 W19 Rb4 101.6(3) . 1_655 ?
O33 Cu1A O39 91.4(7) . . ?
O33 Cu1A O34 90.7(6) . . ?
O39 Cu1A O34 175.0(8) . . ?
O33 Cu1A O70 95.6(7) . . ?
O39 Cu1A O70 93.1(6) . . ?
O34 Cu1A O70 91.2(6) . . ?
O33 Cu1A O40 175.9(8) . . ?
O39 Cu1A O40 88.1(6) . . ?
O34 Cu1A O40 89.5(6) . . ?
O70 Cu1A O40 88.5(7) . . ?
O33 Cu1A O69 90.1(6) . . ?
O39 Cu1A O69 88.2(6) . . ?
O34 Cu1A O69 87.3(6) . . ?
O70 Cu1A O69 174.1(9) . . ?
O40 Cu1A O69 85.8(6) . . ?
O33 Cu1A Rb4 46.8(4) . 1_655 ?
O39 Cu1A Rb4 48.0(4) . 1_655 ?
O34 Cu1A Rb4 132.3(6) . 1_655 ?
O70 Cu1A Rb4 110.5(6) . 1_655 ?
O40 Cu1A Rb4 131.2(5) . 1_655 ?
O69 Cu1A Rb4 74.6(4) . 1_655 ?

loop_
_geom_bond_atom_site_label_1
_geom_bond_atom_site_label_2
_geom_bond_distance
_geom_bond_site_symmetry_2
_geom_bond_publ_flag
C1 C2 1.41(3) . ?
C1 C6 1.420(19) . ?
C1 Sn1 2.104(13) . ?
C2 C3 1.41(3) . ?
C2 H2 0.9500 . ?
C3 C4 1.35(3) . ?
C3 H3 0.9500 . ?
C4 C5 1.42(3) . ?
C4 Rb4 3.68(2) 2_657 ?
C4 H4 0.9500 . ?
C5 C6 1.36(2) . ?
C5 H5 0.9500 . ?
C6 H6 0.9500 . ?
C1S N1S 1.52(3) . ?
C1S K4 2.57(2) . ?
C2S K4 1.29(2) . ?
C2S N1S 1.56(3) . ?
Cu1 O29 1.914(8) . ?
Cu1 O35 1.954(9) . ?
Cu1 O30 1.955(9) . ?
Cu1 O36 1.961(8) . ?
Cu1 O72 2.261(12) . ?
Cu1 Rb3 3.940(4) 1_545 ?
W19A O35 1.933(11) . ?
W19A O29 1.943(10) . ?
W19A O36 1.996(11) . ?
W19A O30 2.020(10) . ?
W19A Rb3 3.847(7) 1_545 ?
K1 O67 2.856(8) . ?
K1 O10W 2.942(18) 1_655 ?
K1 O15 2.992(8) 1_565 ?
K1 O7 3.059(8) 1_565 ?
K1 O2 3.092(8) 1_565 ?
K1 O8 3.141(9) 1_565 ?
K1 K3 3.762(7) 1_655 ?
K1 W1 3.913(3) 1_565 ?
K1 W4 4.020(3) 1_565 ?
K1 W2 4.050(4) 1_565 ?
K1 W5 4.081(4) 1_565 ?
K1 Rb2 4.790(4) 1_655 ?
K2 O3 2.850(10) 1_465 ?
K2 O19 2.859(9) 2_657 ?
K2 O12W 2.89(2) . ?
K2 O8W 3.029(16) 1_455 ?
K2 O9 3.155(9) 2_657 ?
K2 O10 3.163(10) 2_657 ?
K2 O4 3.389(11) 2_657 ?
K2 W7 3.912(4) 2_657 ?
K2 W6 3.937(4) 2_657 ?
K2 K3 4.918(9) . ?
K3 O1 2.938(10) 1_465 ?
K3 O45 3.073(10) . ?
K3 O49 3.105(9) 1_455 ?
K3 O2 3.406(9) 1_465 ?
K3 K1 3.762(7) 1_455 ?
K3 W1 3.991(5) 1_465 ?
K3 K5 4.230(9) . ?
K3 Rb1 4.721(7) . ?
K3 Rb2 5.028(6) . ?
K4 N1S 1.131(16) . ?
K4 O4W 2.708(12) . ?
K4 O24 2.893(10) 1_465 ?
K4 O1W 2.942(13) . ?
K4 O42 3.003(11) 2_666 ?
K4 O3W 3.146(13) . ?
K4 O41 3.383(11) 2_666 ?
K4 W10 4.058(8) 2_666 ?
K4 Rb2 4.136(8) . ?
K4 Rb1 4.451(7) 2_666 ?
K5 O14W 0.771(18) . ?
K5 O1 3.046(11) 1_465 ?
K5 O66 3.147(11) . ?
K5 O59 3.184(10) . ?
K5 O5W 3.203(13) . ?
K5 O46 3.247(11) . ?
K5 O58 3.316(10) . ?
K5 O6 3.318(10) 1_465 ?
K5 W18 3.978(7) . ?
K5 W1 4.016(7) 1_465 ?
O1 W1 1.732(8) . ?
O1 K3 2.938(10) 1_645 ?
O1 K5 3.046(11) 1_645 ?
O1 Rb2 3.062(9) 1_645 ?
O2 W1 1.891(8) . ?
O2 W2 1.989(8) . ?
O2 K1 3.092(8) 1_545 ?
O2 K3 3.406(9) 1_645 ?
O3 W2 1.707(9) . ?
O3 K2 2.850(9) 1_645 ?
O4 W3 1.919(8) . ?
O4 W2 1.977(8) . ?
O4 K2 3.389(11) 2_657 ?
O5 W3 1.719(8) . ?
O6 W3 1.920(8) . ?
O6 W1 1.953(8) . ?
O6 K5 3.318(10) 1_645 ?
O7 W1 1.859(8) . ?
O7 W4 2.037(8) . ?
O7 K1 3.059(8) 1_545 ?
O7 Rb2 3.267(8) 1_645 ?
O8 W2 1.864(8) . ?
O8 W5 2.004(8) . ?
O8 K1 3.141(8) 1_545 ?
O9 W2 1.857(9) . ?
O9 W6 1.990(8) . ?
O9 K2 3.155(9) 2_657 ?
O10 W3 1.892(8) . ?
O10 W7 1.973(8) . ?
O10 K2 3.163(10) 2_657 ?
O11 W3 1.903(8) . ?
O11 W8 1.940(8) . ?
O12 W9 1.895(7) . ?
O12 W1 1.950(8) . ?
O13 P1 1.566(7) . ?
O13 W2 2.374(7) . ?
O13 W1 2.383(7) . ?
O13 W3 2.389(7) . ?
O14 W4 1.719(8) . ?
O14 Rb2 3.188(9) 1_645 ?
O15 W5 1.907(8) . ?
O15 W4 1.920(8) . ?
O15 K1 2.992(8) 1_545 ?
O16 W5 1.715(8) . ?
O17 W6 1.901(8) . ?
O17 W5 1.932(8) . ?
O17 Rb3 3.085(8) 1_545 ?
O18 W6 1.711(9) . ?
O19 W7 1.920(8) . ?
O19 W6 1.929(8) . ?
O19 K2 2.859(9) 2_657 ?
O20 W7 1.710(9) . ?
O21 W8 1.907(8) . ?
O21 W7 1.920(8) . ?
O21 Rb4 3.012(8) 1_655 ?
O22 W8 1.720(8) . ?
O22 Rb3 3.158(8) 1_645 ?
O23 W8 1.906(8) . ?
O23 W9 1.950(8) . ?
O24 W9 1.707(8) . ?
O24 K4 2.893(10) 1_645 ?
O25 W9 1.864(7) . ?
O25 W4 1.935(7) . ?
O26 P1 1.540(8) . ?
O26 W5 2.340(7) . ?
O26 W4 2.357(8) . ?
O27 P1 1.536(7) . ?
O27 W7 2.379(7) . ?
O27 W6 2.444(7) . ?
O28 P1 1.526(8) . ?
O28 W9 2.348(7) . ?
O28 W8 2.388(7) . ?
O29 W4 1.809(8) . ?
O30 W5 1.833(8) . ?
O30 Rb3 2.953(8) 1_545 ?
O31 W6 1.835(8) . ?
O31 Sn1 2.042(7) . ?
O31 Rb3 3.012(8) 1_545 ?
O32 W7 1.830(8) . ?
O32 Sn1 2.054(8) . ?
O32 Rb4 2.946(9) 1_655 ?
O33 Cu1A 1.836(15) . ?
O33 W8 1.885(8) . ?
O33 W19 1.968(8) . ?
O33 Rb4 2.997(8) 1_655 ?
O34 W19 1.902(7) . ?
O34 W9 1.911(7) . ?
O34 Cu1A 1.915(14) . ?
O35 W10 1.793(8) . ?
O36 W11 1.806(8) . ?
O36 Rb3 2.965(8) 1_545 ?
O37 W12 1.832(8) . ?
O37 Sn1 2.046(8) . ?
O37 Rb3 3.027(8) 1_545 ?
O38 W13 1.828(8) . ?
O38 Sn1 2.044(8) . ?
O38 Rb4 2.977(8) 1_655 ?
O39 Cu1A 1.901(14) . ?
O39 W14 1.909(7) . ?
O39 W19 1.964(7) . ?
O39 Rb4 3.019(8) 1_655 ?
O40 W19 1.866(8) . ?
O40 W15 1.931(8) . ?
O40 Cu1A 1.946(15) . ?
O41 W10 1.726(8) . ?
O41 Rb2 2.939(8) 2_666 ?
O41 K4 3.383(11) 2_666 ?
O42 W11 1.903(8) . ?
O42 W10 1.933(7) . ?
O42 K4 3.003(11) 2_666 ?
O43 W11 1.727(8) . ?
O43 Rb1 2.946(8) . ?
O44 W12 1.890(7) . ?
O44 W11 1.918(7) . ?
O44 Rb3 3.154(8) 1_545 ?
O45 W12 1.718(9) . ?
O46 W12 1.923(8) . ?
O46 W13 1.937(8) . ?
O47 W13 1.717(8) . ?
O48 W14 1.908(8) . ?
O48 W13 1.924(8) . ?
O48 Rb4 3.074(7) 1_655 ?
O49 W14 1.732(8) . ?
O49 K3 3.105(9) 1_655 ?
O49 Rb1 3.307(9) 1_655 ?
O50 W14 1.906(8) . ?
O50 W15 1.928(7) . ?
O50 Rb1 2.964(7) 1_655 ?
O51 W15 1.708(8) . ?
O52 W15 1.889(7) . ?
O52 W10 1.908(7) . ?
O53 P2 1.525(7) . ?
O53 W11 2.347(7) . ?
O53 W10 2.359(7) . ?
O54 P2 1.537(8) . ?
O54 W13 2.366(7) . ?
O54 W12 2.430(7) . ?
O55 P2 1.520(7) . ?
O55 W14 2.340(7) . ?
O55 W15 2.400(7) . ?
O56 W16 1.860(7) . ?
O56 W10 2.046(7) . ?
O56 Rb2 3.107(8) 2_666 ?
O57 W17 1.853(7) . ?
O57 W11 2.032(7) . ?
O57 Rb1 3.007(7) . ?
O58 W17 1.868(8) . ?
O58 W12 1.979(8) . ?
O59 W18 1.870(8) . ?
O59 W13 1.970(8) . ?
O60 W14 1.920(7) . ?
O60 W18 1.929(7) . ?
O61 W15 1.896(7) . ?
O61 W16 1.934(7) . ?
O62 P2 1.571(7) . ?
O62 W18 2.373(7) . ?
O62 W17 2.377(7) . ?
O62 W16 2.392(7) . ?
O63 W16 1.712(8) . ?
O63 Rb1 2.891(8) 2_666 ?
O63 Rb2 3.120(8) 2_666 ?
O64 W16 1.909(7) . ?
O64 W17 1.969(8) . ?
O65 W17 1.728(8) . ?
O65 Rb2 2.934(8) . ?
O65 Rb1 3.191(8) . ?
O66 W18 1.925(8) . ?
O66 W17 1.968(8) . ?
O67 W18 1.712(8) . ?
O68 W18 1.920(8) . ?
O68 W16 1.958(7) . ?
O69 W19 1.697(10) . ?
O69 Cu1A 2.086(15) . ?
O70 Cu1A 1.936(15) . ?
O70 W19 2.320(10) . ?
O71 Sn1 2.192(10) . ?
O71 Rb3 3.472(11) 1_545 ?
O1W Rb2 2.978(11) . ?
O2W Rb1 2.891(9) . ?
O3W Rb1 2.918(11) 2_666 ?
O4W Rb2 3.368(11) . ?
O4W Rb1 3.391(11) 2_666 ?
O6W Rb4 2.989(11) . ?
O6W Rb3 2.993(10) 1_545 ?
O8W K2 3.029(16) 1_655 ?
O9W Rb3 3.549(14) . ?
O10W K1 2.942(18) 1_455 ?
O10W Rb2 3.439(17) . ?
Rb1 O63 2.891(8) 2_666 ?
Rb1 O3W 2.918(11) 2_666 ?
Rb1 O50 2.964(7) 1_455 ?
Rb1 O49 3.308(9) 1_455 ?
Rb1 O4W 3.391(11) 2_666 ?
Rb1 W17 3.886(2) . ?
Rb1 W11 3.902(2) . ?
Rb1 W14 3.980(2) 1_455 ?
Rb2 O41 2.939(8) 2_666 ?
Rb2 O1 3.062(9) 1_465 ?
Rb2 O56 3.107(8) 2_666 ?
Rb2 O63 3.120(8) 2_666 ?
Rb2 O14 3.188(9) 1_465 ?
Rb2 O7 3.267(8) 1_465 ?
Rb2 W1 3.824(2) 1_465 ?
Rb2 W16 3.904(2) 2_666 ?
Rb3 O30 2.953(8) 1_565 ?
Rb3 O36 2.964(8) 1_565 ?
Rb3 O6W 2.993(10) 1_565 ?
Rb3 O31 3.012(8) 1_565 ?
Rb3 O37 3.027(8) 1_565 ?
Rb3 O17 3.085(8) 1_565 ?
Rb3 O44 3.154(8) 1_565 ?
Rb3 O22 3.158(8) 1_465 ?
Rb3 O71 3.472(11) 1_565 ?
Rb3 W19A 3.847(7) 1_565 ?
Rb3 W5 3.903(2) 1_565 ?
Rb4 O32 2.946(9) 1_455 ?
Rb4 O38 2.977(8) 1_455 ?
Rb4 O33 2.997(8) 1_455 ?
Rb4 O21 3.012(8) 1_455 ?
Rb4 O39 3.019(8) 1_455 ?
Rb4 O48 3.074(7) 1_455 ?
Rb4 C4 3.68(2) 2_657 ?
Rb4 W7 3.883(2) 1_455 ?
Rb4 W8 3.927(2) 1_455 ?
Rb4 Cu1A 3.939(13) 1_455 ?
Rb4 W19 3.942(3) 1_455 ?
Sn1 Rb3 4.037(2) 1_545 ?
Sn1 Rb4 4.080(3) 1_655 ?
W1 Rb2 3.824(2) 1_645 ?
W1 K1 3.913(3) 1_545 ?
W1 K3 3.991(5) 1_645 ?
W1 K5 4.016(7) 1_645 ?
W2 K1 4.050(4) 1_545 ?
W4 K1 4.020(3) 1_545 ?
W4 Rb2 4.0244(19) 1_645 ?
W5 Rb3 3.903(2) 1_545 ?
W5 K1 4.081(4) 1_545 ?
W6 K2 3.937(4) 2_657 ?
W6 Rb3 3.9632(19) 1_545 ?
W7 Rb4 3.883(2) 1_655 ?
W7 K2 3.912(4) 2_657 ?
W8 Rb4 3.927(2) 1_655 ?
W10 Rb2 3.926(2) 2_666 ?
W10 K4 4.058(8) 2_666 ?
W11 Rb3 3.934(2) 1_545 ?
W12 Rb3 4.003(3) 1_545 ?
W13 Rb4 3.949(2) 1_655 ?
W14 Rb1 3.979(2) 1_655 ?
W14 Rb4 3.984(2) 1_655 ?
W16 Rb2 3.904(2) 2_666 ?
W19 Rb4 3.942(3) 1_655 ?
Cu1A Rb4 3.939(13) 1_655 ?

loop_
_geom_torsion_atom_site_label_1
_geom_torsion_atom_site_label_2
_geom_torsion_atom_site_label_3
_geom_torsion_atom_site_label_4
_geom_torsion
_geom_torsion_site_symmetry_1
_geom_torsion_site_symmetry_2
_geom_torsion_site_symmetry_3
_geom_torsion_site_symmetry_4
_geom_torsion_publ_flag
C6 C1 C2 C3 -1(3) . . . . ?
Sn1 C1 C2 C3 176.2(16) . . . . ?
C1 C2 C3 C4 2(3) . . . . ?
C2 C3 C4 C5 -1(3) . . . . ?
C2 C3 C4 Rb4 -98(2) . . . 2_657 ?
C3 C4 C5 C6 -2(3) . . . . ?
Rb4 C4 C5 C6 105.6(15) 2_657 . . . ?
C4 C5 C6 C1 4(3) . . . . ?
C2 C1 C6 C5 -2(2) . . . . ?
Sn1 C1 C6 C5 -179.3(13) . . . . ?
O3 K2 K3 O1 46.7(3) 1_465 . . 1_465 ?
O19 K2 K3 O1 -136.0(3) 2_657 . . 1_465 ?
O12W K2 K3 O1 -41.7(5) . . . 1_465 ?
O8W K2 K3 O1 124.1(4) 1_455 . . 1_465 ?
O9 K2 K3 O1 -77.3(4) 2_657 . . 1_465 ?
O10 K2 K3 O1 169.1(4) 2_657 . . 1_465 ?
O4 K2 K3 O1 18.4(7) 2_657 . . 1_465 ?
W7 K2 K3 O1 -165.3(2) 2_657 . . 1_465 ?
W6 K2 K3 O1 -105.6(2) 2_657 . . 1_465 ?
O3 K2 K3 O45 165.6(3) 1_465 . . . ?
O19 K2 K3 O45 -17.1(3) 2_657 . . . ?
O12W K2 K3 O45 77.2(5) . . . . ?
O8W K2 K3 O45 -117.0(4) 1_455 . . . ?
O9 K2 K3 O45 41.6(3) 2_657 . . . ?
O10 K2 K3 O45 -72.0(5) 2_657 . . . ?
O4 K2 K3 O45 137.3(6) 2_657 . . . ?
W7 K2 K3 O45 -46.4(2) 2_657 . . . ?
W6 K2 K3 O45 13.3(2) 2_657 . . . ?
O3 K2 K3 O49 -113.4(3) 1_465 . . 1_455 ?
O19 K2 K3 O49 63.9(3) 2_657 . . 1_455 ?
O12W K2 K3 O49 158.2(5) . . . 1_455 ?
O8W K2 K3 O49 -36.0(4) 1_455 . . 1_455 ?
O9 K2 K3 O49 122.6(3) 2_657 . . 1_455 ?
O10 K2 K3 O49 9.1(5) 2_657 . . 1_455 ?
O4 K2 K3 O49 -141.7(6) 2_657 . . 1_455 ?
W7 K2 K3 O49 34.6(3) 2_657 . . 1_455 ?
W6 K2 K3 O49 94.3(2) 2_657 . . 1_455 ?
O3 K2 K3 O2 22.6(3) 1_465 . . 1_465 ?
O19 K2 K3 O2 -160.1(3) 2_657 . . 1_465 ?
O12W K2 K3 O2 -65.8(4) . . . 1_465 ?
O8W K2 K3 O2 100.0(3) 1_455 . . 1_465 ?
O9 K2 K3 O2 -101.4(3) 2_657 . . 1_465 ?
O10 K2 K3 O2 145.1(4) 2_657 . . 1_465 ?
O4 K2 K3 O2 -5.7(6) 2_657 . . 1_465 ?
W7 K2 K3 O2 170.6(2) 2_657 . . 1_465 ?
W6 K2 K3 O2 -129.7(2) 2_657 . . 1_465 ?
O3 K2 K3 K1 -25.0(2) 1_465 . . 1_455 ?
O19 K2 K3 K1 152.3(2) 2_657 . . 1_455 ?
O12W K2 K3 K1 -113.4(4) . . . 1_455 ?
O8W K2 K3 K1 52.4(3) 1_455 . . 1_455 ?
O9 K2 K3 K1 -149.0(3) 2_657 . . 1_455 ?
O10 K2 K3 K1 97.5(4) 2_657 . . 1_455 ?
O4 K2 K3 K1 -53.3(6) 2_657 . . 1_455 ?
W7 K2 K3 K1 123.02(14) 2_657 . . 1_455 ?
W6 K2 K3 K1 -177.29(12) 2_657 . . 1_455 ?
O3 K2 K3 W1 35.7(2) 1_465 . . 1_465 ?
O19 K2 K3 W1 -147.0(2) 2_657 . . 1_465 ?
O12W K2 K3 W1 -52.7(4) . . . 1_465 ?
O8W K2 K3 W1 113.1(3) 1_455 . . 1_465 ?
O9 K2 K3 W1 -88.3(3) 2_657 . . 1_465 ?
O10 K2 K3 W1 158.2(4) 2_657 . . 1_465 ?
O4 K2 K3 W1 7.4(6) 2_657 . . 1_465 ?
W7 K2 K3 W1 -176.29(12) 2_657 . . 1_465 ?
W6 K2 K3 W1 -116.60(13) 2_657 . . 1_465 ?
O3 K2 K3 K5 93.1(2) 1_465 . . . ?
O19 K2 K3 K5 -89.6(2) 2_657 . . . ?
O12W K2 K3 K5 4.7(4) . . . . ?
O8W K2 K3 K5 170.5(3) 1_455 . . . ?
O9 K2 K3 K5 -30.9(3) 2_657 . . . ?
O10 K2 K3 K5 -144.4(4) 2_657 . . . ?
O4 K2 K3 K5 64.8(6) 2_657 . . . ?
W7 K2 K3 K5 -118.89(16) 2_657 . . . ?
W6 K2 K3 K5 -59.20(17) 2_657 . . . ?
O3 K2 K3 Rb1 -96.8(4) 1_465 . . . ?
O19 K2 K3 Rb1 80.5(4) 2_657 . . . ?
O12W K2 K3 Rb1 174.8(5) . . . . ?
O8W K2 K3 Rb1 -19.4(4) 1_455 . . . ?
O9 K2 K3 Rb1 139.1(3) 2_657 . . . ?
O10 K2 K3 Rb1 25.6(6) 2_657 . . . ?
O4 K2 K3 Rb1 -125.1(6) 2_657 . . . ?
W7 K2 K3 Rb1 51.2(4) 2_657 . . . ?
W6 K2 K3 Rb1 110.9(3) 2_657 . . . ?
O3 K2 K3 Rb2 21.6(3) 1_465 . . . ?
O19 K2 K3 Rb2 -161.2(2) 2_657 . . . ?
O12W K2 K3 Rb2 -66.9(4) . . . . ?
O8W K2 K3 Rb2 98.9(3) 1_455 . . . ?
O9 K2 K3 Rb2 -102.5(3) 2_657 . . . ?
O10 K2 K3 Rb2 144.0(4) 2_657 . . . ?
O4 K2 K3 Rb2 -6.7(7) 2_657 . . . ?
W7 K2 K3 Rb2 169.56(13) 2_657 . . . ?
W6 K2 K3 Rb2 -130.75(16) 2_657 . . . ?
N1S C2S K4 C1S 14.9(9) . . . . ?
N1S C2S K4 O4W -104.9(15) . . . . ?
N1S C2S K4 O24 90.0(9) . . . 1_465 ?
N1S C2S K4 O1W 28(2) . . . . ?
N1S C2S K4 O42 -160.8(9) . . . 2_666 ?
N1S C2S K4 O3W -54.5(8) . . . . ?
N1S C2S K4 O41 152.8(10) . . . 2_666 ?
N1S C2S K4 W10 177.1(9) . . . 2_666 ?
N1S C2S K4 Rb2 148(3) . . . . ?
N1S C2S K4 Rb1 -95.3(8) . . . 2_666 ?
N1S C1S K4 C2S -110(4) . . . . ?
N1S C1S K4 O4W 23(4) . . . . ?
N1S C1S K4 O24 143(4) . . . 1_465 ?
N1S C1S K4 O1W 77(4) . . . . ?
N1S C1S K4 O42 -95(4) . . . 2_666 ?
N1S C1S K4 O3W -15(3) . . . . ?
N1S C1S K4 O41 140(3) . . . 2_666 ?
N1S C1S K4 W10 159(3) . . . 2_666 ?
N1S C1S K4 Rb2 87(4) . . . . ?
N1S C1S K4 Rb1 -30(4) . . . 2_666 ?
O1 K3 K5 O14W 172(4) 1_465 . . . ?
O45 K3 K5 O14W -23(4) . . . . ?
O49 K3 K5 O14W -72(4) 1_455 . . . ?
O2 K3 K5 O14W 125(4) 1_465 . . . ?
K1 K3 K5 O14W 155(4) 1_455 . . . ?
W1 K3 K5 O14W 147(4) 1_465 . . . ?
Rb1 K3 K5 O14W -109(4) . . . . ?
K2 K3 K5 O14W 67(4) . . . . ?
Rb2 K3 K5 O14W -160(4) . . . . ?
O45 K3 K5 O1 164.1(4) . . . 1_465 ?
O49 K3 K5 O1 115.7(5) 1_455 . . 1_465 ?
O2 K3 K5 O1 -48.0(3) 1_465 . . 1_465 ?
K1 K3 K5 O1 -17.4(3) 1_455 . . 1_465 ?
W1 K3 K5 O1 -25.0(2) 1_465 . . 1_465 ?
Rb1 K3 K5 O1 78.7(3) . . . 1_465 ?
K2 K3 K5 O1 -105.9(3) . . . 1_465 ?
Rb2 K3 K5 O1 27.3(3) . . . 1_465 ?
O1 K3 K5 O66 -75.6(3) 1_465 . . . ?
O45 K3 K5 O66 88.5(3) . . . . ?
O49 K3 K5 O66 40.1(5) 1_455 . . . ?
O2 K3 K5 O66 -123.5(3) 1_465 . . . ?
K1 K3 K5 O66 -93.0(3) 1_455 . . . ?
W1 K3 K5 O66 -100.6(2) 1_465 . . . ?
Rb1 K3 K5 O66 3.1(2) . . . . ?
K2 K3 K5 O66 178.48(19) . . . . ?
Rb2 K3 K5 O66 -48.27(18) . . . . ?
O1 K3 K5 O59 -120.1(4) 1_465 . . . ?
O45 K3 K5 O59 44.0(3) . . . . ?
O49 K3 K5 O59 -4.5(5) 1_455 . . . ?
O2 K3 K5 O59 -168.1(3) 1_465 . . . ?
K1 K3 K5 O59 -137.5(3) 1_455 . . . ?
W1 K3 K5 O59 -145.1(3) 1_465 . . . ?
Rb1 K3 K5 O59 -41.5(3) . . . . ?
K2 K3 K5 O59 133.9(2) . . . . ?
Rb2 K3 K5 O59 -92.8(3) . . . . ?
O1 K3 K5 O5W 12.7(4) 1_465 . . . ?
O45 K3 K5 O5W 176.8(4) . . . . ?
O49 K3 K5 O5W 128.4(5) 1_455 . . . ?
O2 K3 K5 O5W -35.3(4) 1_465 . . . ?
K1 K3 K5 O5W -4.7(4) 1_455 . . . ?
W1 K3 K5 O5W -12.3(3) 1_465 . . . ?
Rb1 K3 K5 O5W 91.4(3) . . . . ?
K2 K3 K5 O5W -93.3(3) . . . . ?
Rb2 K3 K5 O5W 40.0(3) . . . . ?
O1 K3 K5 O46 -158.1(4) 1_465 . . . ?
O45 K3 K5 O46 5.9(3) . . . . ?
O49 K3 K5 O46 -42.5(5) 1_455 . . . ?
O2 K3 K5 O46 153.9(3) 1_465 . . . ?
K1 K3 K5 O46 -175.5(2) 1_455 . . . ?
W1 K3 K5 O46 176.8(2) 1_465 . . . ?
Rb1 K3 K5 O46 -79.5(2) . . . . ?
K2 K3 K5 O46 95.9(2) . . . . ?
Rb2 K3 K5 O46 -130.8(2) . . . . ?
O1 K3 K5 O58 -115.3(4) 1_465 . . . ?
O45 K3 K5 O58 48.7(3) . . . . ?
O49 K3 K5 O58 0.3(4) 1_455 . . . ?
O2 K3 K5 O58 -163.3(3) 1_465 . . . ?
K1 K3 K5 O58 -132.7(3) 1_455 . . . ?
W1 K3 K5 O58 -140.4(2) 1_465 . . . ?
Rb1 K3 K5 O58 -36.7(2) . . . . ?
K2 K3 K5 O58 138.7(2) . . . . ?
Rb2 K3 K5 O58 -88.0(2) . . . . ?
O1 K3 K5 O6 49.5(3) 1_465 . . 1_465 ?
O45 K3 K5 O6 -146.5(3) . . . 1_465 ?
O49 K3 K5 O6 165.1(4) 1_455 . . 1_465 ?
O2 K3 K5 O6 1.5(2) 1_465 . . 1_465 ?
K1 K3 K5 O6 32.1(3) 1_455 . . 1_465 ?
W1 K3 K5 O6 24.43(16) 1_465 . . 1_465 ?
Rb1 K3 K5 O6 128.1(2) . . . 1_465 ?
K2 K3 K5 O6 -56.5(2) . . . 1_465 ?
Rb2 K3 K5 O6 76.76(18) . . . 1_465 ?
O1 K3 K5 W18 -90.3(3) 1_465 . . . ?
O45 K3 K5 W18 73.8(3) . . . . ?
O49 K3 K5 W18 25.4(5) 1_455 . . . ?
O2 K3 K5 W18 -138.2(2) 1_465 . . . ?
K1 K3 K5 W18 -107.7(2) 1_455 . . . ?
W1 K3 K5 W18 -115.29(19) 1_465 . . . ?
Rb1 K3 K5 W18 -11.6(2) . . . . ?
K2 K3 K5 W18 163.79(15) . . . . ?
Rb2 K3 K5 W18 -62.96(16) . . . . ?
O1 K3 K5 W1 25.0(2) 1_465 . . 1_465 ?
O45 K3 K5 W1 -170.9(2) . . . 1_465 ?
O49 K3 K5 W1 140.7(4) 1_455 . . 1_465 ?
O2 K3 K5 W1 -22.94(15) 1_465 . . 1_465 ?
K1 K3 K5 W1 7.64(16) 1_455 . . 1_465 ?
Rb1 K3 K5 W1 103.70(13) . . . 1_465 ?
K2 K3 K5 W1 -80.92(11) . . . 1_465 ?
Rb2 K3 K5 W1 52.33(7) . . . 1_465 ?
C2S K4 N1S C1S 67(4) . . . . ?
O4W K4 N1S C1S -160(3) . . . . ?
O24 K4 N1S C1S -37(4) 1_465 . . . ?
O1W K4 N1S C1S -98(4) . . . . ?
O42 K4 N1S C1S 129(3) 2_666 . . . ?
O3W K4 N1S C1S 162(4) . . . . ?
O41 K4 N1S C1S -57(4) 2_666 . . . ?
W10 K4 N1S C1S -86(9) 2_666 . . . ?
Rb2 K4 N1S C1S -101(3) . . . . ?
Rb1 K4 N1S C1S 152(3) 2_666 . . . ?
C1S K4 N1S C2S -67(4) . . . . ?
O4W K4 N1S C2S 133.6(12) . . . . ?
O24 K4 N1S C2S -103.7(11) 1_465 . . . ?
O1W K4 N1S C2S -164.6(12) . . . . ?
O42 K4 N1S C2S 63(3) 2_666 . . . ?
O3W K4 N1S C2S 95.3(13) . . . . ?
O41 K4 N1S C2S -123.9(19) 2_666 . . . ?
W10 K4 N1S C2S -152(8) 2_666 . . . ?
Rb2 K4 N1S C2S -168.1(12) . . . . ?
Rb1 K4 N1S C2S 84.8(11) 2_666 . . . ?
K4 C1S N1S C2S 54(3) . . . . ?
K4 C2S N1S C1S -153.1(17) . . . . ?
O35 Cu1 O29 W4 166.2(8) . . . . ?
O30 Cu1 O29 W4 -4.6(8) . . . . ?
O36 Cu1 O29 W4 84(3) . . . . ?
O72 Cu1 O29 W4 -102.1(8) . . . . ?
Rb3 Cu1 O29 W4 18.6(10) 1_545 . . . ?
O35 Cu1 O29 W19A 80.4(12) . . . . ?
O30 Cu1 O29 W19A -90.5(12) . . . . ?
O36 Cu1 O29 W19A -1(3) . . . . ?
O72 Cu1 O29 W19A 172.0(13) . . . . ?
Rb3 Cu1 O29 W19A -67.2(12) 1_545 . . . ?
O35 W19A O29 W4 161.0(7) . . . . ?
O36 W19A O29 W4 -113.2(14) . . . . ?
O30 W19A O29 W4 -37.8(8) . . . . ?
Rb3 W19A O29 W4 -23.9(10) 1_545 . . . ?
O35 W19A O29 Cu1 -85.4(12) . . . . ?
O36 W19A O29 Cu1 0.5(9) . . . . ?
O30 W19A O29 Cu1 75.8(12) . . . . ?
Rb3 W19A O29 Cu1 89.7(12) 1_545 . . . ?
O29 Cu1 O30 W5 3.5(8) . . . . ?
O35 Cu1 O30 W5 -75(3) . . . . ?
O36 Cu1 O30 W5 -169.5(8) . . . . ?
O72 Cu1 O30 W5 97.4(8) . . . . ?
Rb3 Cu1 O30 W5 -152.1(10) 1_545 . . . ?
O29 Cu1 O30 W19A 86.1(13) . . . . ?
O35 Cu1 O30 W19A 7(2) . . . . ?
O36 Cu1 O30 W19A -86.9(13) . . . . ?
O72 Cu1 O30 W19A 179.9(14) . . . . ?
Rb3 Cu1 O30 W19A -69.5(13) 1_545 . . . ?
O29 Cu1 O30 Rb3 155.6(3) . . . 1_545 ?
O35 Cu1 O30 Rb3 77(2) . . . 1_545 ?
O36 Cu1 O30 Rb3 -17.4(3) . . . 1_545 ?
O72 Cu1 O30 Rb3 -110.6(4) . . . 1_545 ?
O35 W19A O30 W5 111.3(16) . . . . ?
O29 W19A O30 W5 35.2(8) . . . . ?
O36 W19A O30 W5 -165.9(7) . . . . ?
Rb3 W19A O30 W5 -131.6(9) 1_545 . . . ?
O35 W19A O30 Cu1 -3.7(10) . . . . ?
O29 W19A O30 Cu1 -79.8(12) . . . . ?
O36 W19A O30 Cu1 79.1(13) . . . . ?
Rb3 W19A O30 Cu1 113.4(13) 1_545 . . . ?
O35 W19A O30 Rb3 -117.0(15) . . . 1_545 ?
O29 W19A O30 Rb3 166.8(3) . . . 1_545 ?
O36 W19A O30 Rb3 -34.3(3) . . . 1_545 ?
O29 W19A O35 W10 -169.3(7) . . . . ?
O36 W19A O35 W10 32.5(8) . . . . ?
O30 W19A O35 W10 114.9(15) . . . . ?
Rb3 W19A O35 W10 15.8(10) 1_545 . . . ?
O29 W19A O35 Cu1 79.4(12) . . . . ?
O36 W19A O35 Cu1 -78.8(13) . . . . ?
O30 W19A O35 Cu1 3.6(9) . . . . ?
Rb3 W19A O35 Cu1 -95.5(14) 1_545 . . . ?
O29 Cu1 O35 W10 -173.6(8) . . . . ?
O30 Cu1 O35 W10 -95(2) . . . . ?
O36 Cu1 O35 W10 -0.6(8) . . . . ?
O72 Cu1 O35 W10 92.5(8) . . . . ?
Rb3 Cu1 O35 W10 -26.1(9) 1_545 . . . ?
O29 Cu1 O35 W19A -86.2(13) . . . . ?
O30 Cu1 O35 W19A -8(2) . . . . ?
O36 Cu1 O35 W19A 86.8(13) . . . . ?
O72 Cu1 O35 W19A 179.9(14) . . . . ?
Rb3 Cu1 O35 W19A 61.3(12) 1_545 . . . ?
O29 Cu1 O36 W11 81(3) . . . . ?
O35 Cu1 O36 W11 -0.4(8) . . . . ?
O30 Cu1 O36 W11 170.3(8) . . . . ?
O72 Cu1 O36 W11 -92.1(8) . . . . ?
Rb3 Cu1 O36 W11 153.0(9) 1_545 . . . ?
O29 Cu1 O36 W19A 1(3) . . . . ?
O35 Cu1 O36 W19A -80.3(12) . . . . ?
O30 Cu1 O36 W19A 90.4(12) . . . . ?
O72 Cu1 O36 W19A -172.0(13) . . . . ?
Rb3 Cu1 O36 W19A 73.1(12) 1_545 . . . ?
O29 Cu1 O36 Rb3 -72(3) . . . 1_545 ?
O35 Cu1 O36 Rb3 -153.4(3) . . . 1_545 ?
O30 Cu1 O36 Rb3 17.3(3) . . . 1_545 ?
O72 Cu1 O36 Rb3 114.9(4) . . . 1_545 ?
O35 W19A O36 W11 -31.7(8) . . . . ?
O29 W19A O36 W11 -117.3(13) . . . . ?
O30 W19A O36 W11 167.6(7) . . . . ?
Rb3 W19A O36 W11 133.4(8) 1_545 . . . ?
O35 W19A O36 Cu1 85.1(12) . . . . ?
O29 W19A O36 Cu1 -0.5(9) . . . . ?
O30 W19A O36 Cu1 -75.6(12) . . . . ?
Rb3 W19A O36 Cu1 -109.8(12) 1_545 . . . ?
O35 W19A O36 Rb3 -165.0(3) . . . 1_545 ?
O29 W19A O36 Rb3 109.3(13) . . . 1_545 ?
O30 W19A O36 Rb3 34.2(3) . . . 1_545 ?
O1 K3 O45 W12 -39.9(6) 1_465 . . . ?
O49 K3 O45 W12 98.9(5) 1_455 . . . ?
O2 K3 O45 W12 -100.9(6) 1_465 . . . ?
K1 K3 O45 W12 134.2(13) 1_455 . . . ?
W1 K3 O45 W12 -62.8(6) 1_465 . . . ?
K5 K3 O45 W12 -52.7(4) . . . . ?
Rb1 K3 O45 W12 55.7(5) . . . . ?
K2 K3 O45 W12 -150.4(4) . . . . ?
Rb2 K3 O45 W12 -1.4(6) . . . . ?
O14W K5 O46 W12 38.5(18) . . . . ?
O1 K5 O46 W12 7.9(5) 1_465 . . . ?
O66 K5 O46 W12 -63.0(4) . . . . ?
O59 K5 O46 W12 -106.0(4) . . . . ?
O5W K5 O46 W12 -135.8(7) . . . . ?
O58 K5 O46 W12 -24.7(3) . . . . ?
O6 K5 O46 W12 76.9(6) 1_465 . . . ?
W18 K5 O46 W12 -90.5(3) . . . . ?
W1 K5 O46 W12 29.8(6) 1_465 . . . ?
K3 K5 O46 W12 25.7(3) . . . . ?
O14W K5 O46 W13 171.1(17) . . . . ?
O1 K5 O46 W13 140.4(4) 1_465 . . . ?
O66 K5 O46 W13 69.6(3) . . . . ?
O59 K5 O46 W13 26.6(3) . . . . ?
O5W K5 O46 W13 -3.2(10) . . . . ?
O58 K5 O46 W13 107.8(4) . . . . ?
O6 K5 O46 W13 -150.6(5) 1_465 . . . ?
W18 K5 O46 W13 42.0(3) . . . . ?
W1 K5 O46 W13 162.3(3) 1_465 . . . ?
K3 K5 O46 W13 158.2(3) . . . . ?
O14W K5 O58 W17 126.2(19) . . . . ?
O1 K5 O58 W17 57.9(3) 1_465 . . . ?
O66 K5 O58 W17 -24.3(3) . . . . ?
O59 K5 O58 W17 -87.8(3) . . . . ?
O5W K5 O58 W17 -5.0(6) . . . . ?
O46 K5 O58 W17 -149.6(4) . . . . ?
O6 K5 O58 W17 78.0(5) 1_465 . . . ?
W18 K5 O58 W17 -55.9(2) . . . . ?
W1 K5 O58 W17 63.6(3) 1_465 . . . ?
K3 K5 O58 W17 97.4(3) . . . . ?
O14W K5 O58 W12 -60.9(19) . . . . ?
O1 K5 O58 W12 -129.1(3) 1_465 . . . ?
O66 K5 O58 W12 148.6(4) . . . . ?
O59 K5 O58 W12 85.2(3) . . . . ?
O5W K5 O58 W12 168.0(4) . . . . ?
O46 K5 O58 W12 23.4(3) . . . . ?
O6 K5 O58 W12 -109.1(4) 1_465 . . . ?
W18 K5 O58 W12 117.0(3) . . . . ?
W1 K5 O58 W12 -123.5(3) 1_465 . . . ?
K3 K5 O58 W12 -89.7(3) . . . . ?
O14W K5 O59 W18 115.0(16) . . . . ?
O1 K5 O59 W18 43.6(5) 1_465 . . . ?
O66 K5 O59 W18 27.6(3) . . . . ?
O5W K5 O59 W18 -46.3(4) . . . . ?
O46 K5 O59 W18 146.5(4) . . . . ?
O58 K5 O59 W18 88.1(3) . . . . ?
O6 K5 O59 W18 -40.4(14) 1_465 . . . ?
W1 K5 O59 W18 26.2(6) 1_465 . . . ?
K3 K5 O59 W18 92.7(3) . . . . ?
O14W K5 O59 W13 -57.8(16) . . . . ?
O1 K5 O59 W13 -129.2(4) 1_465 . . . ?
O66 K5 O59 W13 -145.2(4) . . . . ?
O5W K5 O59 W13 140.9(3) . . . . ?
O46 K5 O59 W13 -26.3(3) . . . . ?
O58 K5 O59 W13 -84.7(3) . . . . ?
O6 K5 O59 W13 146.8(12) 1_465 . . . ?
W18 K5 O59 W13 -172.8(5) . . . . ?
W1 K5 O59 W13 -146.6(4) 1_465 . . . ?
K3 K5 O59 W13 -80.0(3) . . . . ?
O14W K5 O66 W18 -128.6(15) . . . . ?
O1 K5 O66 W18 166.2(3) 1_465 . . . ?
O59 K5 O66 W18 -26.7(3) . . . . ?
O5W K5 O66 W18 87.5(3) . . . . ?
O46 K5 O66 W18 -68.6(3) . . . . ?
O58 K5 O66 W18 -105.6(4) . . . . ?
O6 K5 O66 W18 137.8(3) 1_465 . . . ?
W1 K5 O66 W18 152.5(3) 1_465 . . . ?
K3 K5 O66 W18 -150.4(3) . . . . ?
O14W K5 O66 W17 0.4(15) . . . . ?
O1 K5 O66 W17 -64.8(3) 1_465 . . . ?
O59 K5 O66 W17 102.2(4) . . . . ?
O5W K5 O66 W17 -143.5(3) . . . . ?
O46 K5 O66 W17 60.4(3) . . . . ?
O58 K5 O66 W17 23.4(3) . . . . ?
O6 K5 O66 W17 -93.2(4) 1_465 . . . ?
W18 K5 O66 W17 129.0(5) . . . . ?
W1 K5 O66 W17 -78.5(3) 1_465 . . . ?
K3 K5 O66 W17 -21.4(3) . . . . ?
O10W K1 O67 W18 86.6(8) 1_655 . . . ?
O15 K1 O67 W18 165.5(6) 1_565 . . . ?
O7 K1 O67 W18 125.1(7) 1_565 . . . ?
O2 K1 O67 W18 -70.4(10) 1_565 . . . ?
O8 K1 O67 W18 -139.7(6) 1_565 . . . ?
K3 K1 O67 W18 -6.5(8) 1_655 . . . ?
W1 K1 O67 W18 37(2) 1_565 . . . ?
W4 K1 O67 W18 141.1(6) 1_565 . . . ?
W2 K1 O67 W18 -108.9(7) 1_565 . . . ?
W5 K1 O67 W18 -167.1(6) 1_565 . . . ?
Rb2 K1 O67 W18 74.9(7) 1_655 . . . ?
N1S K4 O1W Rb2 -175.6(9) . . . . ?
C2S K4 O1W Rb2 155(2) . . . . ?
C1S K4 O1W Rb2 168.3(6) . . . . ?
O4W K4 O1W Rb2 -58.3(3) . . . . ?
O24 K4 O1W Rb2 81.7(3) 1_465 . . . ?
O42 K4 O1W Rb2 -14.4(4) 2_666 . . . ?
O3W K4 O1W Rb2 -121.9(3) . . . . ?
O41 K4 O1W Rb2 23.4(2) 2_666 . . . ?
W10 K4 O1W Rb2 5.7(3) 2_666 . . . ?
Rb1 K4 O1W Rb2 -88.1(3) 2_666 . . . ?
N1S K4 O3W Rb1 -163.8(11) . . . 2_666 ?
C2S K4 O3W Rb1 -85.1(12) . . . 2_666 ?
C1S K4 O3W Rb1 -158.7(6) . . . 2_666 ?
O4W K4 O3W Rb1 57.2(3) . . . 2_666 ?
O24 K4 O3W Rb1 163.7(5) 1_465 . . 2_666 ?
O1W K4 O3W Rb1 127.4(3) . . . 2_666 ?
O42 K4 O3W Rb1 4.2(4) 2_666 . . 2_666 ?
O41 K4 O3W Rb1 49.1(7) 2_666 . . 2_666 ?
W10 K4 O3W Rb1 23.2(4) 2_666 . . 2_666 ?
Rb2 K4 O3W Rb1 86.8(3) . . . 2_666 ?
N1S K4 O4W Rb2 110.9(9) . . . . ?
C2S K4 O4W Rb2 -155.9(16) . . . . ?
C1S K4 O4W Rb2 104.6(7) . . . . ?
O24 K4 O4W Rb2 7.3(4) 1_465 . . . ?
O1W K4 O4W Rb2 49.0(3) . . . . ?
O42 K4 O4W Rb2 -91.5(3) 2_666 . . . ?
O3W K4 O4W Rb2 145.2(4) . . . . ?
O41 K4 O4W Rb2 -39.5(2) 2_666 . . . ?
W10 K4 O4W Rb2 -62.96(16) 2_666 . . . ?
Rb1 K4 O4W Rb2 -168.6(4) 2_666 . . . ?
N1S K4 O4W Rb1 -80.5(10) . . . 2_666 ?
C2S K4 O4W Rb1 12.6(17) . . . 2_666 ?
C1S K4 O4W Rb1 -86.9(7) . . . 2_666 ?
O24 K4 O4W Rb1 175.9(3) 1_465 . . 2_666 ?
O1W K4 O4W Rb1 -142.4(3) . . . 2_666 ?
O42 K4 O4W Rb1 77.1(3) 2_666 . . 2_666 ?
O3W K4 O4W Rb1 -46.2(3) . . . 2_666 ?
O41 K4 O4W Rb1 129.0(3) 2_666 . . 2_666 ?
W10 K4 O4W Rb1 105.6(2) 2_666 . . 2_666 ?
Rb2 K4 O4W Rb1 168.6(4) . . . 2_666 ?
W9 O28 P1 O27 -175.9(4) . . . . ?
W8 O28 P1 O27 52.3(6) . . . . ?
W9 O28 P1 O26 -51.6(6) . . . . ?
W8 O28 P1 O26 176.6(4) . . . . ?
W9 O28 P1 O13 66.1(6) . . . . ?
W8 O28 P1 O13 -65.7(6) . . . . ?
W7 O27 P1 O28 -54.3(6) . . . . ?
W6 O27 P1 O28 -179.4(4) . . . . ?
W7 O27 P1 O26 -179.4(4) . . . . ?
W6 O27 P1 O26 55.5(6) . . . . ?
W7 O27 P1 O13 62.7(6) . . . . ?
W6 O27 P1 O13 -62.4(6) . . . . ?
W5 O26 P1 O28 -178.0(4) . . . . ?
W4 O26 P1 O28 50.1(6) . . . . ?
W5 O26 P1 O27 -53.6(6) . . . . ?
W4 O26 P1 O27 174.6(4) . . . . ?
W5 O26 P1 O13 64.9(6) . . . . ?
W4 O26 P1 O13 -67.0(6) . . . . ?
W2 O13 P1 O28 179.8(4) . . . . ?
W1 O13 P1 O28 -60.9(5) . . . . ?
W3 O13 P1 O28 58.2(6) . . . . ?
W2 O13 P1 O27 60.1(6) . . . . ?
W1 O13 P1 O27 179.5(4) . . . . ?
W3 O13 P1 O27 -61.5(6) . . . . ?
W2 O13 P1 O26 -59.7(6) . . . . ?
W1 O13 P1 O26 59.6(6) . . . . ?
W3 O13 P1 O26 178.7(5) . . . . ?
W14 O55 P2 O53 -176.1(4) . . . . ?
W15 O55 P2 O53 52.8(6) . . . . ?
W14 O55 P2 O54 -52.3(6) . . . . ?
W15 O55 P2 O54 176.5(4) . . . . ?
W14 O55 P2 O62 65.3(6) . . . . ?
W15 O55 P2 O62 -65.9(6) . . . . ?
W11 O53 P2 O55 178.7(4) . . . . ?
W10 O53 P2 O55 -50.2(6) . . . . ?
W11 O53 P2 O54 54.2(6) . . . . ?
W10 O53 P2 O54 -174.7(4) . . . . ?
W11 O53 P2 O62 -63.6(6) . . . . ?
W10 O53 P2 O62 67.5(6) . . . . ?
W13 O54 P2 O55 53.0(6) . . . . ?
W12 O54 P2 O55 179.3(4) . . . . ?
W13 O54 P2 O53 177.9(4) . . . . ?
W12 O54 P2 O53 -55.9(6) . . . . ?
W13 O54 P2 O62 -64.0(6) . . . . ?
W12 O54 P2 O62 62.3(6) . . . . ?
W18 O62 P2 O55 -58.8(5) . . . . ?
W17 O62 P2 O55 179.8(4) . . . . ?
W16 O62 P2 O55 61.1(5) . . . . ?
W18 O62 P2 O53 -179.7(4) . . . . ?
W17 O62 P2 O53 58.9(5) . . . . ?
W16 O62 P2 O53 -59.8(5) . . . . ?
W18 O62 P2 O54 61.1(5) . . . . ?
W17 O62 P2 O54 -60.3(5) . . . . ?
W16 O62 P2 O54 -179.0(4) . . . . ?
W11 O43 Rb1 O2W -173.3(4) . . . . ?
W11 O43 Rb1 O63 16.7(7) . . . 2_666 ?
W11 O43 Rb1 O3W 107.3(4) . . . 2_666 ?
W11 O43 Rb1 O50 -173.8(4) . . . 1_455 ?
W11 O43 Rb1 O57 -9.2(3) . . . . ?
W11 O43 Rb1 O65 -35.8(4) . . . . ?
W11 O43 Rb1 O49 -118.8(4) . . . 1_455 ?
W11 O43 Rb1 O4W 50.0(4) . . . 2_666 ?
W11 O43 Rb1 W17 -21.8(3) . . . . ?
W11 O43 Rb1 W14 -145.4(4) . . . 1_455 ?
W17 O57 Rb1 O2W -0.4(9) . . . . ?
W11 O57 Rb1 O2W 159.6(6) . . . . ?
W17 O57 Rb1 O63 40.3(3) . . . 2_666 ?
W11 O57 Rb1 O63 -159.7(3) . . . 2_666 ?
W17 O57 Rb1 O3W 121.9(3) . . . 2_666 ?
W11 O57 Rb1 O3W -78.1(4) . . . 2_666 ?
W17 O57 Rb1 O43 -152.5(4) . . . . ?
W11 O57 Rb1 O43 7.5(3) . . . . ?
W17 O57 Rb1 O50 -134.3(3) . . . 1_455 ?
W11 O57 Rb1 O50 25.6(4) . . . 1_455 ?
W17 O57 Rb1 O65 -5.6(3) . . . . ?
W11 O57 Rb1 O65 154.4(4) . . . . ?
W17 O57 Rb1 O49 -90.2(3) . . . 1_455 ?
W11 O57 Rb1 O49 69.7(3) . . . 1_455 ?
W17 O57 Rb1 O4W 100.6(4) . . . 2_666 ?
W11 O57 Rb1 O4W -99.4(3) . . . 2_666 ?
W11 O57 Rb1 W17 160.0(5) . . . . ?
W17 O57 Rb1 W11 -160.0(5) . . . . ?
W17 O57 Rb1 W14 -106.2(3) . . . 1_455 ?
W11 O57 Rb1 W14 53.7(3) . . . 1_455 ?
W17 O65 Rb1 O2W -172.2(3) . . . . ?
Rb2 O65 Rb1 O2W -26.3(3) . . . . ?
W17 O65 Rb1 O63 -119.8(4) . . . 2_666 ?
Rb2 O65 Rb1 O63 26.1(3) . . . 2_666 ?
W17 O65 Rb1 O3W -90.0(5) . . . 2_666 ?
Rb2 O65 Rb1 O3W 55.9(5) . . . 2_666 ?
W17 O65 Rb1 O43 33.0(4) . . . . ?
Rb2 O65 Rb1 O43 178.9(3) . . . . ?
W17 O65 Rb1 O50 110.3(4) . . . 1_455 ?
Rb2 O65 Rb1 O50 -103.8(3) . . . 1_455 ?
W17 O65 Rb1 O57 5.9(3) . . . . ?
Rb2 O65 Rb1 O57 151.8(4) . . . . ?
W17 O65 Rb1 O49 101.7(3) . . . 1_455 ?
Rb2 O65 Rb1 O49 -112.4(3) . . . 1_455 ?
W17 O65 Rb1 O4W -53.8(4) . . . 2_666 ?
Rb2 O65 Rb1 O4W 92.1(3) . . . 2_666 ?
Rb2 O65 Rb1 W17 145.9(5) . . . . ?
W17 O65 Rb1 W11 18.9(3) . . . . ?
Rb2 O65 Rb1 W11 164.7(3) . . . . ?
W17 O65 Rb1 W14 109.5(3) . . . 1_455 ?
Rb2 O65 Rb1 W14 -104.7(2) . . . 1_455 ?
W17 O65 Rb2 O41 42.0(10) . . . 2_666 ?
Rb1 O65 Rb2 O41 -87.8(6) . . . 2_666 ?
W17 O65 Rb2 O1W -34.4(5) . . . . ?
Rb1 O65 Rb2 O1W -164.2(3) . . . . ?
W17 O65 Rb2 O1 -101.3(6) . . . 1_465 ?
Rb1 O65 Rb2 O1 128.9(4) . . . 1_465 ?
W17 O65 Rb2 O56 78.0(6) . . . 2_666 ?
Rb1 O65 Rb2 O56 -51.8(3) . . . 2_666 ?
W17 O65 Rb2 O63 105.9(6) . . . 2_666 ?
Rb1 O65 Rb2 O63 -23.9(2) . . . 2_666 ?
W17 O65 Rb2 O14 -178.5(4) . . . 1_465 ?
Rb1 O65 Rb2 O14 51.7(4) . . . 1_465 ?
W17 O65 Rb2 O7 -128.0(5) . . . 1_465 ?
Rb1 O65 Rb2 O7 102.2(3) . . . 1_465 ?
W17 O65 Rb2 O4W 28.5(5) . . . . ?
Rb1 O65 Rb2 O4W -101.3(3) . . . . ?
W17 O65 Rb2 O10W 164.1(6) . . . . ?
Rb1 O65 Rb2 O10W 34.2(4) . . . . ?
W17 O65 Rb2 W1 -106.2(5) . . . 1_465 ?
Rb1 O65 Rb2 W1 123.9(2) . . . 1_465 ?
W17 O65 Rb2 W16 93.7(5) . . . 2_666 ?
Rb1 O65 Rb2 W16 -36.1(2) . . . 2_666 ?
K4 O1W Rb2 O65 131.0(3) . . . . ?
K4 O1W Rb2 O41 -27.2(3) . . . 2_666 ?
K4 O1W Rb2 O1 -166.1(3) . . . 1_465 ?
K4 O1W Rb2 O56 25.9(3) . . . 2_666 ?
K4 O1W Rb2 O63 86.6(3) . . . 2_666 ?
K4 O1W Rb2 O14 -81.4(4) . . . 1_465 ?
K4 O1W Rb2 O7 -122.7(3) . . . 1_465 ?
K4 O1W Rb2 O4W 47.1(3) . . . . ?
K4 O1W Rb2 O10W -167.4(8) . . . . ?
K4 O1W Rb2 W1 -138.6(3) . . . 1_465 ?
K4 O1W Rb2 W16 55.2(3) . . . 2_666 ?
K4 O4W Rb2 O65 -137.5(3) . . . . ?
Rb1 O4W Rb2 O65 141.4(18) 2_666 . . . ?
K4 O4W Rb2 O41 47.7(3) . . . 2_666 ?
Rb1 O4W Rb2 O41 -33.3(17) 2_666 . . 2_666 ?
K4 O4W Rb2 O1W -53.0(3) . . . . ?
Rb1 O4W Rb2 O1W -134.0(18) 2_666 . . . ?
K4 O4W Rb2 O1 -87.4(3) . . . 1_465 ?
Rb1 O4W Rb2 O1 -168.5(17) 2_666 . . 1_465 ?
K4 O4W Rb2 O56 103.6(4) . . . 2_666 ?
Rb1 O4W Rb2 O56 22.5(17) 2_666 . . 2_666 ?
K4 O4W Rb2 O63 159.1(3) . . . 2_666 ?
Rb1 O4W Rb2 O63 78.1(18) 2_666 . . 2_666 ?
K4 O4W Rb2 O14 69.2(4) . . . 1_465 ?
Rb1 O4W Rb2 O14 -12(2) 2_666 . . 1_465 ?
K4 O4W Rb2 O7 -27.3(7) . . . 1_465 ?
Rb1 O4W Rb2 O7 -108.3(17) 2_666 . . 1_465 ?
K4 O4W Rb2 O10W 143.6(4) . . . . ?
Rb1 O4W Rb2 O10W 62.5(19) 2_666 . . . ?
K4 O4W Rb2 W1 -60.5(4) . . . 1_465 ?
Rb1 O4W Rb2 W1 -141.5(16) 2_666 . . 1_465 ?
K4 O4W Rb2 W16 134.3(3) . . . 2_666 ?
Rb1 O4W Rb2 W16 53.2(17) 2_666 . . 2_666 ?
K1 O10W Rb2 O65 78.8(4) 1_455 . . . ?
K1 O10W Rb2 O41 -120.5(4) 1_455 . . 2_666 ?
K1 O10W Rb2 O1W 18.7(12) 1_455 . . . ?
K1 O10W Rb2 O1 17.4(4) 1_455 . . 1_465 ?
K1 O10W Rb2 O56 -173.6(4) 1_455 . . 2_666 ?
K1 O10W Rb2 O63 137.1(5) 1_455 . . 2_666 ?
K1 O10W Rb2 O14 -85.7(5) 1_455 . . 1_465 ?
K1 O10W Rb2 O7 -29.8(3) 1_455 . . 1_465 ?
K1 O10W Rb2 O4W 154.2(3) 1_455 . . . ?
K1 O10W Rb2 W1 -8.6(4) 1_455 . . 1_465 ?
K1 O10W Rb2 W16 163.1(5) 1_455 . . 2_666 ?
Rb3 O6W Rb4 O32 -22.3(10) 1_545 . . 1_455 ?
Rb3 O6W Rb4 O38 -162.3(3) 1_545 . . 1_455 ?
Rb3 O6W Rb4 O33 -54.8(4) 1_545 . . 1_455 ?
Rb3 O6W Rb4 O21 -15.9(5) 1_545 . . 1_455 ?
Rb3 O6W Rb4 O39 -113.7(5) 1_545 . . 1_455 ?
Rb3 O6W Rb4 O48 -159.4(4) 1_545 . . 1_455 ?
Rb3 O6W Rb4 C4 46.0(5) 1_545 . . 2_657 ?
Rb3 O6W Rb4 W7 -6.8(6) 1_545 . . 1_455 ?
Rb3 O6W Rb4 W8 -28.6(4) 1_545 . . 1_455 ?
Rb3 O6W Rb4 Cu1A -83.6(4) 1_545 . . 1_455 ?
Rb3 O6W Rb4 W19 -85.4(4) 1_545 . . 1_455 ?
W6 O31 Sn1 O38 77.5(14) . . . . ?
Rb3 O31 Sn1 O38 -70.4(11) 1_545 . . . ?
W6 O31 Sn1 O37 166.2(7) . . . . ?
Rb3 O31 Sn1 O37 18.2(3) 1_545 . . . ?
W6 O31 Sn1 O32 2.9(7) . . . . ?
Rb3 O31 Sn1 O32 -145.0(3) 1_545 . . . ?
W6 O31 Sn1 C1 -94.6(8) . . . . ?
Rb3 O31 Sn1 C1 117.5(4) 1_545 . . . ?
W6 O31 Sn1 O71 88.5(8) . . . . ?
Rb3 O31 Sn1 O71 -59.4(4) 1_545 . . . ?
W6 O31 Sn1 Rb3 147.9(9) . . . 1_545 ?
W6 O31 Sn1 Rb4 25.3(9) . . . 1_655 ?
Rb3 O31 Sn1 Rb4 -122.59(19) 1_545 . . 1_655 ?
W13 O38 Sn1 O31 98.5(12) . . . . ?
Rb4 O38 Sn1 O31 -64.7(12) 1_655 . . . ?
W13 O38 Sn1 O37 9.7(7) . . . . ?
Rb4 O38 Sn1 O37 -153.5(3) 1_655 . . . ?
W13 O38 Sn1 O32 173.4(8) . . . . ?
Rb4 O38 Sn1 O32 10.2(3) 1_655 . . . ?
W13 O38 Sn1 C1 -89.4(8) . . . . ?
Rb4 O38 Sn1 C1 107.4(4) 1_655 . . . ?
W13 O38 Sn1 O71 87.7(8) . . . . ?
Rb4 O38 Sn1 O71 -75.4(4) 1_655 . . . ?
W13 O38 Sn1 Rb3 40.7(8) . . . 1_545 ?
Rb4 O38 Sn1 Rb3 -122.5(2) 1_655 . . 1_545 ?
W13 O38 Sn1 Rb4 163.2(9) . . . 1_655 ?
W12 O37 Sn1 O31 -166.7(8) . . . . ?
Rb3 O37 Sn1 O31 -18.1(3) 1_545 . . . ?
W12 O37 Sn1 O38 -3.2(8) . . . . ?
Rb3 O37 Sn1 O38 145.4(3) 1_545 . . . ?
W12 O37 Sn1 O32 -79.8(14) . . . . ?
Rb3 O37 Sn1 O32 68.8(11) 1_545 . . . ?
W12 O37 Sn1 C1 93.9(8) . . . . ?
Rb3 O37 Sn1 C1 -117.5(4) 1_545 . . . ?
W12 O37 Sn1 O71 -89.8(8) . . . . ?
Rb3 O37 Sn1 O71 58.8(4) 1_545 . . . ?
W12 O37 Sn1 Rb3 -148.6(9) . . . 1_545 ?
W12 O37 Sn1 Rb4 -26.5(9) . . . 1_655 ?
Rb3 O37 Sn1 Rb4 122.05(19) 1_545 . . 1_655 ?
W7 O32 Sn1 O31 -7.8(8) . . . . ?
Rb4 O32 Sn1 O31 153.7(3) 1_655 . . . ?
W7 O32 Sn1 O38 -171.9(8) . . . . ?
Rb4 O32 Sn1 O38 -10.4(3) 1_655 . . . ?
W7 O32 Sn1 O37 -94.9(13) . . . . ?
Rb4 O32 Sn1 O37 66.6(11) 1_655 . . . ?
W7 O32 Sn1 C1 91.4(8) . . . . ?
Rb4 O32 Sn1 C1 -107.1(4) 1_655 . . . ?
W7 O32 Sn1 O71 -85.1(8) . . . . ?
Rb4 O32 Sn1 O71 76.5(4) 1_655 . . . ?
W7 O32 Sn1 Rb3 -38.4(9) . . . 1_545 ?
Rb4 O32 Sn1 Rb3 123.1(2) 1_655 . . 1_545 ?
W7 O32 Sn1 Rb4 -161.5(10) . . . 1_655 ?
C2 C1 Sn1 O31 -1.9(14) . . . . ?
C6 C1 Sn1 O31 175.3(11) . . . . ?
C2 C1 Sn1 O38 -179.7(13) . . . . ?
C6 C1 Sn1 O38 -2.4(12) . . . . ?
C2 C1 Sn1 O37 89.6(14) . . . . ?
C6 C1 Sn1 O37 -93.1(12) . . . . ?
C2 C1 Sn1 O32 -92.2(14) . . . . ?
C6 C1 Sn1 O32 85.0(12) . . . . ?
C2 C1 Sn1 O71 38(6) . . . . ?
C6 C1 Sn1 O71 -144(5) . . . . ?
C2 C1 Sn1 Rb3 43.7(14) . . . 1_545 ?
C6 C1 Sn1 Rb3 -139.1(10) . . . 1_545 ?
C2 C1 Sn1 Rb4 -135.6(13) . . . 1_655 ?
C6 C1 Sn1 Rb4 41.7(12) . . . 1_655 ?
Rb3 O71 Sn1 O31 46.4(3) 1_545 . . . ?
Rb3 O71 Sn1 O38 -136.7(3) 1_545 . . . ?
Rb3 O71 Sn1 O37 -46.4(3) 1_545 . . . ?
Rb3 O71 Sn1 O32 136.5(3) 1_545 . . . ?
Rb3 O71 Sn1 C1 5(6) 1_545 . . . ?
Rb3 O71 Sn1 Rb4 179.6(2) 1_545 . . 1_655 ?
K3 O1 W1 O7 -92.2(4) 1_645 . . . ?
K5 O1 W1 O7 167.3(4) 1_645 . . . ?
Rb2 O1 W1 O7 31.6(4) 1_645 . . . ?
K3 O1 W1 O2 2.4(5) 1_645 . . . ?
K5 O1 W1 O2 -98.1(4) 1_645 . . . ?
Rb2 O1 W1 O2 126.3(3) 1_645 . . . ?
K3 O1 W1 O12 -179.8(4) 1_645 . . . ?
K5 O1 W1 O12 79.7(4) 1_645 . . . ?
Rb2 O1 W1 O12 -56.0(4) 1_645 . . . ?
K3 O1 W1 O6 92.9(4) 1_645 . . . ?
K5 O1 W1 O6 -7.6(5) 1_645 . . . ?
Rb2 O1 W1 O6 -143.3(3) 1_645 . . . ?
K3 O1 W1 O13 54(2) 1_645 . . . ?
K5 O1 W1 O13 -47(2) 1_645 . . . ?
Rb2 O1 W1 O13 177.5(18) 1_645 . . . ?
K3 O1 W1 Rb2 -123.9(5) 1_645 . . 1_645 ?
K5 O1 W1 Rb2 135.7(5) 1_645 . . 1_645 ?
K3 O1 W1 K1 -45.9(3) 1_645 . . 1_545 ?
K5 O1 W1 K1 -146.4(4) 1_645 . . 1_545 ?
Rb2 O1 W1 K1 78.0(2) 1_645 . . 1_545 ?
K5 O1 W1 K3 -100.5(5) 1_645 . . 1_645 ?
Rb2 O1 W1 K3 123.9(5) 1_645 . . 1_645 ?
K3 O1 W1 K5 100.5(5) 1_645 . . 1_645 ?
Rb2 O1 W1 K5 -135.7(5) 1_645 . . 1_645 ?
W4 O7 W1 O1 -136.1(10) . . . . ?
K1 O7 W1 O1 70.4(4) 1_545 . . . ?
Rb2 O7 W1 O1 -28.8(4) 1_645 . . . ?
W4 O7 W1 O2 122.9(10) . . . . ?
K1 O7 W1 O2 -30.6(3) 1_545 . . . ?
Rb2 O7 W1 O2 -129.8(3) 1_645 . . . ?
W4 O7 W1 O12 -35.7(10) . . . . ?
K1 O7 W1 O12 170.8(3) 1_545 . . . ?
Rb2 O7 W1 O12 71.6(3) 1_645 . . . ?
W4 O7 W1 O6 30.7(17) . . . . ?
K1 O7 W1 O6 -122.8(8) 1_545 . . . ?
Rb2 O7 W1 O6 138.0(8) 1_645 . . . ?
W4 O7 W1 O13 49.2(10) . . . . ?
K1 O7 W1 O13 -104.3(3) 1_545 . . . ?
Rb2 O7 W1 O13 156.6(2) 1_645 . . . ?
W4 O7 W1 Rb2 -107.3(11) . . . 1_645 ?
K1 O7 W1 Rb2 99.1(3) 1_545 . . 1_645 ?
W4 O7 W1 K1 153.5(12) . . . 1_545 ?
Rb2 O7 W1 K1 -99.1(3) 1_645 . . 1_545 ?
W4 O7 W1 K3 -178.8(10) . . . 1_645 ?
K1 O7 W1 K3 27.7(3) 1_545 . . 1_645 ?
Rb2 O7 W1 K3 -71.46(19) 1_645 . . 1_645 ?
W4 O7 W1 K5 -120.3(9) . . . 1_645 ?
K1 O7 W1 K5 86.2(5) 1_545 . . 1_645 ?
Rb2 O7 W1 K5 -12.9(5) 1_645 . . 1_645 ?
W2 O2 W1 O1 173.5(5) . . . . ?
K1 O2 W1 O1 -72.7(4) 1_545 . . . ?
K3 O2 W1 O1 -1.9(4) 1_645 . . . ?
W2 O2 W1 O7 -83.7(5) . . . . ?
K1 O2 W1 O7 30.0(3) 1_545 . . . ?
K3 O2 W1 O7 100.9(3) 1_645 . . . ?
W2 O2 W1 O12 -0.4(12) . . . . ?
K1 O2 W1 O12 113.3(8) 1_545 . . . ?
K3 O2 W1 O12 -175.9(8) 1_645 . . . ?
W2 O2 W1 O6 73.8(5) . . . . ?
K1 O2 W1 O6 -172.5(3) 1_545 . . . ?
K3 O2 W1 O6 -101.6(3) 1_645 . . . ?
W2 O2 W1 O13 1.2(4) . . . . ?
K1 O2 W1 O13 115.0(3) 1_545 . . . ?
K3 O2 W1 O13 -174.2(3) 1_645 . . . ?
W2 O2 W1 Rb2 -136.5(3) . . . 1_645 ?
K1 O2 W1 Rb2 -22.7(3) 1_545 . . 1_645 ?
K3 O2 W1 Rb2 48.1(3) 1_645 . . 1_645 ?
W2 O2 W1 K1 -113.7(5) . . . 1_545 ?
K3 O2 W1 K1 70.9(2) 1_645 . . 1_545 ?
W2 O2 W1 K3 175.4(6) . . . 1_645 ?
K1 O2 W1 K3 -70.9(2) 1_545 . . 1_645 ?
W2 O2 W1 K5 127.7(4) . . . 1_645 ?
K1 O2 W1 K5 -118.6(2) 1_545 . . 1_645 ?
K3 O2 W1 K5 -47.7(2) 1_645 . . 1_645 ?
W9 O12 W1 O1 130.8(8) . . . . ?
W9 O12 W1 O7 29.3(8) . . . . ?
W9 O12 W1 O2 -55.3(14) . . . . ?
W9 O12 W1 O6 -130.1(8) . . . . ?
W9 O12 W1 O13 -56.9(8) . . . . ?
W9 O12 W1 Rb2 87.7(8) . . . 1_645 ?
W9 O12 W1 K1 39.1(9) . . . 1_545 ?
W9 O12 W1 K3 130.6(6) . . . 1_645 ?
W9 O12 W1 K5 174.8(8) . . . 1_645 ?
W3 O6 W1 O1 -170.2(5) . . . . ?
K5 O6 W1 O1 6.5(4) 1_645 . . . ?
W3 O6 W1 O7 22.9(12) . . . . ?
K5 O6 W1 O7 -160.4(8) 1_645 . . . ?
W3 O6 W1 O2 -70.0(5) . . . . ?
K5 O6 W1 O2 106.7(3) 1_645 . . . ?
W3 O6 W1 O12 89.3(5) . . . . ?
K5 O6 W1 O12 -94.0(3) 1_645 . . . ?
W3 O6 W1 O13 3.6(4) . . . . ?
K5 O6 W1 O13 -179.7(3) 1_645 . . . ?
W3 O6 W1 Rb2 147.1(3) . . . 1_645 ?
K5 O6 W1 Rb2 -36.2(4) 1_645 . . 1_645 ?
W3 O6 W1 K1 -78.9(5) . . . 1_545 ?
K5 O6 W1 K1 97.8(3) 1_645 . . 1_545 ?
W3 O6 W1 K3 -127.7(4) . . . 1_645 ?
K5 O6 W1 K3 49.0(3) 1_645 . . 1_645 ?
W3 O6 W1 K5 -176.7(6) . . . 1_645 ?
P1 O13 W1 O1 172.2(19) . . . . ?
W2 O13 W1 O1 -54(2) . . . . ?
W3 O13 W1 O1 38(2) . . . . ?
P1 O13 W1 O7 -41.1(5) . . . . ?
W2 O13 W1 O7 92.7(3) . . . . ?
W3 O13 W1 O7 -175.1(3) . . . . ?
P1 O13 W1 O2 -134.8(5) . . . . ?
W2 O13 W1 O2 -0.9(3) . . . . ?
W3 O13 W1 O2 91.3(3) . . . . ?
P1 O13 W1 O12 44.6(5) . . . . ?
W2 O13 W1 O12 178.5(3) . . . . ?
W3 O13 W1 O12 -89.3(3) . . . . ?
P1 O13 W1 O6 131.5(5) . . . . ?
W2 O13 W1 O6 -94.6(3) . . . . ?
W3 O13 W1 O6 -2.4(3) . . . . ?
P1 O13 W1 Rb2 -10.7(6) . . . 1_645 ?
W2 O13 W1 Rb2 123.21(19) . . . 1_645 ?
W3 O13 W1 Rb2 -144.63(13) . . . 1_645 ?
P1 O13 W1 K1 -89.4(5) . . . 1_545 ?
W2 O13 W1 K1 44.4(2) . . . 1_545 ?
W3 O13 W1 K1 136.61(17) . . . 1_545 ?
P1 O13 W1 K3 -141.4(4) . . . 1_645 ?
W2 O13 W1 K3 -7.5(4) . . . 1_645 ?
W3 O13 W1 K3 84.6(3) . . . 1_645 ?
P1 O13 W1 K5 131.3(4) . . . 1_645 ?
W2 O13 W1 K5 -94.8(3) . . . 1_645 ?
W3 O13 W1 K5 -2.7(4) . . . 1_645 ?
K2 O3 W2 O9 -120.3(6) 1_645 . . . ?
K2 O3 W2 O8 148.1(6) 1_645 . . . ?
K2 O3 W2 O4 -29.2(7) 1_645 . . . ?
K2 O3 W2 O2 57.1(7) 1_645 . . . ?
K2 O3 W2 O13 16(3) 1_645 . . . ?
K2 O3 W2 K1 102.7(6) 1_645 . . 1_545 ?
W6 O9 W2 O3 -123.5(9) . . . . ?
K2 O9 W2 O3 69.5(4) 2_657 . . . ?
W6 O9 W2 O8 -21.2(9) . . . . ?
K2 O9 W2 O8 171.8(4) 2_657 . . . ?
W6 O9 W2 O4 135.6(9) . . . . ?
K2 O9 W2 O4 -31.4(4) 2_657 . . . ?
W6 O9 W2 O2 63.2(14) . . . . ?
K2 O9 W2 O2 -103.8(8) 2_657 . . . ?
W6 O9 W2 O13 63.6(9) . . . . ?
K2 O9 W2 O13 -103.4(3) 2_657 . . . ?
W6 O9 W2 K1 -27.2(11) . . . 1_545 ?
K2 O9 W2 K1 165.76(13) 2_657 . . 1_545 ?
W5 O8 W2 O3 131.1(9) . . . . ?
K1 O8 W2 O3 -71.4(4) 1_545 . . . ?
W5 O8 W2 O9 28.0(9) . . . . ?
K1 O8 W2 O9 -174.5(3) 1_545 . . . ?
W5 O8 W2 O4 -55.5(15) . . . . ?
K1 O8 W2 O4 102.0(9) 1_545 . . . ?
W5 O8 W2 O2 -129.0(9) . . . . ?
K1 O8 W2 O2 28.5(3) 1_545 . . . ?
W5 O8 W2 O13 -56.4(9) . . . . ?
K1 O8 W2 O13 101.0(3) 1_545 . . . ?
W5 O8 W2 K1 -157.5(11) . . . 1_545 ?
W3 O4 W2 O3 172.8(6) . . . . ?
K2 O4 W2 O3 -75.8(4) 2_657 . . . ?
W3 O4 W2 O9 -84.2(5) . . . . ?
K2 O4 W2 O9 27.2(3) 2_657 . . . ?
W3 O4 W2 O8 -0.7(13) . . . . ?
K2 O4 W2 O8 110.8(8) 2_657 . . . ?
W3 O4 W2 O2 73.7(5) . . . . ?
K2 O4 W2 O2 -174.8(3) 2_657 . . . ?
W3 O4 W2 O13 0.3(4) . . . . ?
K2 O4 W2 O13 111.8(3) 2_657 . . . ?
W3 O4 W2 K1 80.0(6) . . . 1_545 ?
K2 O4 W2 K1 -168.53(10) 2_657 . . 1_545 ?
W1 O2 W2 O3 -174.2(5) . . . . ?
K1 O2 W2 O3 73.5(4) 1_545 . . . ?
K3 O2 W2 O3 -2.0(7) 1_645 . . . ?
W1 O2 W2 O9 -0.8(11) . . . . ?
K1 O2 W2 O9 -113.1(8) 1_545 . . . ?
K3 O2 W2 O9 171.4(7) 1_645 . . . ?
W1 O2 W2 O8 83.5(5) . . . . ?
K1 O2 W2 O8 -28.8(3) 1_545 . . . ?
K3 O2 W2 O8 -104.3(6) 1_645 . . . ?
W1 O2 W2 O4 -74.0(5) . . . . ?
K1 O2 W2 O4 173.7(3) 1_545 . . . ?
K3 O2 W2 O4 98.2(6) 1_645 . . . ?
W1 O2 W2 O13 -1.2(4) . . . . ?
K1 O2 W2 O13 -113.5(3) 1_545 . . . ?
K3 O2 W2 O13 171.0(7) 1_645 . . . ?
W1 O2 W2 K1 112.3(5) . . . 1_545 ?
K3 O2 W2 K1 -75.5(5) 1_645 . . 1_545 ?
P1 O13 W2 O3 177.4(19) . . . . ?
W1 O13 W2 O3 44(2) . . . . ?
W3 O13 W2 O3 -47(2) . . . . ?
P1 O13 W2 O9 -45.3(5) . . . . ?
W1 O13 W2 O9 -179.0(3) . . . . ?
W3 O13 W2 O9 90.1(3) . . . . ?
P1 O13 W2 O8 44.0(5) . . . . ?
W1 O13 W2 O8 -89.7(3) . . . . ?
W3 O13 W2 O8 179.4(3) . . . . ?
P1 O13 W2 O4 -135.6(6) . . . . ?
W1 O13 W2 O4 90.7(3) . . . . ?
W3 O13 W2 O4 -0.2(3) . . . . ?
P1 O13 W2 O2 134.5(6) . . . . ?
W1 O13 W2 O2 0.8(3) . . . . ?
W3 O13 W2 O2 -90.1(3) . . . . ?
P1 O13 W2 K1 91.4(5) . . . 1_545 ?
W1 O13 W2 K1 -42.2(2) . . . 1_545 ?
W3 O13 W2 K1 -133.13(18) . . . 1_545 ?
W7 O10 W3 O5 129.0(10) . . . . ?
K2 O10 W3 O5 -68.4(4) 2_657 . . . ?
W7 O10 W3 O11 28.0(10) . . . . ?
K2 O10 W3 O11 -169.4(4) 2_657 . . . ?
W7 O10 W3 O4 -131.2(10) . . . . ?
K2 O10 W3 O4 31.4(4) 2_657 . . . ?
W7 O10 W3 O6 -49.3(15) . . . . ?
K2 O10 W3 O6 113.3(8) 2_657 . . . ?
W7 O10 W3 O13 -58.6(9) . . . . ?
K2 O10 W3 O13 104.0(3) 2_657 . . . ?
W8 O11 W3 O5 -133.5(9) . . . . ?
W8 O11 W3 O10 -30.9(9) . . . . ?
W8 O11 W3 O4 44.2(15) . . . . ?
W8 O11 W3 O6 125.9(9) . . . . ?
W8 O11 W3 O13 52.5(9) . . . . ?
W2 O4 W3 O5 -174.0(5) . . . . ?
K2 O4 W3 O5 75.4(4) 2_657 . . . ?
W2 O4 W3 O10 83.0(5) . . . . ?
K2 O4 W3 O10 -27.7(3) 2_657 . . . ?
W2 O4 W3 O11 8.3(13) . . . . ?
K2 O4 W3 O11 -102.4(9) 2_657 . . . ?
W2 O4 W3 O6 -73.4(5) . . . . ?
K2 O4 W3 O6 175.9(3) 2_657 . . . ?
W2 O4 W3 O13 -0.3(4) . . . . ?
K2 O4 W3 O13 -111.0(3) 2_657 . . . ?
W1 O6 W3 O5 168.5(5) . . . . ?
K5 O6 W3 O5 -6.3(7) 1_645 . . . ?
W1 O6 W3 O10 -13.2(11) . . . . ?
K5 O6 W3 O10 172.1(6) 1_645 . . . ?
W1 O6 W3 O11 -90.0(5) . . . . ?
K5 O6 W3 O11 95.3(6) 1_645 . . . ?
W1 O6 W3 O4 68.7(5) . . . . ?
K5 O6 W3 O4 -106.0(6) 1_645 . . . ?
W1 O6 W3 O13 -3.5(4) . . . . ?
K5 O6 W3 O13 -178.3(7) 1_645 . . . ?
P1 O13 W3 O5 175.4(19) . . . . ?
W2 O13 W3 O5 40(2) . . . . ?
W1 O13 W3 O5 -51(2) . . . . ?
P1 O13 W3 O10 45.0(5) . . . . ?
W2 O13 W3 O10 -90.2(3) . . . . ?
W1 O13 W3 O10 178.5(3) . . . . ?
P1 O13 W3 O11 -41.4(5) . . . . ?
W2 O13 W3 O11 -176.6(3) . . . . ?
W1 O13 W3 O11 92.1(3) . . . . ?
P1 O13 W3 O4 135.5(6) . . . . ?
W2 O13 W3 O4 0.2(3) . . . . ?
W1 O13 W3 O4 -91.0(3) . . . . ?
P1 O13 W3 O6 -131.1(6) . . . . ?
W2 O13 W3 O6 93.7(3) . . . . ?
W1 O13 W3 O6 2.4(3) . . . . ?
Rb2 O14 W4 O29 148.1(3) 1_645 . . . ?
Rb2 O14 W4 O15 -116.4(3) 1_645 . . . ?
Rb2 O14 W4 O25 52.0(4) 1_645 . . . ?
Rb2 O14 W4 O7 -31.2(4) 1_645 . . . ?
Rb2 O14 W4 O26 -83(3) 1_645 . . . ?
Rb2 O14 W4 K1 -76.8(2) 1_645 . . 1_545 ?
Cu1 O29 W4 O14 133.0(8) . . . . ?
W19A O29 W4 O14 157.1(7) . . . . ?
Cu1 O29 W4 O15 30.7(8) . . . . ?
W19A O29 W4 O15 54.8(8) . . . . ?
Cu1 O29 W4 O25 -124.6(8) . . . . ?
W19A O29 W4 O25 -100.5(8) . . . . ?
Cu1 O29 W4 O7 -49.2(16) . . . . ?
W19A O29 W4 O7 -25.1(16) . . . . ?
Cu1 O29 W4 O26 -41.6(8) . . . . ?
W19A O29 W4 O26 -17.5(7) . . . . ?
Cu1 O29 W4 K1 45.5(10) . . . 1_545 ?
W19A O29 W4 K1 69.6(8) . . . 1_545 ?
Cu1 O29 W4 Rb2 172.1(5) . . . 1_645 ?
W19A O29 W4 Rb2 -163.8(5) . . . 1_645 ?
W5 O15 W4 O14 -169.0(5) . . . . ?
K1 O15 W4 O14 62.2(4) 1_545 . . . ?
W5 O15 W4 O29 -65.6(5) . . . . ?
K1 O15 W4 O29 165.5(3) 1_545 . . . ?
W5 O15 W4 O25 38.4(10) . . . . ?
K1 O15 W4 O25 -90.5(7) 1_545 . . . ?
W5 O15 W4 O7 97.0(5) . . . . ?
K1 O15 W4 O7 -31.9(3) 1_545 . . . ?
W5 O15 W4 O26 15.0(4) . . . . ?
K1 O15 W4 O26 -113.8(3) 1_545 . . . ?
W5 O15 W4 K1 128.8(6) . . . 1_545 ?
W5 O15 W4 Rb2 141.0(3) . . . 1_645 ?
K1 O15 W4 Rb2 12.2(4) 1_545 . . 1_645 ?
W9 O25 W4 O14 -123.5(9) . . . . ?
W9 O25 W4 O29 133.1(9) . . . . ?
W9 O25 W4 O15 29.2(14) . . . . ?
W9 O25 W4 O7 -29.8(9) . . . . ?
W9 O25 W4 O26 51.6(9) . . . . ?
W9 O25 W4 K1 -38.0(11) . . . 1_545 ?
W9 O25 W4 Rb2 -84.0(9) . . . 1_645 ?
W1 O7 W4 O14 135.7(10) . . . . ?
K1 O7 W4 O14 -70.7(4) 1_545 . . . ?
Rb2 O7 W4 O14 29.2(3) 1_645 . . . ?
W1 O7 W4 O29 -42.1(18) . . . . ?
K1 O7 W4 O29 111.5(10) 1_545 . . . ?
Rb2 O7 W4 O29 -148.6(10) 1_645 . . . ?
W1 O7 W4 O15 -123.4(10) . . . . ?
K1 O7 W4 O15 30.2(3) 1_545 . . . ?
Rb2 O7 W4 O15 130.1(3) 1_645 . . . ?
W1 O7 W4 O25 34.9(10) . . . . ?
K1 O7 W4 O25 -171.5(3) 1_545 . . . ?
Rb2 O7 W4 O25 -71.6(3) 1_645 . . . ?
W1 O7 W4 O26 -49.8(10) . . . . ?
K1 O7 W4 O26 103.8(3) 1_545 . . . ?
Rb2 O7 W4 O26 -156.3(3) 1_645 . . . ?
W1 O7 W4 K1 -153.6(12) . . . 1_545 ?
Rb2 O7 W4 K1 99.9(3) 1_645 . . 1_545 ?
W1 O7 W4 Rb2 106.5(11) . . . 1_645 ?
K1 O7 W4 Rb2 -99.9(3) 1_545 . . 1_645 ?
P1 O26 W4 O14 100(3) . . . . ?
W5 O26 W4 O14 -45(3) . . . . ?
P1 O26 W4 O29 -130.4(6) . . . . ?
W5 O26 W4 O29 85.0(3) . . . . ?
P1 O26 W4 O15 134.1(6) . . . . ?
W5 O26 W4 O15 -10.5(3) . . . . ?
P1 O26 W4 O25 -36.0(5) . . . . ?
W5 O26 W4 O25 179.4(3) . . . . ?
P1 O26 W4 O7 47.3(5) . . . . ?
W5 O26 W4 O7 -97.3(3) . . . . ?
P1 O26 W4 K1 93.6(5) . . . 1_545 ?
W5 O26 W4 K1 -50.95(19) . . . 1_545 ?
P1 O26 W4 Rb2 22.4(6) . . . 1_645 ?
W5 O26 W4 Rb2 -122.16(17) . . . 1_645 ?
Cu1 O30 W5 O16 -129.8(8) . . . . ?
W19A O30 W5 O16 -152.0(7) . . . . ?
Rb3 O30 W5 O16 78.4(4) 1_545 . . . ?
Cu1 O30 W5 O15 -29.4(8) . . . . ?
W19A O30 W5 O15 -51.5(8) . . . . ?
Rb3 O30 W5 O15 178.9(3) 1_545 . . . ?
Cu1 O30 W5 O17 128.5(8) . . . . ?
W19A O30 W5 O17 106.4(7) . . . . ?
Rb3 O30 W5 O17 -23.3(3) 1_545 . . . ?
Cu1 O30 W5 O8 50.4(16) . . . . ?
W19A O30 W5 O8 28.3(16) . . . . ?
Rb3 O30 W5 O8 -101.3(11) 1_545 . . . ?
Cu1 O30 W5 O26 43.6(8) . . . . ?
W19A O30 W5 O26 21.4(7) . . . . ?
Rb3 O30 W5 O26 -108.2(3) 1_545 . . . ?
Cu1 O30 W5 Rb3 151.8(10) . . . 1_545 ?
W19A O30 W5 Rb3 129.6(9) . . . 1_545 ?
Cu1 O30 W5 K1 -41.3(10) . . . 1_545 ?
W19A O30 W5 K1 -63.4(9) . . . 1_545 ?
Rb3 O30 W5 K1 166.97(9) 1_545 . . 1_545 ?
W4 O15 W5 O16 166.5(5) . . . . ?
K1 O15 W5 O16 -66.0(4) 1_545 . . . ?
W4 O15 W5 O30 64.9(5) . . . . ?
K1 O15 W5 O30 -167.6(4) 1_545 . . . ?
W4 O15 W5 O17 -39.3(11) . . . . ?
K1 O15 W5 O17 88.2(8) 1_545 . . . ?
W4 O15 W5 O8 -97.5(5) . . . . ?
K1 O15 W5 O8 30.0(3) 1_545 . . . ?
W4 O15 W5 O26 -15.1(4) . . . . ?
K1 O15 W5 O26 112.4(3) 1_545 . . . ?
W4 O15 W5 Rb3 66.2(6) . . . 1_545 ?
K1 O15 W5 Rb3 -166.35(9) 1_545 . . 1_545 ?
W4 O15 W5 K1 -127.5(6) . . . 1_545 ?
W6 O17 W5 O16 130.5(10) . . . . ?
Rb3 O17 W5 O16 -80.2(4) 1_545 . . . ?
W6 O17 W5 O30 -127.8(10) . . . . ?
Rb3 O17 W5 O30 21.5(3) 1_545 . . . ?
W6 O17 W5 O15 -23.7(16) . . . . ?
Rb3 O17 W5 O15 125.6(7) 1_545 . . . ?
W6 O17 W5 O8 34.7(10) . . . . ?
Rb3 O17 W5 O8 -176.0(3) 1_545 . . . ?
W6 O17 W5 O26 -46.9(10) . . . . ?
Rb3 O17 W5 O26 102.4(3) 1_545 . . . ?
W6 O17 W5 Rb3 -149.3(12) . . . 1_545 ?
W6 O17 W5 K1 42.5(12) . . . 1_545 ?
Rb3 O17 W5 K1 -168.23(8) 1_545 . . 1_545 ?
W2 O8 W5 O16 -130.2(9) . . . . ?
K1 O8 W5 O16 72.1(4) 1_545 . . . ?
W2 O8 W5 O30 49.6(17) . . . . ?
K1 O8 W5 O30 -108.2(11) 1_545 . . . ?
W2 O8 W5 O15 130.6(9) . . . . ?
K1 O8 W5 O15 -27.1(3) 1_545 . . . ?
W2 O8 W5 O17 -30.0(9) . . . . ?
K1 O8 W5 O17 172.3(3) 1_545 . . . ?
W2 O8 W5 O26 56.4(9) . . . . ?
K1 O8 W5 O26 -101.3(3) 1_545 . . . ?
W2 O8 W5 Rb3 -34.4(11) . . . 1_545 ?
K1 O8 W5 Rb3 167.89(8) 1_545 . . 1_545 ?
W2 O8 W5 K1 157.7(11) . . . 1_545 ?
P1 O26 W5 O16 -121(3) . . . . ?
W4 O26 W5 O16 23(3) . . . . ?
P1 O26 W5 O30 130.3(6) . . . . ?
W4 O26 W5 O30 -84.8(3) . . . . ?
P1 O26 W5 O15 -134.4(6) . . . . ?
W4 O26 W5 O15 10.5(3) . . . . ?
P1 O26 W5 O17 36.4(6) . . . . ?
W4 O26 W5 O17 -178.7(3) . . . . ?
P1 O26 W5 O8 -47.6(5) . . . . ?
W4 O26 W5 O8 97.3(3) . . . . ?
P1 O26 W5 Rb3 86.5(5) . . . 1_545 ?
W4 O26 W5 Rb3 -128.65(17) . . . 1_545 ?
P1 O26 W5 K1 -95.0(5) . . . 1_545 ?
W4 O26 W5 K1 49.82(19) . . . 1_545 ?
Sn1 O31 W6 O18 128.9(7) . . . . ?
Rb3 O31 W6 O18 -83.7(4) 1_545 . . . ?
Sn1 O31 W6 O17 -127.8(7) . . . . ?
Rb3 O31 W6 O17 19.6(3) 1_545 . . . ?
Sn1 O31 W6 O19 26.8(7) . . . . ?
Rb3 O31 W6 O19 174.2(3) 1_545 . . . ?
Sn1 O31 W6 O9 -46.0(16) . . . . ?
Rb3 O31 W6 O9 101.4(11) 1_545 . . . ?
Sn1 O31 W6 O27 -45.6(7) . . . . ?
Rb3 O31 W6 O27 101.8(3) 1_545 . . . ?
Sn1 O31 W6 K2 46.0(9) . . . 2_657 ?
Rb3 O31 W6 K2 -166.61(11) 1_545 . . 2_657 ?
Sn1 O31 W6 Rb3 -147.4(9) . . . 1_545 ?
W5 O17 W6 O18 -128.0(10) . . . . ?
Rb3 O17 W6 O18 83.1(4) 1_545 . . . ?
W5 O17 W6 O31 130.2(10) . . . . ?
Rb3 O17 W6 O31 -18.7(3) 1_545 . . . ?
W5 O17 W6 O19 33.5(15) . . . . ?
Rb3 O17 W6 O19 -115.4(7) 1_545 . . . ?
W5 O17 W6 O9 -32.5(10) . . . . ?
Rb3 O17 W6 O9 178.5(3) 1_545 . . . ?
W5 O17 W6 O27 47.7(10) . . . . ?
Rb3 O17 W6 O27 -101.2(3) 1_545 . . . ?
W5 O17 W6 K2 -42.8(12) . . . 2_657 ?
Rb3 O17 W6 K2 168.24(13) 1_545 . . 2_657 ?
W5 O17 W6 Rb3 148.9(12) . . . 1_545 ?
W7 O19 W6 O18 -174.3(5) . . . . ?
K2 O19 W6 O18 57.3(4) 2_657 . . . ?
W7 O19 W6 O31 -73.1(5) . . . . ?
K2 O19 W6 O31 158.5(4) 2_657 . . . ?
W7 O19 W6 O17 24.1(11) . . . . ?
K2 O19 W6 O17 -104.3(7) 2_657 . . . ?
W7 O19 W6 O9 90.3(5) . . . . ?
K2 O19 W6 O9 -38.1(4) 2_657 . . . ?
W7 O19 W6 O27 9.4(4) . . . . ?
K2 O19 W6 O27 -119.0(4) 2_657 . . . ?
W7 O19 W6 K2 128.4(7) . . . 2_657 ?
W7 O19 W6 Rb3 -66.9(6) . . . 1_545 ?
K2 O19 W6 Rb3 164.63(13) 2_657 . . 1_545 ?
W2 O9 W6 O18 123.1(9) . . . . ?
K2 O9 W6 O18 -69.1(4) 2_657 . . . ?
W2 O9 W6 O31 -62.0(16) . . . . ?
K2 O9 W6 O31 105.9(11) 2_657 . . . ?
W2 O9 W6 O17 21.0(9) . . . . ?
K2 O9 W6 O17 -171.2(3) 2_657 . . . ?
W2 O9 W6 O19 -135.6(9) . . . . ?
K2 O9 W6 O19 32.2(3) 2_657 . . . ?
W2 O9 W6 O27 -62.4(9) . . . . ?
K2 O9 W6 O27 105.4(3) 2_657 . . . ?
W2 O9 W6 K2 -167.8(11) . . . 2_657 ?
W2 O9 W6 Rb3 22.6(11) . . . 1_545 ?
K2 O9 W6 Rb3 -169.59(11) 2_657 . . 1_545 ?
P1 O27 W6 O18 101(3) . . . . ?
W7 O27 W6 O18 -39(3) . . . . ?
P1 O27 W6 O31 -133.9(6) . . . . ?
W7 O27 W6 O31 86.4(3) . . . . ?
P1 O27 W6 O17 -40.2(5) . . . . ?
W7 O27 W6 O17 -180.0(3) . . . . ?
P1 O27 W6 O19 133.4(6) . . . . ?
W7 O27 W6 O19 -6.3(3) . . . . ?
P1 O27 W6 O9 46.0(5) . . . . ?
W7 O27 W6 O9 -93.8(3) . . . . ?
P1 O27 W6 K2 96.4(5) . . . 2_657 ?
W7 O27 W6 K2 -43.40(19) . . . 2_657 ?
P1 O27 W6 Rb3 -88.5(5) . . . 1_545 ?
W7 O27 W6 Rb3 131.77(16) . . . 1_545 ?
Sn1 O32 W7 O20 -118.9(8) . . . . ?
Rb4 O32 W7 O20 79.4(4) 1_655 . . . ?
Sn1 O32 W7 O19 -19.9(8) . . . . ?
Rb4 O32 W7 O19 178.4(3) 1_655 . . . ?
Sn1 O32 W7 O21 138.6(8) . . . . ?
Rb4 O32 W7 O21 -23.1(3) 1_655 . . . ?
Sn1 O32 W7 O10 61.3(15) . . . . ?
Rb4 O32 W7 O10 -100.4(11) 1_655 . . . ?
Sn1 O32 W7 O27 54.1(7) . . . . ?
Rb4 O32 W7 O27 -107.6(3) 1_655 . . . ?
Sn1 O32 W7 Rb4 161.7(10) . . . 1_655 ?
Sn1 O32 W7 K2 -37.7(9) . . . 2_657 ?
Rb4 O32 W7 K2 160.64(13) 1_655 . . 2_657 ?
W6 O19 W7 O20 172.0(5) . . . . ?
K2 O19 W7 O20 -59.2(4) 2_657 . . . ?
W6 O19 W7 O32 70.4(5) . . . . ?
K2 O19 W7 O32 -160.8(4) 2_657 . . . ?
W6 O19 W7 O21 -25.8(12) . . . . ?
K2 O19 W7 O21 103.0(9) 2_657 . . . ?
W6 O19 W7 O10 -91.6(5) . . . . ?
K2 O19 W7 O10 37.2(4) 2_657 . . . ?
W6 O19 W7 O27 -9.6(4) . . . . ?
K2 O19 W7 O27 119.2(4) 2_657 . . . ?
W6 O19 W7 Rb4 72.1(6) . . . 1_655 ?
K2 O19 W7 Rb4 -159.11(15) 2_657 . . 1_655 ?
W6 O19 W7 K2 -128.8(6) . . . 2_657 ?
W8 O21 W7 O20 128.4(9) . . . . ?
Rb4 O21 W7 O20 -79.8(4) 1_655 . . . ?
W8 O21 W7 O32 -129.7(9) . . . . ?
Rb4 O21 W7 O32 22.0(3) 1_655 . . . ?
W8 O21 W7 O19 -33.6(16) . . . . ?
Rb4 O21 W7 O19 118.1(8) 1_655 . . . ?
W8 O21 W7 O10 32.5(9) . . . . ?
Rb4 O21 W7 O10 -175.7(3) 1_655 . . . ?
W8 O21 W7 O27 -49.3(9) . . . . ?
Rb4 O21 W7 O27 102.4(3) 1_655 . . . ?
W8 O21 W7 Rb4 -151.7(11) . . . 1_655 ?
W8 O21 W7 K2 46.2(11) . . . 2_657 ?
Rb4 O21 W7 K2 -162.00(13) 1_655 . . 2_657 ?
W3 O10 W7 O20 -129.4(10) . . . . ?
K2 O10 W7 O20 66.9(4) 2_657 . . . ?
W3 O10 W7 O32 50.4(17) . . . . ?
K2 O10 W7 O32 -113.2(11) 2_657 . . . ?
W3 O10 W7 O19 132.2(10) . . . . ?
K2 O10 W7 O19 -31.4(3) 2_657 . . . ?
W3 O10 W7 O21 -28.0(9) . . . . ?
K2 O10 W7 O21 168.3(3) 2_657 . . . ?
W3 O10 W7 O27 57.6(9) . . . . ?
K2 O10 W7 O27 -106.0(3) 2_657 . . . ?
W3 O10 W7 Rb4 -32.5(11) . . . 1_655 ?
K2 O10 W7 Rb4 163.79(12) 2_657 . . 1_655 ?
W3 O10 W7 K2 163.7(11) . . . 2_657 ?
P1 O27 W7 O20 -121(3) . . . . ?
W6 O27 W7 O20 19(3) . . . . ?
P1 O27 W7 O32 133.2(6) . . . . ?
W6 O27 W7 O32 -87.2(3) . . . . ?
P1 O27 W7 O19 -133.3(6) . . . . ?
W6 O27 W7 O19 6.3(3) . . . . ?
P1 O27 W7 O21 40.7(5) . . . . ?
W6 O27 W7 O21 -179.6(3) . . . . ?
P1 O27 W7 O10 -44.5(5) . . . . ?
W6 O27 W7 O10 95.1(3) . . . . ?
P1 O27 W7 Rb4 89.0(5) . . . 1_655 ?
W6 O27 W7 Rb4 -131.37(15) . . . 1_655 ?
P1 O27 W7 K2 -95.7(5) . . . 2_657 ?
W6 O27 W7 K2 43.96(19) . . . 2_657 ?
Rb3 O22 W8 O33 -23.8(5) 1_645 . . . ?
Rb3 O22 W8 O23 66.8(5) 1_645 . . . ?
Rb3 O22 W8 O21 -116.0(5) 1_645 . . . ?
Rb3 O22 W8 O11 156.2(5) 1_645 . . . ?
Rb3 O22 W8 O28 54(3) 1_645 . . . ?
Rb3 O22 W8 Rb4 -69.9(4) 1_645 . . 1_655 ?
Cu1A O33 W8 O22 126.2(10) . . . . ?
W19 O33 W8 O22 145.3(7) . . . . ?
Rb4 O33 W8 O22 -77.3(4) 1_655 . . . ?
Cu1A O33 W8 O23 26.4(10) . . . . ?
W19 O33 W8 O23 45.6(7) . . . . ?
Rb4 O33 W8 O23 -177.1(3) 1_655 . . . ?
Cu1A O33 W8 O21 -131.3(10) . . . . ?
W19 O33 W8 O21 -112.1(7) . . . . ?
Rb4 O33 W8 O21 25.2(3) 1_655 . . . ?
Cu1A O33 W8 O11 -53.6(16) . . . . ?
W19 O33 W8 O11 -34.5(14) . . . . ?
Rb4 O33 W8 O11 102.9(9) 1_655 . . . ?
Cu1A O33 W8 O28 -46.6(10) . . . . ?
W19 O33 W8 O28 -27.5(7) . . . . ?
Rb4 O33 W8 O28 109.9(3) 1_655 . . . ?
Cu1A O33 W8 Rb4 -156.5(12) . . . 1_655 ?
W19 O33 W8 Rb4 -137.4(8) . . . 1_655 ?
W9 O23 W8 O22 -171.5(5) . . . . ?
W9 O23 W8 O33 -71.9(5) . . . . ?
W9 O23 W8 O21 15.8(11) . . . . ?
W9 O23 W8 O11 88.6(5) . . . . ?
W9 O23 W8 O28 6.8(4) . . . . ?
W9 O23 W8 Rb4 -75.0(5) . . . 1_655 ?
W7 O21 W8 O22 -133.5(9) . . . . ?
Rb4 O21 W8 O22 75.0(3) 1_655 . . . ?
W7 O21 W8 O33 126.6(9) . . . . ?
Rb4 O21 W8 O33 -24.9(3) 1_655 . . . ?
W7 O21 W8 O23 39.1(15) . . . . ?
Rb4 O21 W8 O23 -112.4(8) 1_655 . . . ?
W7 O21 W8 O11 -34.0(9) . . . . ?
Rb4 O21 W8 O11 174.5(3) 1_655 . . . ?
W7 O21 W8 O28 47.8(9) . . . . ?
Rb4 O21 W8 O28 -103.7(3) 1_655 . . . ?
W7 O21 W8 Rb4 151.5(11) . . . 1_655 ?
W3 O11 W8 O22 134.1(9) . . . . ?
W3 O11 W8 O33 -46.1(15) . . . . ?
W3 O11 W8 O23 -126.4(9) . . . . ?
W3 O11 W8 O21 32.3(9) . . . . ?
W3 O11 W8 O28 -53.1(9) . . . . ?
W3 O11 W8 Rb4 38.0(10) . . . 1_655 ?
P1 O28 W8 O22 153(2) . . . . ?
W9 O28 W8 O22 9(3) . . . . ?
P1 O28 W8 O33 -128.3(6) . . . . ?
W9 O28 W8 O33 87.5(3) . . . . ?
P1 O28 W8 O23 139.4(6) . . . . ?
W9 O28 W8 O23 -4.8(3) . . . . ?
P1 O28 W8 O21 -37.2(5) . . . . ?
W9 O28 W8 O21 178.7(3) . . . . ?
P1 O28 W8 O11 49.3(5) . . . . ?
W9 O28 W8 O11 -94.9(3) . . . . ?
P1 O28 W8 Rb4 -84.0(5) . . . 1_655 ?
W9 O28 W8 Rb4 131.87(17) . . . 1_655 ?
K4 O24 W9 O25 -65.8(18) 1_645 . . . ?
K4 O24 W9 O12 25.1(18) 1_645 . . . ?
K4 O24 W9 O34 -158.1(17) 1_645 . . . ?
K4 O24 W9 O23 114.6(18) 1_645 . . . ?
K4 O24 W9 O28 133(2) 1_645 . . . ?
W4 O25 W9 O24 129.7(9) . . . . ?
W4 O25 W9 O12 29.7(9) . . . . ?
W4 O25 W9 O34 -131.5(9) . . . . ?
W4 O25 W9 O23 -51.2(14) . . . . ?
W4 O25 W9 O28 -52.8(9) . . . . ?
W1 O12 W9 O24 -130.6(8) . . . . ?
W1 O12 W9 O25 -27.8(8) . . . . ?
W1 O12 W9 O34 59.1(15) . . . . ?
W1 O12 W9 O23 130.4(8) . . . . ?
W1 O12 W9 O28 56.9(8) . . . . ?
W19 O34 W9 O24 -151.6(8) . . . . ?
Cu1A O34 W9 O24 -130.4(10) . . . . ?
W19 O34 W9 O25 105.3(8) . . . . ?
Cu1A O34 W9 O25 126.5(10) . . . . ?
W19 O34 W9 O12 18.7(16) . . . . ?
Cu1A O34 W9 O12 39.9(16) . . . . ?
W19 O34 W9 O23 -52.9(8) . . . . ?
Cu1A O34 W9 O23 -31.7(10) . . . . ?
W19 O34 W9 O28 20.9(7) . . . . ?
Cu1A O34 W9 O28 42.1(9) . . . . ?
W8 O23 W9 O24 170.6(5) . . . . ?
W8 O23 W9 O25 -8.6(11) . . . . ?
W8 O23 W9 O12 -89.6(5) . . . . ?
W8 O23 W9 O34 72.6(5) . . . . ?
W8 O23 W9 O28 -6.9(4) . . . . ?
P1 O28 W9 O24 -159(2) . . . . ?
W8 O28 W9 O24 -14(3) . . . . ?
P1 O28 W9 O25 39.3(5) . . . . ?
W8 O28 W9 O25 -176.0(3) . . . . ?
P1 O28 W9 O12 -50.1(5) . . . . ?
W8 O28 W9 O12 94.7(3) . . . . ?
P1 O28 W9 O34 130.7(6) . . . . ?
W8 O28 W9 O34 -84.6(3) . . . . ?
P1 O28 W9 O23 -140.1(6) . . . . ?
W8 O28 W9 O23 4.7(3) . . . . ?
Rb2 O41 W10 O35 -175.5(3) 2_666 . . . ?
K4 O41 W10 O35 99.8(3) 2_666 . . . ?
Rb2 O41 W10 O52 -78.1(4) 2_666 . . . ?
K4 O41 W10 O52 -162.8(3) 2_666 . . . ?
Rb2 O41 W10 O42 89.3(4) 2_666 . . . ?
K4 O41 W10 O42 4.6(3) 2_666 . . . ?
Rb2 O41 W10 O56 5.1(4) 2_666 . . . ?
K4 O41 W10 O56 -79.6(3) 2_666 . . . ?
Rb2 O41 W10 O53 60(2) 2_666 . . . ?
K4 O41 W10 O53 -24(2) 2_666 . . . ?
K4 O41 W10 Rb2 -84.7(3) 2_666 . . 2_666 ?
Rb2 O41 W10 K4 84.7(4) 2_666 . . 2_666 ?
W19A O35 W10 O41 -150.7(7) . . . . ?
Cu1 O35 W10 O41 -127.2(8) . . . . ?
W19A O35 W10 O52 107.0(8) . . . . ?
Cu1 O35 W10 O52 130.4(8) . . . . ?
W19A O35 W10 O42 -50.3(8) . . . . ?
Cu1 O35 W10 O42 -26.9(8) . . . . ?
W19A O35 W10 O56 27.2(16) . . . . ?
Cu1 O35 W10 O56 50.6(15) . . . . ?
W19A O35 W10 O53 22.8(7) . . . . ?
Cu1 O35 W10 O53 46.2(7) . . . . ?
W19A O35 W10 Rb2 -156.2(5) . . . 2_666 ?
Cu1 O35 W10 Rb2 -132.7(6) . . . 2_666 ?
W19A O35 W10 K4 -93.9(7) . . . 2_666 ?
Cu1 O35 W10 K4 -70.4(8) . . . 2_666 ?
W15 O52 W10 O41 126.2(10) . . . . ?
W15 O52 W10 O35 -130.6(10) . . . . ?
W15 O52 W10 O42 -21.9(16) . . . . ?
W15 O52 W10 O56 32.0(10) . . . . ?
W15 O52 W10 O53 -48.6(10) . . . . ?
W15 O52 W10 Rb2 83.4(10) . . . 2_666 ?
W15 O52 W10 K4 95.6(10) . . . 2_666 ?
W11 O42 W10 O41 169.3(4) . . . . ?
K4 O42 W10 O41 -5.4(4) 2_666 . . . ?
W11 O42 W10 O35 66.6(5) . . . . ?
K4 O42 W10 O35 -108.1(4) 2_666 . . . ?
W11 O42 W10 O52 -42.5(10) . . . . ?
K4 O42 W10 O52 142.8(7) 2_666 . . . ?
W11 O42 W10 O56 -96.2(4) . . . . ?
K4 O42 W10 O56 89.1(3) 2_666 . . . ?
W11 O42 W10 O53 -14.7(4) . . . . ?
K4 O42 W10 O53 170.6(4) 2_666 . . . ?
W11 O42 W10 Rb2 -146.4(4) . . . 2_666 ?
K4 O42 W10 Rb2 38.9(3) 2_666 . . 2_666 ?
W11 O42 W10 K4 174.7(6) . . . 2_666 ?
W16 O56 W10 O41 -132.8(9) . . . . ?
Rb2 O56 W10 O41 -4.5(3) 2_666 . . . ?
W16 O56 W10 O35 49.3(16) . . . . ?
Rb2 O56 W10 O35 177.6(10) 2_666 . . . ?
W16 O56 W10 O52 -32.4(9) . . . . ?
Rb2 O56 W10 O52 95.9(3) 2_666 . . . ?
W16 O56 W10 O42 128.3(9) . . . . ?
Rb2 O56 W10 O42 -103.5(3) 2_666 . . . ?
W16 O56 W10 O53 53.8(9) . . . . ?
Rb2 O56 W10 O53 -178.0(3) 2_666 . . . ?
W16 O56 W10 Rb2 -128.3(10) . . . 2_666 ?
W16 O56 W10 K4 173.0(9) . . . 2_666 ?
Rb2 O56 W10 K4 -58.70(18) 2_666 . . 2_666 ?
P2 O53 W10 O41 -104(2) . . . . ?
W11 O53 W10 O41 40(2) . . . . ?
P2 O53 W10 O35 130.6(6) . . . . ?
W11 O53 W10 O35 -85.1(3) . . . . ?
P2 O53 W10 O52 35.0(5) . . . . ?
W11 O53 W10 O52 179.3(3) . . . . ?
P2 O53 W10 O42 -134.0(6) . . . . ?
W11 O53 W10 O42 10.3(3) . . . . ?
P2 O53 W10 O56 -48.0(5) . . . . ?
W11 O53 W10 O56 96.3(3) . . . . ?
P2 O53 W10 Rb2 -50.2(6) . . . 2_666 ?
W11 O53 W10 Rb2 94.1(2) . . . 2_666 ?
P2 O53 W10 K4 -126.6(5) . . . 2_666 ?
W11 O53 W10 K4 17.7(3) . . . 2_666 ?
Rb1 O43 W11 O36 -169.5(3) . . . . ?
Rb1 O43 W11 O42 -74.1(4) . . . . ?
Rb1 O43 W11 O44 94.4(4) . . . . ?
Rb1 O43 W11 O57 11.2(4) . . . . ?
Rb1 O43 W11 O53 -34(3) . . . . ?
Rb1 O43 W11 Rb3 146.1(3) . . . 1_545 ?
Cu1 O36 W11 O43 129.4(8) . . . . ?
W19A O36 W11 O43 150.8(7) . . . . ?
Rb3 O36 W11 O43 -78.3(4) 1_545 . . . ?
Cu1 O36 W11 O42 28.7(8) . . . . ?
W19A O36 W11 O42 50.2(7) . . . . ?
Rb3 O36 W11 O42 -178.9(3) 1_545 . . . ?
Cu1 O36 W11 O44 -128.6(8) . . . . ?
W19A O36 W11 O44 -107.1(7) . . . . ?
Rb3 O36 W11 O44 23.8(4) 1_545 . . . ?
Cu1 O36 W11 O57 -53.3(16) . . . . ?
W19A O36 W11 O57 -31.9(17) . . . . ?
Rb3 O36 W11 O57 99.0(12) 1_545 . . . ?
Cu1 O36 W11 O53 -45.2(7) . . . . ?
W19A O36 W11 O53 -23.7(7) . . . . ?
Rb3 O36 W11 O53 107.2(3) 1_545 . . . ?
Cu1 O36 W11 Rb1 116.0(7) . . . . ?
W19A O36 W11 Rb1 137.4(5) . . . . ?
Rb3 O36 W11 Rb1 -91.7(5) 1_545 . . . ?
Cu1 O36 W11 Rb3 -152.3(10) . . . 1_545 ?
W19A O36 W11 Rb3 -130.9(9) . . . 1_545 ?
W10 O42 W11 O43 -170.4(4) . . . . ?
K4 O42 W11 O43 2.9(5) 2_666 . . . ?
W10 O42 W11 O36 -67.1(5) . . . . ?
K4 O42 W11 O36 106.2(5) 2_666 . . . ?
W10 O42 W11 O44 38.9(10) . . . . ?
K4 O42 W11 O44 -147.8(6) 2_666 . . . ?
W10 O42 W11 O57 97.0(4) . . . . ?
K4 O42 W11 O57 -89.6(5) 2_666 . . . ?
W10 O42 W11 O53 14.7(4) . . . . ?
K4 O42 W11 O53 -172.0(5) 2_666 . . . ?
W10 O42 W11 Rb1 146.6(4) . . . . ?
K4 O42 W11 Rb1 -40.1(4) 2_666 . . . ?
W10 O42 W11 Rb3 -68.3(5) . . . 1_545 ?
K4 O42 W11 Rb3 105.1(4) 2_666 . . 1_545 ?
W12 O44 W11 O43 -125.1(11) . . . . ?
Rb3 O44 W11 O43 82.2(3) 1_545 . . . ?
W12 O44 W11 O36 131.4(11) . . . . ?
Rb3 O44 W11 O36 -21.3(3) 1_545 . . . ?
W12 O44 W11 O42 25.4(17) . . . . ?
Rb3 O44 W11 O42 -127.3(7) 1_545 . . . ?
W12 O44 W11 O57 -33.1(11) . . . . ?
Rb3 O44 W11 O57 174.2(3) 1_545 . . . ?
W12 O44 W11 O53 48.9(11) . . . . ?
Rb3 O44 W11 O53 -103.8(2) 1_545 . . . ?
W12 O44 W11 Rb1 -79.2(11) . . . . ?
Rb3 O44 W11 Rb1 128.05(16) 1_545 . . . ?
W12 O44 W11 Rb3 152.7(13) . . . 1_545 ?
W17 O57 W11 O43 128.8(8) . . . . ?
Rb1 O57 W11 O43 -10.4(3) . . . . ?
W17 O57 W11 O36 -48.5(17) . . . . ?
Rb1 O57 W11 O36 172.2(11) . . . . ?
W17 O57 W11 O42 -131.7(8) . . . . ?
Rb1 O57 W11 O42 89.0(3) . . . . ?
W17 O57 W11 O44 28.2(8) . . . . ?
Rb1 O57 W11 O44 -111.1(3) . . . . ?
W17 O57 W11 O53 -56.7(8) . . . . ?
Rb1 O57 W11 O53 164.0(3) . . . . ?
W17 O57 W11 Rb1 139.2(9) . . . . ?
W17 O57 W11 Rb3 34.6(10) . . . 1_545 ?
Rb1 O57 W11 Rb3 -104.6(2) . . . 1_545 ?
P2 O53 W11 O43 93(2) . . . . ?
W10 O53 W11 O43 -51(2) . . . . ?
P2 O53 W11 O36 -130.9(6) . . . . ?
W10 O53 W11 O36 84.9(3) . . . . ?
P2 O53 W11 O42 133.9(6) . . . . ?
W10 O53 W11 O42 -10.4(3) . . . . ?
P2 O53 W11 O44 -36.6(5) . . . . ?
W10 O53 W11 O44 179.1(3) . . . . ?
P2 O53 W11 O57 46.9(5) . . . . ?
W10 O53 W11 O57 -97.4(3) . . . . ?
P2 O53 W11 Rb1 62.4(6) . . . . ?
W10 O53 W11 Rb1 -81.9(2) . . . . ?
P2 O53 W11 Rb3 -87.4(5) . . . 1_545 ?
W10 O53 W11 Rb3 128.29(16) . . . 1_545 ?
O2W Rb1 W11 O43 17.8(9) . . . . ?
O63 Rb1 W11 O43 -169.7(5) 2_666 . . . ?
O3W Rb1 W11 O43 -79.6(5) 2_666 . . . ?
O50 Rb1 W11 O43 6.0(4) 1_455 . . . ?
O57 Rb1 W11 O43 165.2(5) . . . . ?
O65 Rb1 W11 O43 144.7(4) . . . . ?
O49 Rb1 W11 O43 56.0(4) 1_455 . . . ?
O4W Rb1 W11 O43 -126.5(4) 2_666 . . . ?
W17 Rb1 W11 O43 154.3(4) . . . . ?
W14 Rb1 W11 O43 33.0(4) 1_455 . . . ?
O2W Rb1 W11 O36 36.5(10) . . . . ?
O63 Rb1 W11 O36 -151.0(5) 2_666 . . . ?
O3W Rb1 W11 O36 -60.9(5) 2_666 . . . ?
O43 Rb1 W11 O36 18.7(6) . . . . ?
O50 Rb1 W11 O36 24.6(5) 1_455 . . . ?
O57 Rb1 W11 O36 -176.2(5) . . . . ?
O65 Rb1 W11 O36 163.3(5) . . . . ?
O49 Rb1 W11 O36 74.7(5) 1_455 . . . ?
O4W Rb1 W11 O36 -107.9(5) 2_666 . . . ?
W17 Rb1 W11 O36 173.0(4) . . . . ?
W14 Rb1 W11 O36 51.7(4) 1_455 . . . ?
O2W Rb1 W11 O42 125.9(9) . . . . ?
O63 Rb1 W11 O42 -61.5(3) 2_666 . . . ?
O3W Rb1 W11 O42 28.6(3) 2_666 . . . ?
O43 Rb1 W11 O42 108.2(5) . . . . ?
O50 Rb1 W11 O42 114.1(3) 1_455 . . . ?
O57 Rb1 W11 O42 -86.7(4) . . . . ?
O65 Rb1 W11 O42 -107.2(3) . . . . ?
O49 Rb1 W11 O42 164.1(3) 1_455 . . . ?
O4W Rb1 W11 O42 -18.4(3) 2_666 . . . ?
W17 Rb1 W11 O42 -97.5(2) . . . . ?
W14 Rb1 W11 O42 141.2(2) 1_455 . . . ?
O2W Rb1 W11 O44 -76.9(9) . . . . ?
O63 Rb1 W11 O44 95.6(3) 2_666 . . . ?
O3W Rb1 W11 O44 -174.3(3) 2_666 . . . ?
O43 Rb1 W11 O44 -94.7(5) . . . . ?
O50 Rb1 W11 O44 -88.8(3) 1_455 . . . ?
O57 Rb1 W11 O44 70.4(4) . . . . ?
O65 Rb1 W11 O44 49.9(3) . . . . ?
O49 Rb1 W11 O44 -38.7(3) 1_455 . . . ?
O4W Rb1 W11 O44 138.7(3) 2_666 . . . ?
W17 Rb1 W11 O44 59.6(2) . . . . ?
W14 Rb1 W11 O44 -61.7(2) 1_455 . . . ?
O2W Rb1 W11 O57 -147.4(9) . . . . ?
O63 Rb1 W11 O57 25.1(4) 2_666 . . . ?
O3W Rb1 W11 O57 115.3(4) 2_666 . . . ?
O43 Rb1 W11 O57 -165.2(5) . . . . ?
O50 Rb1 W11 O57 -159.2(3) 1_455 . . . ?
O65 Rb1 W11 O57 -20.5(3) . . . . ?
O49 Rb1 W11 O57 -109.2(3) 1_455 . . . ?
O4W Rb1 W11 O57 68.3(3) 2_666 . . . ?
W17 Rb1 W11 O57 -10.8(3) . . . . ?
W14 Rb1 W11 O57 -132.1(3) 1_455 . . . ?
O2W Rb1 W11 O53 -167.7(9) . . . . ?
O63 Rb1 W11 O53 4.8(3) 2_666 . . . ?
O3W Rb1 W11 O53 95.0(3) 2_666 . . . ?
O43 Rb1 W11 O53 174.5(5) . . . . ?
O50 Rb1 W11 O53 -179.5(3) 1_455 . . . ?
O57 Rb1 W11 O53 -20.3(4) . . . . ?
O65 Rb1 W11 O53 -40.8(3) . . . . ?
O49 Rb1 W11 O53 -129.5(3) 1_455 . . . ?
O4W Rb1 W11 O53 48.0(3) 2_666 . . . ?
W17 Rb1 W11 O53 -31.2(2) . . . . ?
W14 Rb1 W11 O53 -152.5(2) 1_455 . . . ?
O2W Rb1 W11 Rb3 -26.1(9) . . . 1_545 ?
O63 Rb1 W11 Rb3 146.5(2) 2_666 . . 1_545 ?
O3W Rb1 W11 Rb3 -123.4(2) 2_666 . . 1_545 ?
O43 Rb1 W11 Rb3 -43.8(4) . . . 1_545 ?
O50 Rb1 W11 Rb3 -37.90(16) 1_455 . . 1_545 ?
O57 Rb1 W11 Rb3 121.3(3) . . . 1_545 ?
O65 Rb1 W11 Rb3 100.81(16) . . . 1_545 ?
O49 Rb1 W11 Rb3 12.14(14) 1_455 . . 1_545 ?
O4W Rb1 W11 Rb3 -170.38(19) 2_666 . . 1_545 ?
W17 Rb1 W11 Rb3 110.47(4) . . . 1_545 ?
W14 Rb1 W11 Rb3 -10.83(5) 1_455 . . 1_545 ?
K3 O45 W12 O37 -177.9(4) . . . . ?
K3 O45 W12 O44 -83.1(5) . . . . ?
K3 O45 W12 O46 88.4(5) . . . . ?
K3 O45 W12 O58 3.1(5) . . . . ?
K3 O45 W12 O54 45(4) . . . . ?
K3 O45 W12 Rb3 -132.7(4) . . . 1_545 ?
Sn1 O37 W12 O45 -131.3(7) . . . . ?
Rb3 O37 W12 O45 81.0(4) 1_545 . . . ?
Sn1 O37 W12 O44 126.3(7) . . . . ?
Rb3 O37 W12 O44 -21.5(4) 1_545 . . . ?
Sn1 O37 W12 O46 -27.7(8) . . . . ?
Rb3 O37 W12 O46 -175.4(3) 1_545 . . . ?
Sn1 O37 W12 O58 45.3(16) . . . . ?
Rb3 O37 W12 O58 -102.4(11) 1_545 . . . ?
Sn1 O37 W12 O54 45.0(7) . . . . ?
Rb3 O37 W12 O54 -102.7(3) 1_545 . . . ?
Sn1 O37 W12 Rb3 147.7(9) . . . 1_545 ?
W11 O44 W12 O45 126.1(11) . . . . ?
Rb3 O44 W12 O45 -81.6(4) 1_545 . . . ?
W11 O44 W12 O37 -132.4(11) . . . . ?
Rb3 O44 W12 O37 19.9(3) 1_545 . . . ?
W11 O44 W12 O46 -34.9(16) . . . . ?
Rb3 O44 W12 O46 117.5(7) 1_545 . . . ?
W11 O44 W12 O58 30.9(11) . . . . ?
Rb3 O44 W12 O58 -176.7(3) 1_545 . . . ?
W11 O44 W12 O54 -49.7(11) . . . . ?
Rb3 O44 W12 O54 102.7(3) 1_545 . . . ?
W11 O44 W12 Rb3 -152.4(13) . . . 1_545 ?
W13 O46 W12 O45 173.6(5) . . . . ?
K5 O46 W12 O45 -63.9(4) . . . . ?
W13 O46 W12 O37 72.3(5) . . . . ?
K5 O46 W12 O37 -165.2(4) . . . . ?
W13 O46 W12 O44 -25.5(11) . . . . ?
K5 O46 W12 O44 97.0(7) . . . . ?
W13 O46 W12 O58 -91.6(5) . . . . ?
K5 O46 W12 O58 31.0(3) . . . . ?
W13 O46 W12 O54 -10.2(4) . . . . ?
K5 O46 W12 O54 112.3(4) . . . . ?
W13 O46 W12 Rb3 67.5(6) . . . 1_545 ?
K5 O46 W12 Rb3 -169.93(15) . . . 1_545 ?
W17 O58 W12 O45 -120.3(9) . . . . ?
K5 O58 W12 O45 73.2(4) . . . . ?
W17 O58 W12 O37 63.0(16) . . . . ?
K5 O58 W12 O37 -103.5(11) . . . . ?
W17 O58 W12 O44 -19.0(8) . . . . ?
K5 O58 W12 O44 174.5(3) . . . . ?
W17 O58 W12 O46 137.0(9) . . . . ?
K5 O58 W12 O46 -29.5(3) . . . . ?
W17 O58 W12 O54 63.3(8) . . . . ?
K5 O58 W12 O54 -103.2(3) . . . . ?
W17 O58 W12 Rb3 -22.6(10) . . . 1_545 ?
K5 O58 W12 Rb3 170.87(14) . . . 1_545 ?
P2 O54 W12 O45 -89(4) . . . . ?
W13 O54 W12 O45 51(4) . . . . ?
P2 O54 W12 O37 133.3(5) . . . . ?
W13 O54 W12 O37 -86.2(3) . . . . ?
P2 O54 W12 O44 39.8(5) . . . . ?
W13 O54 W12 O44 -179.8(3) . . . . ?
P2 O54 W12 O46 -133.4(6) . . . . ?
W13 O54 W12 O46 7.1(3) . . . . ?
P2 O54 W12 O58 -46.6(5) . . . . ?
W13 O54 W12 O58 93.8(3) . . . . ?
P2 O54 W12 Rb3 88.7(5) . . . 1_545 ?
W13 O54 W12 Rb3 -130.81(16) . . . 1_545 ?
Sn1 O38 W13 O47 118.9(7) . . . . ?
Rb4 O38 W13 O47 -78.0(4) 1_655 . . . ?
Sn1 O38 W13 O48 -139.7(7) . . . . ?
Rb4 O38 W13 O48 23.4(3) 1_655 . . . ?
Sn1 O38 W13 O46 18.0(8) . . . . ?
Rb4 O38 W13 O46 -178.9(3) 1_655 . . . ?
Sn1 O38 W13 O59 -66.0(14) . . . . ?
Rb4 O38 W13 O59 97.1(10) 1_655 . . . ?
Sn1 O38 W13 O54 -55.7(7) . . . . ?
Rb4 O38 W13 O54 107.4(3) 1_655 . . . ?
Sn1 O38 W13 Rb4 -163.1(9) . . . 1_655 ?
W14 O48 W13 O47 -126.6(9) . . . . ?
Rb4 O48 W13 O47 80.1(4) 1_655 . . . ?
W14 O48 W13 O38 131.3(9) . . . . ?
Rb4 O48 W13 O38 -22.0(3) 1_655 . . . ?
W14 O48 W13 O46 34.2(15) . . . . ?
Rb4 O48 W13 O46 -119.1(8) 1_655 . . . ?
W14 O48 W13 O59 -30.7(9) . . . . ?
Rb4 O48 W13 O59 176.0(3) 1_655 . . . ?
W14 O48 W13 O54 51.0(9) . . . . ?
Rb4 O48 W13 O54 -102.3(3) 1_655 . . . ?
W14 O48 W13 Rb4 153.3(10) . . . 1_655 ?
W12 O46 W13 O47 -171.3(5) . . . . ?
K5 O46 W13 O47 63.2(4) . . . . ?
W12 O46 W13 O38 -69.1(5) . . . . ?
K5 O46 W13 O38 165.4(3) . . . . ?
W12 O46 W13 O48 27.8(12) . . . . ?
K5 O46 W13 O48 -97.7(8) . . . . ?
W12 O46 W13 O59 92.3(5) . . . . ?
K5 O46 W13 O59 -33.2(3) . . . . ?
W12 O46 W13 O54 10.4(4) . . . . ?
K5 O46 W13 O54 -115.1(3) . . . . ?
W12 O46 W13 Rb4 -70.3(6) . . . 1_655 ?
K5 O46 W13 Rb4 164.24(16) . . . 1_655 ?
W18 O59 W13 O47 130.1(10) . . . . ?
K5 O59 W13 O47 -65.7(4) . . . . ?
W18 O59 W13 O38 -45.0(17) . . . . ?
K5 O59 W13 O38 119.1(10) . . . . ?
W18 O59 W13 O48 29.6(10) . . . . ?
K5 O59 W13 O48 -166.2(3) . . . . ?
W18 O59 W13 O46 -130.0(10) . . . . ?
K5 O59 W13 O46 34.1(3) . . . . ?
W18 O59 W13 O54 -55.4(9) . . . . ?
K5 O59 W13 O54 108.8(3) . . . . ?
W18 O59 W13 Rb4 33.8(11) . . . 1_655 ?
K5 O59 W13 Rb4 -161.97(16) . . . 1_655 ?
P2 O54 W13 O47 116(3) . . . . ?
W12 O54 W13 O47 -24(3) . . . . ?
P2 O54 W13 O38 -131.6(6) . . . . ?
W12 O54 W13 O38 87.9(3) . . . . ?
P2 O54 W13 O48 -39.8(5) . . . . ?
W12 O54 W13 O48 179.6(3) . . . . ?
P2 O54 W13 O46 133.6(6) . . . . ?
W12 O54 W13 O46 -7.0(3) . . . . ?
P2 O54 W13 O59 45.1(5) . . . . ?
W12 O54 W13 O59 -95.4(3) . . . . ?
P2 O54 W13 Rb4 -88.2(5) . . . 1_655 ?
W12 O54 W13 Rb4 131.26(16) . . . 1_655 ?
K3 O49 W14 O50 129.7(9) 1_655 . . . ?
Rb1 O49 W14 O50 12.2(3) 1_655 . . . ?
K3 O49 W14 O48 -48.8(9) 1_655 . . . ?
Rb1 O49 W14 O48 -166.2(2) 1_655 . . . ?
K3 O49 W14 O39 -141.1(9) 1_655 . . . ?
Rb1 O49 W14 O39 101.5(3) 1_655 . . . ?
K3 O49 W14 O60 39.6(9) 1_655 . . . ?
Rb1 O49 W14 O60 -77.8(3) 1_655 . . . ?
K3 O49 W14 O55 140(2) 1_655 . . . ?
Rb1 O49 W14 O55 23(3) 1_655 . . . ?
K3 O49 W14 Rb1 117.5(10) 1_655 . . 1_655 ?
K3 O49 W14 Rb4 -95.4(9) 1_655 . . 1_655 ?
Rb1 O49 W14 Rb4 147.12(19) 1_655 . . 1_655 ?
W15 O50 W14 O49 173.3(4) . . . . ?
Rb1 O50 W14 O49 -14.2(4) 1_655 . . . ?
W15 O50 W14 O48 -10.9(11) . . . . ?
Rb1 O50 W14 O48 161.6(7) 1_655 . . . ?
W15 O50 W14 O39 74.5(4) . . . . ?
Rb1 O50 W14 O39 -113.0(3) 1_655 . . . ?
W15 O50 W14 O60 -86.8(4) . . . . ?
Rb1 O50 W14 O60 85.7(3) 1_655 . . . ?
W15 O50 W14 O55 -5.4(4) . . . . ?
Rb1 O50 W14 O55 167.1(3) 1_655 . . . ?
W15 O50 W14 Rb1 -172.5(6) . . . 1_655 ?
W15 O50 W14 Rb4 77.7(5) . . . 1_655 ?
Rb1 O50 W14 Rb4 -109.8(2) 1_655 . . 1_655 ?
W13 O48 W14 O49 131.1(9) . . . . ?
Rb4 O48 W14 O49 -75.9(3) 1_655 . . . ?
W13 O48 W14 O50 -44.7(14) . . . . ?
Rb4 O48 W14 O50 108.4(8) 1_655 . . . ?
W13 O48 W14 O39 -129.6(9) . . . . ?
Rb4 O48 W14 O39 23.5(3) 1_655 . . . ?
W13 O48 W14 O60 31.6(9) . . . . ?
Rb4 O48 W14 O60 -175.3(3) 1_655 . . . ?
W13 O48 W14 O55 -50.0(9) . . . . ?
Rb4 O48 W14 O55 103.1(3) 1_655 . . . ?
W13 O48 W14 Rb1 104.5(9) . . . 1_655 ?
Rb4 O48 W14 Rb1 -102.4(4) 1_655 . . 1_655 ?
W13 O48 W14 Rb4 -153.1(10) . . . 1_655 ?
Cu1A O39 W14 O49 -131.2(10) . . . . ?
W19 O39 W14 O49 -148.3(7) . . . . ?
Rb4 O39 W14 O49 78.3(4) 1_655 . . . ?
Cu1A O39 W14 O50 -32.7(10) . . . . ?
W19 O39 W14 O50 -49.8(7) . . . . ?
Rb4 O39 W14 O50 176.9(3) 1_655 . . . ?
Cu1A O39 W14 O48 126.3(10) . . . . ?
W19 O39 W14 O48 109.2(7) . . . . ?
Rb4 O39 W14 O48 -24.2(3) 1_655 . . . ?
Cu1A O39 W14 O60 46.7(17) . . . . ?
W19 O39 W14 O60 29.6(15) . . . . ?
Rb4 O39 W14 O60 -103.8(10) 1_655 . . . ?
Cu1A O39 W14 O55 42.0(10) . . . . ?
W19 O39 W14 O55 24.9(6) . . . . ?
Rb4 O39 W14 O55 -108.5(3) 1_655 . . . ?
Cu1A O39 W14 Rb1 -75.1(10) . . . 1_655 ?
W19 O39 W14 Rb1 -92.2(6) . . . 1_655 ?
Rb4 O39 W14 Rb1 134.41(19) 1_655 . . 1_655 ?
Cu1A O39 W14 Rb4 150.5(12) . . . 1_655 ?
W19 O39 W14 Rb4 133.3(8) . . . 1_655 ?
W18 O60 W14 O49 -131.2(9) . . . . ?
W18 O60 W14 O50 130.1(9) . . . . ?
W18 O60 W14 O48 -29.4(8) . . . . ?
W18 O60 W14 O39 50.9(15) . . . . ?
W18 O60 W14 O55 55.5(8) . . . . ?
W18 O60 W14 Rb1 175.3(8) . . . 1_655 ?
W18 O60 W14 Rb4 -34.3(10) . . . 1_655 ?
P2 O55 W14 O49 -151(2) . . . . ?
W15 O55 W14 O49 -7(3) . . . . ?
P2 O55 W14 O50 -140.0(6) . . . . ?
W15 O55 W14 O50 3.7(3) . . . . ?
P2 O55 W14 O48 38.1(5) . . . . ?
W15 O55 W14 O48 -178.3(3) . . . . ?
P2 O55 W14 O39 129.4(6) . . . . ?
W15 O55 W14 O39 -87.0(3) . . . . ?
P2 O55 W14 O60 -49.1(5) . . . . ?
W15 O55 W14 O60 94.5(3) . . . . ?
P2 O55 W14 Rb1 -129.6(5) . . . 1_655 ?
W15 O55 W14 Rb1 14.0(3) . . . 1_655 ?
P2 O55 W14 Rb4 85.3(5) . . . 1_655 ?
W15 O55 W14 Rb4 -131.09(16) . . . 1_655 ?
W10 O52 W15 O51 -132.3(10) . . . . ?
W10 O52 W15 O61 -31.8(10) . . . . ?
W10 O52 W15 O50 51.0(14) . . . . ?
W10 O52 W15 O40 128.3(10) . . . . ?
W10 O52 W15 O55 49.9(10) . . . . ?
W16 O61 W15 O51 127.7(8) . . . . ?
W16 O61 W15 O52 25.3(8) . . . . ?
W16 O61 W15 O50 -131.4(8) . . . . ?
W16 O61 W15 O40 -55.9(14) . . . . ?
W16 O61 W15 O55 -58.6(8) . . . . ?
W14 O50 W15 O51 -172.5(5) . . . . ?
Rb1 O50 W15 O51 16.8(5) 1_655 . . . ?
W14 O50 W15 O52 4.2(10) . . . . ?
Rb1 O50 W15 O52 -166.6(6) 1_655 . . . ?
W14 O50 W15 O61 86.9(4) . . . . ?
Rb1 O50 W15 O61 -83.9(4) 1_655 . . . ?
W14 O50 W15 O40 -73.6(4) . . . . ?
Rb1 O50 W15 O40 115.6(4) 1_655 . . . ?
W14 O50 W15 O55 5.3(4) . . . . ?
Rb1 O50 W15 O55 -165.4(5) 1_655 . . . ?
W19 O40 W15 O51 153.3(7) . . . . ?
Cu1A O40 W15 O51 132.8(10) . . . . ?
W19 O40 W15 O52 -104.3(7) . . . . ?
Cu1A O40 W15 O52 -124.8(10) . . . . ?
W19 O40 W15 O61 -23.1(14) . . . . ?
Cu1A O40 W15 O61 -43.6(15) . . . . ?
W19 O40 W15 O50 52.8(7) . . . . ?
Cu1A O40 W15 O50 32.2(10) . . . . ?
W19 O40 W15 O55 -20.4(7) . . . . ?
Cu1A O40 W15 O55 -40.9(9) . . . . ?
P2 O55 W15 O51 160(3) . . . . ?
W14 O55 W15 O51 15(3) . . . . ?
P2 O55 W15 O52 -39.5(5) . . . . ?
W14 O55 W15 O52 175.9(3) . . . . ?
P2 O55 W15 O61 49.7(5) . . . . ?
W14 O55 W15 O61 -95.0(3) . . . . ?
P2 O55 W15 O50 141.0(6) . . . . ?
W14 O55 W15 O50 -3.7(2) . . . . ?
P2 O55 W15 O40 -129.4(5) . . . . ?
W14 O55 W15 O40 86.0(3) . . . . ?
Rb1 O63 W16 O56 170.8(6) 2_666 . . . ?
Rb2 O63 W16 O56 -5.9(4) 2_666 . . . ?
Rb1 O63 W16 O64 75.9(7) 2_666 . . . ?
Rb2 O63 W16 O64 -100.8(3) 2_666 . . . ?
Rb1 O63 W16 O61 -100.1(6) 2_666 . . . ?
Rb2 O63 W16 O61 83.2(3) 2_666 . . . ?
Rb1 O63 W16 O68 -12.1(7) 2_666 . . . ?
Rb2 O63 W16 O68 171.2(3) 2_666 . . . ?
Rb1 O63 W16 O62 35(2) 2_666 . . . ?
Rb2 O63 W16 O62 -142.1(17) 2_666 . . . ?
Rb1 O63 W16 Rb2 176.7(8) 2_666 . . 2_666 ?
W10 O56 W16 O63 133.5(9) . . . . ?
Rb2 O56 W16 O63 5.9(4) 2_666 . . . ?
W10 O56 W16 O64 -126.2(9) . . . . ?
Rb2 O56 W16 O64 106.3(3) 2_666 . . . ?
W10 O56 W16 O61 32.0(9) . . . . ?
Rb2 O56 W16 O61 -95.6(3) 2_666 . . . ?
W10 O56 W16 O68 -39.6(14) . . . . ?
Rb2 O56 W16 O68 -167.2(7) 2_666 . . . ?
W10 O56 W16 O62 -53.4(9) . . . . ?
Rb2 O56 W16 O62 179.0(3) 2_666 . . . ?
W10 O56 W16 Rb2 127.6(10) . . . 2_666 ?
W17 O64 W16 O63 -176.7(4) . . . . ?
W17 O64 W16 O56 80.6(4) . . . . ?
W17 O64 W16 O61 -7.3(11) . . . . ?
W17 O64 W16 O68 -75.3(4) . . . . ?
W17 O64 W16 O62 -3.6(4) . . . . ?
W17 O64 W16 Rb2 131.4(4) . . . 2_666 ?
W15 O61 W16 O63 -127.6(8) . . . . ?
W15 O61 W16 O56 -26.0(8) . . . . ?
W15 O61 W16 O64 63.0(13) . . . . ?
W15 O61 W16 O68 131.1(8) . . . . ?
W15 O61 W16 O62 59.4(8) . . . . ?
W15 O61 W16 Rb2 -77.2(8) . . . 2_666 ?
W18 O68 W16 O63 169.3(5) . . . . ?
W18 O68 W16 O56 -17.7(11) . . . . ?
W18 O68 W16 O64 70.3(5) . . . . ?
W18 O68 W16 O61 -89.5(5) . . . . ?
W18 O68 W16 O62 -3.1(4) . . . . ?
W18 O68 W16 Rb2 -176.21(6) . . . 2_666 ?
P2 O62 W16 O63 179.0(17) . . . . ?
W18 O62 W16 O63 -47(2) . . . . ?
W17 O62 W16 O63 45(2) . . . . ?
P2 O62 W16 O56 41.8(5) . . . . ?
W18 O62 W16 O56 176.2(3) . . . . ?
W17 O62 W16 O56 -91.8(3) . . . . ?
P2 O62 W16 O64 136.1(5) . . . . ?
W18 O62 W16 O64 -89.5(3) . . . . ?
W17 O62 W16 O64 2.5(3) . . . . ?
P2 O62 W16 O61 -45.2(5) . . . . ?
W18 O62 W16 O61 89.1(3) . . . . ?
W17 O62 W16 O61 -178.9(3) . . . . ?
P2 O62 W16 O68 -132.2(5) . . . . ?
W18 O62 W16 O68 2.1(3) . . . . ?
W17 O62 W16 O68 94.1(3) . . . . ?
P2 O62 W16 Rb2 43.0(6) . . . 2_666 ?
W18 O62 W16 Rb2 177.33(4) . . . 2_666 ?
W17 O62 W16 Rb2 -90.7(2) . . . 2_666 ?
Rb2 O65 W17 O57 -141.3(5) . . . . ?
Rb1 O65 W17 O57 -7.9(4) . . . . ?
Rb2 O65 W17 O58 126.3(5) . . . . ?
Rb1 O65 W17 O58 -100.3(3) . . . . ?
Rb2 O65 W17 O66 35.8(6) . . . . ?
Rb1 O65 W17 O66 169.2(3) . . . . ?
Rb2 O65 W17 O64 -49.5(6) . . . . ?
Rb1 O65 W17 O64 83.9(3) . . . . ?
Rb2 O65 W17 O62 -7(2) . . . . ?
Rb1 O65 W17 O62 126.3(18) . . . . ?
Rb2 O65 W17 Rb1 -133.4(6) . . . . ?
Rb1 O65 W17 Rb2 133.4(6) . . . . ?
W11 O57 W17 O65 -130.1(8) . . . . ?
Rb1 O57 W17 O65 8.5(4) . . . . ?
W11 O57 W17 O58 -27.1(8) . . . . ?
Rb1 O57 W17 O58 111.5(3) . . . . ?
W11 O57 W17 O66 57.2(13) . . . . ?
Rb1 O57 W17 O66 -164.2(7) . . . . ?
W11 O57 W17 O64 129.3(8) . . . . ?
Rb1 O57 W17 O64 -92.1(3) . . . . ?
W11 O57 W17 O62 56.9(8) . . . . ?
Rb1 O57 W17 O62 -164.6(3) . . . . ?
W11 O57 W17 Rb1 -138.5(9) . . . . ?
W11 O57 W17 Rb2 -151.6(6) . . . . ?
Rb1 O57 W17 Rb2 -13.1(4) . . . . ?
W12 O58 W17 O65 122.5(8) . . . . ?
K5 O58 W17 O65 -70.8(4) . . . . ?
W12 O58 W17 O57 20.1(8) . . . . ?
K5 O58 W17 O57 -173.2(3) . . . . ?
W12 O58 W17 O66 -137.0(8) . . . . ?
K5 O58 W17 O66 29.7(3) . . . . ?
W12 O58 W17 O64 -67.9(12) . . . . ?
K5 O58 W17 O64 98.8(8) . . . . ?
W12 O58 W17 O62 -64.5(8) . . . . ?
K5 O58 W17 O62 102.1(3) . . . . ?
W12 O58 W17 Rb1 66.8(8) . . . . ?
K5 O58 W17 Rb1 -126.6(2) . . . . ?
W12 O58 W17 Rb2 149.1(7) . . . . ?
K5 O58 W17 Rb2 -44.2(3) . . . . ?
W18 O66 W17 O65 -174.4(5) . . . . ?
K5 O66 W17 O65 70.6(4) . . . . ?
W18 O66 W17 O57 -1.7(12) . . . . ?
K5 O66 W17 O57 -116.6(8) . . . . ?
W18 O66 W17 O58 82.9(5) . . . . ?
K5 O66 W17 O58 -32.0(3) . . . . ?
W18 O66 W17 O64 -75.0(5) . . . . ?
K5 O66 W17 O64 170.1(3) . . . . ?
W18 O66 W17 O62 -1.4(4) . . . . ?
K5 O66 W17 O62 -116.3(3) . . . . ?
W18 O66 W17 Rb1 -155.14(19) . . . . ?
K5 O66 W17 Rb1 90.0(5) . . . . ?
W18 O66 W17 Rb2 -157.4(5) . . . . ?
K5 O66 W17 Rb2 87.7(2) . . . . ?
W16 O64 W17 O65 176.8(4) . . . . ?
W16 O64 W17 O57 -81.0(4) . . . . ?
W16 O64 W17 O58 7.1(10) . . . . ?
W16 O64 W17 O66 77.1(4) . . . . ?
W16 O64 W17 O62 3.6(4) . . . . ?
W16 O64 W17 Rb1 -129.7(4) . . . . ?
W16 O64 W17 Rb2 154.7(4) . . . . ?
P2 O62 W17 O65 -179(100) . . . . ?
W18 O62 W17 O65 46(2) . . . . ?
W16 O62 W17 O65 -46(2) . . . . ?
P2 O62 W17 O57 -43.9(5) . . . . ?
W18 O62 W17 O57 -179.2(3) . . . . ?
W16 O62 W17 O57 88.8(3) . . . . ?
P2 O62 W17 O58 46.3(5) . . . . ?
W18 O62 W17 O58 -89.0(3) . . . . ?
W16 O62 W17 O58 179.0(3) . . . . ?
P2 O62 W17 O66 136.2(5) . . . . ?
W18 O62 W17 O66 0.9(3) . . . . ?
W16 O62 W17 O66 -91.1(3) . . . . ?
P2 O62 W17 O64 -135.1(5) . . . . ?
W18 O62 W17 O64 89.6(3) . . . . ?
W16 O62 W17 O64 -2.4(2) . . . . ?
P2 O62 W17 Rb1 -59.4(5) . . . . ?
W18 O62 W17 Rb1 165.33(6) . . . . ?
W16 O62 W17 Rb1 73.3(3) . . . . ?
P2 O62 W17 Rb2 175.3(2) . . . . ?
W18 O62 W17 Rb2 40.0(4) . . . . ?
W16 O62 W17 Rb2 -52.0(3) . . . . ?
O2W Rb1 W17 O65 10.1(4) . . . . ?
O63 Rb1 W17 O65 51.7(4) 2_666 . . . ?
O3W Rb1 W17 O65 114.3(4) 2_666 . . . ?
O43 Rb1 W17 O65 -147.2(4) . . . . ?
O50 Rb1 W17 O65 -101.7(4) 1_455 . . . ?
O57 Rb1 W17 O65 -169.7(5) . . . . ?
O49 Rb1 W17 O65 -78.4(4) 1_455 . . . ?
O4W Rb1 W17 O65 122.0(4) 2_666 . . . ?
W11 Rb1 W17 O65 -157.7(3) . . . . ?
W14 Rb1 W17 O65 -82.5(4) 1_455 . . . ?
O2W Rb1 W17 O57 179.8(4) . . . . ?
O63 Rb1 W17 O57 -138.6(4) 2_666 . . . ?
O3W Rb1 W17 O57 -76.0(4) 2_666 . . . ?
O43 Rb1 W17 O57 22.5(4) . . . . ?
O50 Rb1 W17 O57 68.1(4) 1_455 . . . ?
O65 Rb1 W17 O57 169.7(5) . . . . ?
O49 Rb1 W17 O57 91.3(3) 1_455 . . . ?
O4W Rb1 W17 O57 -68.3(4) 2_666 . . . ?
W11 Rb1 W17 O57 12.0(3) . . . . ?
W14 Rb1 W17 O57 87.2(3) 1_455 . . . ?
O2W Rb1 W17 O58 104.6(4) . . . . ?
O63 Rb1 W17 O58 146.2(3) 2_666 . . . ?
O3W Rb1 W17 O58 -151.2(4) 2_666 . . . ?
O43 Rb1 W17 O58 -52.6(3) . . . . ?
O50 Rb1 W17 O58 -7.1(3) 1_455 . . . ?
O57 Rb1 W17 O58 -75.2(4) . . . . ?
O65 Rb1 W17 O58 94.6(4) . . . . ?
O49 Rb1 W17 O58 16.1(3) 1_455 . . . ?
O4W Rb1 W17 O58 -143.5(3) 2_666 . . . ?
W11 Rb1 W17 O58 -63.2(3) . . . . ?
W14 Rb1 W17 O58 12.0(3) 1_455 . . . ?
O2W Rb1 W17 O66 -13.6(6) . . . . ?
O63 Rb1 W17 O66 28.0(5) 2_666 . . . ?
O3W Rb1 W17 O66 90.6(6) 2_666 . . . ?
O43 Rb1 W17 O66 -170.9(5) . . . . ?
O50 Rb1 W17 O66 -125.4(6) 1_455 . . . ?
O57 Rb1 W17 O66 166.6(6) . . . . ?
O65 Rb1 W17 O66 -23.7(6) . . . . ?
O49 Rb1 W17 O66 -102.1(5) 1_455 . . . ?
O4W Rb1 W17 O66 98.3(5) 2_666 . . . ?
W11 Rb1 W17 O66 178.6(5) . . . . ?
W14 Rb1 W17 O66 -106.2(5) 1_455 . . . ?
O2W Rb1 W17 O64 -92.0(3) . . . . ?
O63 Rb1 W17 O64 -50.3(3) 2_666 . . . ?
O3W Rb1 W17 O64 12.2(3) 2_666 . . . ?
O43 Rb1 W17 O64 110.8(3) . . . . ?
O50 Rb1 W17 O64 156.3(3) 1_455 . . . ?
O57 Rb1 W17 O64 88.2(4) . . . . ?
O65 Rb1 W17 O64 -102.0(4) . . . . ?
O49 Rb1 W17 O64 179.5(2) 1_455 . . . ?
O4W Rb1 W17 O64 19.9(3) 2_666 . . . ?
W11 Rb1 W17 O64 100.3(2) . . . . ?
W14 Rb1 W17 O64 175.4(2) 1_455 . . . ?
O2W Rb1 W17 O62 -159.5(3) . . . . ?
O63 Rb1 W17 O62 -117.9(3) 2_666 . . . ?
O3W Rb1 W17 O62 -55.3(4) 2_666 . . . ?
O43 Rb1 W17 O62 43.2(3) . . . . ?
O50 Rb1 W17 O62 88.8(3) 1_455 . . . ?
O57 Rb1 W17 O62 20.7(4) . . . . ?
O65 Rb1 W17 O62 -169.6(4) . . . . ?
O49 Rb1 W17 O62 112.0(3) 1_455 . . . ?
O4W Rb1 W17 O62 -47.6(3) 2_666 . . . ?
W11 Rb1 W17 O62 32.7(2) . . . . ?
W14 Rb1 W17 O62 107.9(2) 1_455 . . . ?
O2W Rb1 W17 Rb2 -11.4(3) . . . . ?
O63 Rb1 W17 Rb2 30.23(18) 2_666 . . . ?
O3W Rb1 W17 Rb2 92.8(3) 2_666 . . . ?
O43 Rb1 W17 Rb2 -168.65(17) . . . . ?
O50 Rb1 W17 Rb2 -123.1(2) 1_455 . . . ?
O57 Rb1 W17 Rb2 168.8(3) . . . . ?
O65 Rb1 W17 Rb2 -21.5(3) . . . . ?
O49 Rb1 W17 Rb2 -99.89(14) 1_455 . . . ?
O4W Rb1 W17 Rb2 100.50(19) 2_666 . . . ?
W11 Rb1 W17 Rb2 -179.16(3) . . . . ?
W14 Rb1 W17 Rb2 -103.99(4) 1_455 . . . ?
O41 Rb2 W17 O65 -154.6(6) 2_666 . . . ?
O1W Rb2 W17 O65 142.8(6) . . . . ?
O1 Rb2 W17 O65 70.7(6) 1_465 . . . ?
O56 Rb2 W17 O65 -106.5(6) 2_666 . . . ?
O63 Rb2 W17 O65 -66.6(6) 2_666 . . . ?
O14 Rb2 W17 O65 2.3(6) 1_465 . . . ?
O7 Rb2 W17 O65 57.5(6) 1_465 . . . ?
O4W Rb2 W17 O65 -148.9(6) . . . . ?
O10W Rb2 W17 O65 -16.5(6) . . . . ?
W1 Rb2 W17 O65 73.7(6) 1_465 . . . ?
W16 Rb2 W17 O65 -84.8(6) 2_666 . . . ?
O65 Rb2 W17 O57 47.4(6) . . . . ?
O41 Rb2 W17 O57 -107.2(4) 2_666 . . . ?
O1W Rb2 W17 O57 -169.9(4) . . . . ?
O1 Rb2 W17 O57 118.1(3) 1_465 . . . ?
O56 Rb2 W17 O57 -59.1(3) 2_666 . . . ?
O63 Rb2 W17 O57 -19.2(3) 2_666 . . . ?
O14 Rb2 W17 O57 49.7(4) 1_465 . . . ?
O7 Rb2 W17 O57 104.9(3) 1_465 . . . ?
O4W Rb2 W17 O57 -101.6(3) . . . . ?
O10W Rb2 W17 O57 30.8(4) . . . . ?
W1 Rb2 W17 O57 121.1(3) 1_465 . . . ?
W16 Rb2 W17 O57 -37.4(3) 2_666 . . . ?
O65 Rb2 W17 O58 -63.3(6) . . . . ?
O41 Rb2 W17 O58 142.1(4) 2_666 . . . ?
O1W Rb2 W17 O58 79.5(3) . . . . ?
O1 Rb2 W17 O58 7.4(3) 1_465 . . . ?
O56 Rb2 W17 O58 -169.8(3) 2_666 . . . ?
O63 Rb2 W17 O58 -129.9(3) 2_666 . . . ?
O14 Rb2 W17 O58 -61.0(4) 1_465 . . . ?
O7 Rb2 W17 O58 -5.7(3) 1_465 . . . ?
O4W Rb2 W17 O58 147.8(3) . . . . ?
O10W Rb2 W17 O58 -79.8(4) . . . . ?
W1 Rb2 W17 O58 10.4(3) 1_465 . . . ?
W16 Rb2 W17 O58 -148.1(3) 2_666 . . . ?
O65 Rb2 W17 O66 -143.8(6) . . . . ?
O41 Rb2 W17 O66 61.6(4) 2_666 . . . ?
O1W Rb2 W17 O66 -1.0(3) . . . . ?
O1 Rb2 W17 O66 -73.1(3) 1_465 . . . ?
O56 Rb2 W17 O66 109.7(3) 2_666 . . . ?
O63 Rb2 W17 O66 149.6(3) 2_666 . . . ?
O14 Rb2 W17 O66 -141.5(4) 1_465 . . . ?
O7 Rb2 W17 O66 -86.3(3) 1_465 . . . ?
O4W Rb2 W17 O66 67.3(3) . . . . ?
O10W Rb2 W17 O66 -160.3(4) . . . . ?
W1 Rb2 W17 O66 -70.1(2) 1_465 . . . ?
W16 Rb2 W17 O66 131.4(2) 2_666 . . . ?
O65 Rb2 W17 O64 130.8(6) . . . . ?
O41 Rb2 W17 O64 -23.7(3) 2_666 . . . ?
O1W Rb2 W17 O64 -86.4(3) . . . . ?
O1 Rb2 W17 O64 -158.5(3) 1_465 . . . ?
O56 Rb2 W17 O64 24.4(2) 2_666 . . . ?
O63 Rb2 W17 O64 64.2(3) 2_666 . . . ?
O14 Rb2 W17 O64 133.1(4) 1_465 . . . ?
O7 Rb2 W17 O64 -171.6(3) 1_465 . . . ?
O4W Rb2 W17 O64 -18.1(3) . . . . ?
O10W Rb2 W17 O64 114.3(4) . . . . ?
W1 Rb2 W17 O64 -155.5(2) 1_465 . . . ?
W16 Rb2 W17 O64 46.0(2) 2_666 . . . ?
O65 Rb2 W17 O62 178.1(6) . . . . ?
O41 Rb2 W17 O62 23.5(4) 2_666 . . . ?
O1W Rb2 W17 O62 -39.1(4) . . . . ?
O1 Rb2 W17 O62 -111.2(3) 1_465 . . . ?
O56 Rb2 W17 O62 71.6(3) 2_666 . . . ?
O63 Rb2 W17 O62 111.5(3) 2_666 . . . ?
O14 Rb2 W17 O62 -179.6(4) 1_465 . . . ?
O7 Rb2 W17 O62 -124.4(3) 1_465 . . . ?
O4W Rb2 W17 O62 29.2(3) . . . . ?
O10W Rb2 W17 O62 161.6(4) . . . . ?
W1 Rb2 W17 O62 -108.2(3) 1_465 . . . ?
W16 Rb2 W17 O62 93.3(3) 2_666 . . . ?
O65 Rb2 W17 Rb1 37.3(6) . . . . ?
O41 Rb2 W17 Rb1 -117.3(3) 2_666 . . . ?
O1W Rb2 W17 Rb1 -180.0(2) . . . . ?
O1 Rb2 W17 Rb1 107.95(18) 1_465 . . . ?
O56 Rb2 W17 Rb1 -69.22(14) 2_666 . . . ?
O63 Rb2 W17 Rb1 -29.35(17) 2_666 . . . ?
O14 Rb2 W17 Rb1 39.6(3) 1_465 . . . ?
O7 Rb2 W17 Rb1 94.80(16) 1_465 . . . ?
O4W Rb2 W17 Rb1 -111.7(2) . . . . ?
O10W Rb2 W17 Rb1 20.7(3) . . . . ?
W1 Rb2 W17 Rb1 110.94(4) 1_465 . . . ?
W16 Rb2 W17 Rb1 -47.55(3) 2_666 . . . ?
K1 O67 W18 O59 73.3(7) . . . . ?
K1 O67 W18 O68 -104.5(7) . . . . ?
K1 O67 W18 O66 166.5(6) . . . . ?
K1 O67 W18 O60 -15.0(7) . . . . ?
K1 O67 W18 O62 -152.6(16) . . . . ?
K1 O67 W18 K5 119.5(7) . . . . ?
W13 O59 W18 O67 -131.4(10) . . . . ?
K5 O59 W18 O67 64.1(4) . . . . ?
W13 O59 W18 O68 43.3(15) . . . . ?
K5 O59 W18 O68 -121.2(7) . . . . ?
W13 O59 W18 O66 128.7(10) . . . . ?
K5 O59 W18 O66 -35.8(3) . . . . ?
W13 O59 W18 O60 -29.4(10) . . . . ?
K5 O59 W18 O60 166.1(3) . . . . ?
W13 O59 W18 O62 55.8(9) . . . . ?
K5 O59 W18 O62 -108.7(3) . . . . ?
W13 O59 W18 K5 164.5(11) . . . . ?
W16 O68 W18 O67 -169.1(5) . . . . ?
W16 O68 W18 O59 16.1(11) . . . . ?
W16 O68 W18 O66 -70.0(5) . . . . ?
W16 O68 W18 O60 88.5(5) . . . . ?
W16 O68 W18 O62 3.1(4) . . . . ?
W16 O68 W18 K5 -83.6(5) . . . . ?
W17 O66 W18 O67 174.6(5) . . . . ?
K5 O66 W18 O67 -67.3(4) . . . . ?
W17 O66 W18 O59 -81.8(5) . . . . ?
K5 O66 W18 O59 36.3(3) . . . . ?
W17 O66 W18 O68 73.8(5) . . . . ?
K5 O66 W18 O68 -168.1(3) . . . . ?
W17 O66 W18 O60 -1.5(12) . . . . ?
K5 O66 W18 O60 116.5(8) . . . . ?
W17 O66 W18 O62 1.4(4) . . . . ?
K5 O66 W18 O62 119.4(3) . . . . ?
W17 O66 W18 K5 -118.1(6) . . . . ?
W14 O60 W18 O67 131.2(8) . . . . ?
W14 O60 W18 O59 28.6(8) . . . . ?
W14 O60 W18 O68 -128.1(9) . . . . ?
W14 O60 W18 O66 -52.7(14) . . . . ?
W14 O60 W18 O62 -55.5(8) . . . . ?
W14 O60 W18 K5 44.1(10) . . . . ?
P2 O62 W18 O67 -178.6(19) . . . . ?
W17 O62 W18 O67 -43(2) . . . . ?
W16 O62 W18 O67 48(2) . . . . ?
P2 O62 W18 O59 -43.4(5) . . . . ?
W17 O62 W18 O59 91.9(3) . . . . ?
W16 O62 W18 O59 -176.8(3) . . . . ?
P2 O62 W18 O68 131.2(5) . . . . ?
W17 O62 W18 O68 -93.5(3) . . . . ?
W16 O62 W18 O68 -2.1(3) . . . . ?
P2 O62 W18 O66 -136.2(6) . . . . ?
W17 O62 W18 O66 -0.9(3) . . . . ?
W16 O62 W18 O66 90.4(3) . . . . ?
P2 O62 W18 O60 42.7(5) . . . . ?
W17 O62 W18 O60 178.0(3) . . . . ?
W16 O62 W18 O60 -90.7(3) . . . . ?
P2 O62 W18 K5 -92.7(5) . . . . ?
W17 O62 W18 K5 42.6(2) . . . . ?
W16 O62 W18 K5 133.97(19) . . . . ?
O14W K5 W18 O67 169.6(17) . . . . ?
O1 K5 W18 O67 97.9(4) 1_465 . . . ?
O66 K5 W18 O67 112.0(4) . . . . ?
O59 K5 W18 O67 -116.8(4) . . . . ?
O5W K5 W18 O67 19.8(4) . . . . ?
O46 K5 W18 O67 -142.6(3) . . . . ?
O58 K5 W18 O67 167.8(3) . . . . ?
O6 K5 W18 O67 48.9(5) 1_465 . . . ?
W1 K5 W18 O67 79.2(3) 1_465 . . . ?
K3 K5 W18 O67 144.1(3) . . . . ?
O14W K5 W18 O59 -73.6(17) . . . . ?
O1 K5 W18 O59 -145.3(4) 1_465 . . . ?
O66 K5 W18 O59 -131.2(4) . . . . ?
O5W K5 W18 O59 136.7(4) . . . . ?
O46 K5 W18 O59 -25.8(3) . . . . ?
O58 K5 W18 O59 -75.4(3) . . . . ?
O6 K5 W18 O59 165.7(5) 1_465 . . . ?
W1 K5 W18 O59 -164.0(4) 1_465 . . . ?
K3 K5 W18 O59 -99.1(4) . . . . ?
O14W K5 W18 O68 75.1(17) . . . . ?
O1 K5 W18 O68 3.5(4) 1_465 . . . ?
O66 K5 W18 O68 17.5(5) . . . . ?
O59 K5 W18 O68 148.7(4) . . . . ?
O5W K5 W18 O68 -74.6(4) . . . . ?
O46 K5 W18 O68 122.9(4) . . . . ?
O58 K5 W18 O68 73.3(4) . . . . ?
O6 K5 W18 O68 -45.6(6) 1_465 . . . ?
W1 K5 W18 O68 -15.3(4) 1_465 . . . ?
K3 K5 W18 O68 49.7(4) . . . . ?
O14W K5 W18 O66 57.6(17) . . . . ?
O1 K5 W18 O66 -14.0(3) 1_465 . . . ?
O59 K5 W18 O66 131.2(4) . . . . ?
O5W K5 W18 O66 -92.1(4) . . . . ?
O46 K5 W18 O66 105.4(4) . . . . ?
O58 K5 W18 O66 55.8(3) . . . . ?
O6 K5 W18 O66 -63.1(5) 1_465 . . . ?
W1 K5 W18 O66 -32.8(3) 1_465 . . . ?
K3 K5 W18 O66 32.2(3) . . . . ?
O14W K5 W18 O60 -93.5(17) . . . . ?
O1 K5 W18 O60 -165.2(4) 1_465 . . . ?
O66 K5 W18 O60 -151.1(4) . . . . ?
O59 K5 W18 O60 -19.9(5) . . . . ?
O5W K5 W18 O60 116.8(4) . . . . ?
O46 K5 W18 O60 -45.7(4) . . . . ?
O58 K5 W18 O60 -95.3(4) . . . . ?
O6 K5 W18 O60 145.8(4) 1_465 . . . ?
W1 K5 W18 O60 176.1(3) 1_465 . . . ?
K3 K5 W18 O60 -119.0(3) . . . . ?
O14W K5 W18 O62 -0.4(17) . . . . ?
O1 K5 W18 O62 -72.0(3) 1_465 . . . ?
O66 K5 W18 O62 -58.0(4) . . . . ?
O59 K5 W18 O62 73.2(3) . . . . ?
O5W K5 W18 O62 -150.1(3) . . . . ?
O46 K5 W18 O62 47.5(3) . . . . ?
O58 K5 W18 O62 -2.2(2) . . . . ?
O6 K5 W18 O62 -121.1(4) 1_465 . . . ?
W1 K5 W18 O62 -90.7(3) 1_465 . . . ?
K3 K5 W18 O62 -25.8(2) . . . . ?
Cu1A O69 W19 O40 -157(6) . . . . ?
Cu1A O69 W19 O34 109(6) . . . . ?
Cu1A O69 W19 O39 -67(6) . . . . ?
Cu1A O69 W19 O33 20(6) . . . . ?
Cu1A O69 W19 O70 -33(24) . . . . ?
Cu1A O69 W19 Rb4 -23(6) . . . 1_655 ?
W15 O40 W19 O69 64.3(8) . . . . ?
Cu1A O40 W19 O69 173.3(18) . . . . ?
W15 O40 W19 O34 165.2(7) . . . . ?
Cu1A O40 W19 O34 -85.9(18) . . . . ?
W15 O40 W19 O39 -34.0(7) . . . . ?
Cu1A O40 W19 O39 74.9(18) . . . . ?
W15 O40 W19 O33 -106.8(10) . . . . ?
Cu1A O40 W19 O33 2.2(19) . . . . ?
W15 O40 W19 O70 -114.8(8) . . . . ?
Cu1A O40 W19 O70 -5.8(18) . . . . ?
W15 O40 W19 Rb4 -18.5(9) . . . 1_655 ?
Cu1A O40 W19 Rb4 90.5(18) . . . 1_655 ?
W9 O34 W19 O69 -65.7(8) . . . . ?
Cu1A O34 W19 O69 -163(2) . . . . ?
W9 O34 W19 O40 -167.1(8) . . . . ?
Cu1A O34 W19 O40 95(2) . . . . ?
W9 O34 W19 O39 100.7(11) . . . . ?
Cu1A O34 W19 O39 3(2) . . . . ?
W9 O34 W19 O33 32.4(8) . . . . ?
Cu1A O34 W19 O33 -65(2) . . . . ?
W9 O34 W19 O70 113.6(8) . . . . ?
Cu1A O34 W19 O70 16(2) . . . . ?
W9 O34 W19 Rb4 16.4(9) . . . 1_655 ?
Cu1A O34 W19 Rb4 -81(2) . . . 1_655 ?
Cu1A O39 W19 O69 163(2) . . . . ?
W14 O39 W19 O69 -69.5(7) . . . . ?
Rb4 O39 W19 O69 64.6(4) 1_655 . . . ?
Cu1A O39 W19 O40 -96(2) . . . . ?
W14 O39 W19 O40 31.1(7) . . . . ?
Rb4 O39 W19 O40 165.3(3) 1_655 . . . ?
Cu1A O39 W19 O34 -3(2) . . . . ?
W14 O39 W19 O34 123.9(9) . . . . ?
Rb4 O39 W19 O34 -101.9(10) 1_655 . . . ?
Cu1A O39 W19 O33 65(2) . . . . ?
W14 O39 W19 O33 -167.5(7) . . . . ?
Rb4 O39 W19 O33 -33.4(3) 1_655 . . . ?
Cu1A O39 W19 O70 -16(2) . . . . ?
W14 O39 W19 O70 111.1(7) . . . . ?
Rb4 O39 W19 O70 -114.8(4) 1_655 . . . ?
Cu1A O39 W19 Rb4 99(2) . . . 1_655 ?
W14 O39 W19 Rb4 -134.2(8) . . . 1_655 ?
Cu1A O33 W19 O69 -174(2) . . . . ?
W8 O33 W19 O69 73.5(8) . . . . ?
Rb4 O33 W19 O69 -64.2(4) 1_655 . . . ?
Cu1A O33 W19 O40 -2(2) . . . . ?
W8 O33 W19 O40 -115.3(10) . . . . ?
Rb4 O33 W19 O40 107.0(9) 1_655 . . . ?
Cu1A O33 W19 O34 87(2) . . . . ?
W8 O33 W19 O34 -26.4(7) . . . . ?
Rb4 O33 W19 O34 -164.1(3) 1_655 . . . ?
Cu1A O33 W19 O39 -76(2) . . . . ?
W8 O33 W19 O39 171.4(7) . . . . ?
Rb4 O33 W19 O39 33.7(3) 1_655 . . . ?
Cu1A O33 W19 O70 6(2) . . . . ?
W8 O33 W19 O70 -107.4(7) . . . . ?
Rb4 O33 W19 O70 114.9(3) 1_655 . . . ?
Cu1A O33 W19 Rb4 -109(2) . . . 1_655 ?
W8 O33 W19 Rb4 137.7(8) . . . 1_655 ?
Cu1A O70 W19 O69 35(25) . . . . ?
Cu1A O70 W19 O40 159(6) . . . . ?
Cu1A O70 W19 O34 -107(6) . . . . ?
Cu1A O70 W19 O39 69(6) . . . . ?
Cu1A O70 W19 O33 -18(6) . . . . ?
Cu1A O70 W19 Rb4 25(6) . . . 1_655 ?
W8 O33 Cu1A O39 176.0(8) . . . . ?
W19 O33 Cu1A O39 93(2) . . . . ?
Rb4 O33 Cu1A O39 19.8(6) 1_655 . . . ?
W8 O33 Cu1A O34 0.5(12) . . . . ?
W19 O33 Cu1A O34 -82.1(19) . . . . ?
Rb4 O33 Cu1A O34 -155.7(4) 1_655 . . . ?
W8 O33 Cu1A O70 -90.7(10) . . . . ?
W19 O33 Cu1A O70 -173(2) . . . . ?
Rb4 O33 Cu1A O70 113.0(5) 1_655 . . . ?
W8 O33 Cu1A O40 93(11) . . . . ?
W19 O33 Cu1A O40 11(10) . . . . ?
Rb4 O33 Cu1A O40 -63(11) 1_655 . . . ?
W8 O33 Cu1A O69 87.8(10) . . . . ?
W19 O33 Cu1A O69 5.2(16) . . . . ?
Rb4 O33 Cu1A O69 -68.4(5) 1_655 . . . ?
W8 O33 Cu1A Rb4 156.3(12) . . . 1_655 ?
W19 O33 Cu1A Rb4 74(2) . . . 1_655 ?
W14 O39 Cu1A O33 -170.1(8) . . . . ?
W19 O39 Cu1A O33 -103(2) . . . . ?
Rb4 O39 Cu1A O33 -19.4(6) 1_655 . . . ?
W14 O39 Cu1A O34 -55(11) . . . . ?
W19 O39 Cu1A O34 12(8) . . . . ?
Rb4 O39 Cu1A O34 96(10) 1_655 . . . ?
W14 O39 Cu1A O70 94.3(11) . . . . ?
W19 O39 Cu1A O70 161(2) . . . . ?
Rb4 O39 Cu1A O70 -115.0(6) 1_655 . . . ?
W14 O39 Cu1A O40 5.9(12) . . . . ?
W19 O39 Cu1A O40 72.6(19) . . . . ?
Rb4 O39 Cu1A O40 156.6(4) 1_655 . . . ?
W14 O39 Cu1A O69 -80.0(11) . . . . ?
W19 O39 Cu1A O69 -13.2(17) . . . . ?
Rb4 O39 Cu1A O69 70.7(5) 1_655 . . . ?
W14 O39 Cu1A Rb4 -150.7(11) . . . 1_655 ?
W19 O39 Cu1A Rb4 -84(2) . . . 1_655 ?
W19 O34 Cu1A O33 103(2) . . . . ?
W9 O34 Cu1A O33 3.6(12) . . . . ?
W19 O34 Cu1A O39 -12(8) . . . . ?
W9 O34 Cu1A O39 -112(10) . . . . ?
W19 O34 Cu1A O70 -161(2) . . . . ?
W9 O34 Cu1A O70 99.2(10) . . . . ?
W19 O34 Cu1A O40 -72.7(19) . . . . ?
W9 O34 Cu1A O40 -172.3(8) . . . . ?
W19 O34 Cu1A O69 13.2(16) . . . . ?
W9 O34 Cu1A O69 -86.5(10) . . . . ?
W19 O34 Cu1A Rb4 79.4(19) . . . 1_655 ?
W9 O34 Cu1A Rb4 -20.3(14) . . . 1_655 ?
W19 O70 Cu1A O33 161(7) . . . . ?
W19 O70 Cu1A O39 -108(6) . . . . ?
W19 O70 Cu1A O34 70(6) . . . . ?
W19 O70 Cu1A O40 -20(6) . . . . ?
W19 O70 Cu1A O69 -5(3) . . . . ?
W19 O70 Cu1A Rb4 -154(7) . . . 1_655 ?
W19 O40 Cu1A O33 -11(10) . . . . ?
W15 O40 Cu1A O33 77(11) . . . . ?
W19 O40 Cu1A O39 -93.7(18) . . . . ?
W15 O40 Cu1A O39 -5.8(11) . . . . ?
W19 O40 Cu1A O34 81.9(17) . . . . ?
W15 O40 Cu1A O34 169.8(8) . . . . ?
W19 O40 Cu1A O70 173(2) . . . . ?
W15 O40 Cu1A O70 -99.0(10) . . . . ?
W19 O40 Cu1A O69 -5.4(15) . . . . ?
W15 O40 Cu1A O69 82.5(10) . . . . ?
W19 O40 Cu1A Rb4 -70.6(17) . . . 1_655 ?
W15 O40 Cu1A Rb4 17.3(14) . . . 1_655 ?
W19 O69 Cu1A O33 -159(6) . . . . ?
W19 O69 Cu1A O39 110(6) . . . . ?
W19 O69 Cu1A O34 -68(6) . . . . ?
W19 O69 Cu1A O70 7(5) . . . . ?
W19 O69 Cu1A O40 22(6) . . . . ?
W19 O69 Cu1A Rb4 156(6) . . . 1_655 ?
